data_7103216
loop_
_publ_author_name
'Femoni, Cristina'
'Iapalucci, Maria Carmela'
'Longoni, Giuliano'
'Zacchini, Stefano'

_publ_section_title
;
 Polycarbide nickel clusters containing interstitial Ni(eta2-C2)4 and
 Ni2(micro-eta2-C2)4 acetylide moieties: mimicking the supersaturated
 Ni-C solutions preceding the catalytic growth of CNTs with the
 structures of [HNi25(C2)4(CO)32]3- and [Ni22(C2)4(CO)28Cl]3-.
;
_journal_issue 27
_journal_name_full 'Chemical communications (Cambridge, England)'
_journal_page_first 3157
_journal_page_last 3159
_journal_paper_doi 10.1039/b803992e
_journal_year 2008
_chemical_formula_sum 'C61.5 H63 Br0 Cl N3 Ni22 O28.5'
_chemical_formula_weight 2627.22
_chemical_name_systematic
;
?
;
_space_group_IT_number 2
_symmetry_cell_setting triclinic
_symmetry_space_group_name_Hall '-P 1'
_symmetry_space_group_name_H-M 'P -1'
_atom_sites_solution_hydrogens geom
_atom_sites_solution_primary direct
_atom_sites_solution_secondary difmap
_audit_creation_method SHELXL-97
_cell_angle_alpha 65.368(2)
_cell_angle_beta 82.239(2)
_cell_angle_gamma 88.296(2)
_cell_formula_units_Z 4
_cell_length_a 13.6790(16)
_cell_length_b 23.876(3)
_cell_length_c 27.991(3)
_cell_measurement_reflns_used 9103
_cell_measurement_temperature 295(2)
_cell_measurement_theta_max 24.5275
_cell_measurement_theta_min 2.2495
_cell_volume 8230.1(17)
_computing_structure_refinement 'SHELXL-97 (Sheldrick, 1997)'
_computing_structure_solution 'SHELXS-97 (Sheldrick, 1990)'
_diffrn_ambient_temperature 295(2)
_diffrn_measured_fraction_theta_full 0.996
_diffrn_measured_fraction_theta_max 0.996
_diffrn_measurement_device_type 'CCD area detector'
_diffrn_measurement_method 'phi and omega scans'
_diffrn_radiation_monochromator graphite
_diffrn_radiation_source 'fine-focus sealed tube'
_diffrn_radiation_type MoK\a
_diffrn_radiation_wavelength 0.71073
_diffrn_reflns_av_R_equivalents 0.1012
_diffrn_reflns_av_sigmaI/netI 0.1503
_diffrn_reflns_limit_h_max 16
_diffrn_reflns_limit_h_min -16
_diffrn_reflns_limit_k_max 28
_diffrn_reflns_limit_k_min -28
_diffrn_reflns_limit_l_max 33
_diffrn_reflns_limit_l_min -33
_diffrn_reflns_number 77938
_diffrn_reflns_theta_full 25.03
_diffrn_reflns_theta_max 25.03
_diffrn_reflns_theta_min 1.47
_exptl_absorpt_coefficient_mu 5.004
_exptl_absorpt_correction_T_max 0.6091
_exptl_absorpt_correction_T_min 0.4197
_exptl_absorpt_correction_type empirical
_exptl_crystal_colour black
_exptl_crystal_density_diffrn 2.120
_exptl_crystal_density_method 'not measured'
_exptl_crystal_description prism
_exptl_crystal_F_000 5256
_exptl_crystal_size_max 0.21
_exptl_crystal_size_mid 0.14
_exptl_crystal_size_min 0.11
_refine_diff_density_max 1.318
_refine_diff_density_min -0.877
_refine_diff_density_rms 0.172
_refine_ls_extinction_method none
_refine_ls_goodness_of_fit_ref 0.985
_refine_ls_hydrogen_treatment constr
_refine_ls_matrix_type full
_refine_ls_number_parameters 2051
_refine_ls_number_reflns 28968
_refine_ls_number_restraints 553
_refine_ls_restrained_S_all 0.988
_refine_ls_R_factor_all 0.1789
_refine_ls_R_factor_gt 0.0674
_refine_ls_shift/su_max 0.000
_refine_ls_shift/su_mean 0.000
_refine_ls_structure_factor_coef Fsqd
_refine_ls_weighting_details 'calc w=1/[\s^2^(Fo^2^)+(0.1028P)^2^+0.0000P] where P=(Fo^2^+2Fc^2^)/3'
_refine_ls_weighting_scheme calc
_refine_ls_wR_factor_gt 0.1616
_refine_ls_wR_factor_ref 0.2165
_reflns_number_gt 12822
_reflns_number_total 28968
_reflns_threshold_expression >2sigma(I)
_cod_data_source_file b803992e.txt
_cod_data_source_block cl
_cod_original_sg_symbol_H-M P-1
_cod_original_formula_sum 'C61.50 H63 Br0 Cl N3 Ni22 O28.50'
_cod_database_code 7103216

loop_
_symmetry_equiv_pos_as_xyz
'x, y, z'
'-x, -y, -z'

loop_
_atom_site_label
_atom_site_type_symbol
_atom_site_fract_x
_atom_site_fract_y
_atom_site_fract_z
_atom_site_U_iso_or_equiv
_atom_site_adp_type
_atom_site_occupancy
_atom_site_symmetry_multiplicity
_atom_site_calc_flag
_atom_site_refinement_flags
_atom_site_disorder_assembly
_atom_site_disorder_group
Ni1 Ni 0.94534(12) -0.00370(7) 0.77849(7) 0.0386(4) Uani 1 1 d . . .
Ni2 Ni 0.99214(12) 0.02907(8) 0.84572(7) 0.0430(4) Uani 1 1 d . . .
Ni3 Ni 0.84360(17) -0.05409(10) 0.91258(9) 0.0738(7) Uani 1 1 d U . .
Ni4 Ni 0.84295(13) -0.09775(8) 0.83468(7) 0.0472(5) Uani 1 1 d . . .
Ni5 Ni 0.95736(13) -0.08498(8) 0.74404(8) 0.0492(5) Uani 1 1 d . . .
Ni6 Ni 1.12778(13) -0.01423(9) 0.67884(8) 0.0557(5) Uani 1 1 d . . .
Ni7 Ni 1.11488(12) 0.04270(8) 0.75611(7) 0.0461(5) Uani 1 1 d . . .
Ni8 Ni 0.96168(13) 0.13940(8) 0.80579(7) 0.0440(5) Uani 1 1 d . . .
Ni9 Ni 1.08473(12) 0.15164(8) 0.71851(7) 0.0444(5) Uani 1 1 d . . .
Ni10 Ni 1.09151(12) 0.09364(8) 0.64976(7) 0.0448(5) Uani 1 1 d . . .
Ni11 Ni 0.97403(13) 0.00341(8) 0.64040(7) 0.0463(5) Uani 1 1 d . . .
Ni12 Ni 0.81150(13) -0.06985(9) 0.70047(8) 0.0504(5) Uani 1 1 d . . .
Ni13 Ni 0.69724(13) -0.08119(8) 0.78904(8) 0.0496(5) Uani 1 1 d . . .
Ni14 Ni 0.69807(12) -0.03351(8) 0.86477(7) 0.0462(5) Uani 1 1 d . . .
Ni15 Ni 0.80486(13) 0.05851(8) 0.87297(7) 0.0449(5) Uani 1 1 d . . .
Ni16 Ni 0.83266(11) 0.07218(7) 0.73232(7) 0.0367(4) Uani 1 1 d . . .
Ni17 Ni 0.81830(12) 0.05871(8) 0.65022(7) 0.0442(5) Uani 1 1 d . . .
Ni18 Ni 0.93726(12) 0.15338(8) 0.65773(7) 0.0423(4) Uani 1 1 d . . .
Ni19 Ni 0.92137(14) 0.21220(8) 0.71263(7) 0.0488(5) Uani 1 1 d . . .
Ni20 Ni 0.76938(13) 0.12934(8) 0.78672(7) 0.0447(5) Uani 1 1 d . . .
Ni21 Ni 0.66243(12) 0.03877(8) 0.77946(7) 0.0437(5) Uani 1 1 d . . .
Ni22 Ni 0.66054(13) 0.00205(9) 0.69783(8) 0.0515(5) Uani 1 1 d . . .
Cl1 Cl 0.8557(2) 0.16022(13) 0.58712(11) 0.0287(7) Uani 1 1 d . . .
C1 C 0.8485(9) -0.0037(6) 0.8394(6) 0.044(3) Uani 1 1 d U . .
C2 C 0.7826(9) 0.0401(6) 0.8102(5) 0.042(3) Uani 1 1 d U . .
C3 C 0.8377(9) -0.0466(6) 0.7596(5) 0.041(3) Uani 1 1 d U . .
C4 C 0.7743(9) -0.0003(6) 0.7315(5) 0.043(3) Uani 1 1 d U . .
C5 C 1.0084(9) 0.0177(6) 0.7043(5) 0.044(3) Uani 1 1 d U . .
C6 C 0.9447(9) 0.0625(6) 0.6799(5) 0.043(3) Uani 1 1 d U . .
C7 C 0.9907(8) 0.0806(5) 0.7706(5) 0.035(3) Uani 1 1 d U . .
C8 C 0.9298(9) 0.1257(6) 0.7404(5) 0.040(3) Uani 1 1 d U . .
C11 C 1.0532(12) -0.0299(8) 0.8925(7) 0.072(5) Uani 1 1 d . . .
O11 O 1.0988(9) -0.0676(6) 0.9195(5) 0.098(4) Uani 1 1 d . . .
C12 C 0.8680(12) -0.1038(8) 0.9722(6) 0.068(5) Uani 1 1 d . . .
O12 O 0.8817(10) -0.1382(7) 1.0140(6) 0.105(4) Uani 1 1 d U . .
C13 C 0.9134(11) -0.1480(7) 0.8806(6) 0.056(4) Uani 1 1 d . . .
O13 O 0.9663(10) -0.1820(6) 0.9076(5) 0.102(4) Uani 1 1 d . . .
C14 C 1.0425(12) -0.1365(8) 0.7742(7) 0.074(5) Uani 1 1 d . . .
O14 O 1.0999(10) -0.1722(7) 0.7987(6) 0.109(4) Uani 1 1 d U . .
C15 C 1.2207(11) -0.0659(8) 0.6932(8) 0.075(5) Uani 1 1 d . . .
O15 O 1.2805(10) -0.1015(6) 0.7038(6) 0.106(4) Uani 1 1 d U . .
C16 C 1.1933(12) -0.0161(7) 0.7841(7) 0.067(5) Uani 1 1 d . . .
O16 O 1.2468(10) -0.0554(7) 0.8066(6) 0.108(4) Uani 1 1 d U . .
C17 C 0.6812(14) -0.0853(8) 0.9288(7) 0.086(6) Uani 1 1 d . . .
O17 O 0.6427(10) -0.1207(7) 0.9714(6) 0.112(5) Uani 1 1 d U . .
C18 C 0.7303(11) -0.1455(7) 0.8501(7) 0.069(5) Uani 1 1 d . . .
O18 O 0.6973(9) -0.1957(6) 0.8812(5) 0.102(4) Uani 1 1 d U . .
C19 C 0.9130(11) -0.1237(7) 0.7037(7) 0.063(4) Uani 1 1 d . . .
O19 O 0.9382(9) -0.1626(5) 0.6880(5) 0.091(4) Uani 1 1 d . . .
C20 C 1.0773(12) -0.0332(9) 0.6209(7) 0.082(6) Uani 1 1 d . . .
O20 O 1.1180(9) -0.0551(6) 0.5923(5) 0.095(4) Uani 1 1 d U . .
C21 C 1.2059(12) 0.0625(8) 0.6316(7) 0.074(5) Uani 1 1 d . . .
O21 O 1.2839(10) 0.0689(6) 0.6061(5) 0.096(4) Uani 1 1 d U . .
C22 C 1.2045(11) 0.1107(7) 0.7253(6) 0.051(4) Uani 1 1 d . . .
O22 O 1.2886(8) 0.1208(5) 0.7151(5) 0.077(3) Uani 1 1 d . . .
C23 C 1.0110(10) 0.0886(7) 0.8701(6) 0.053(4) Uani 1 1 d . . .
O23 O 1.0402(9) 0.0946(5) 0.9056(5) 0.085(4) Uani 1 1 d . . .
C24 C 0.8020(13) 0.0292(8) 0.9410(6) 0.067(5) Uani 1 1 d . . .
O24 O 0.7902(10) 0.0216(6) 0.9851(6) 0.105(4) Uani 1 1 d U . .
C25 C 0.9655(14) 0.2063(8) 0.8159(7) 0.077(5) Uani 1 1 d . . .
O25 O 0.9740(10) 0.2481(7) 0.8254(6) 0.106(4) Uani 1 1 d U . .
C26 C 1.1265(12) 0.2288(7) 0.6925(6) 0.060(4) Uani 1 1 d . . .
O26 O 1.1616(9) 0.2757(6) 0.6766(5) 0.094(4) Uani 1 1 d . . .
C27 C 1.1076(12) 0.1724(8) 0.6056(7) 0.065(5) Uani 1 1 d . . .
O27 O 1.1325(9) 0.2182(6) 0.5734(5) 0.089(4) Uani 1 1 d . . .
C28 C 0.8941(11) 0.0183(7) 0.5929(6) 0.056(4) Uani 1 1 d . . .
O28 O 0.8629(8) 0.0234(5) 0.5540(5) 0.073(3) Uani 1 1 d . . .
C29 C 0.7385(12) -0.0897(7) 0.6646(7) 0.066(5) Uani 1 1 d . . .
O29 O 0.6946(9) -0.1050(6) 0.6381(5) 0.096(4) Uani 1 1 d . . .
C30 C 0.5852(12) -0.1144(8) 0.7903(7) 0.073(5) Uani 1 1 d . . .
O30 O 0.5101(11) -0.1353(7) 0.7934(6) 0.113(5) Uani 1 1 d U . .
C31 C 0.5768(11) -0.0190(7) 0.8426(6) 0.048(4) Uani 1 1 d . . .
O31 O 0.4918(7) -0.0297(5) 0.8532(4) 0.068(3) Uani 1 1 d . . .
C32 C 0.7517(11) 0.1344(8) 0.8544(6) 0.062(4) Uani 1 1 d . . .
O32 O 0.7215(8) 0.1725(5) 0.8698(4) 0.077(3) Uani 1 1 d . . .
C33 C 0.9041(14) 0.2837(7) 0.7114(7) 0.081(6) Uani 1 1 d . . .
O33 O 0.8970(10) 0.3328(7) 0.7103(6) 0.112(5) Uani 1 1 d U . .
C34 C 0.7060(12) 0.1943(8) 0.7524(7) 0.066(5) Uani 1 1 d . . .
O34 O 0.6556(10) 0.2358(6) 0.7324(6) 0.107(5) Uani 1 1 d . . .
C35 C 0.5738(11) 0.0873(8) 0.7445(6) 0.053(4) Uani 1 1 d . . .
O35 O 0.5166(8) 0.1218(6) 0.7232(5) 0.086(4) Uani 1 1 d . . .
C36 C 0.5395(11) -0.0057(8) 0.6935(8) 0.086(6) Uani 1 1 d . . .
O36 O 0.4558(12) -0.0085(7) 0.6872(6) 0.129(5) Uani 1 1 d U . .
C37 C 0.6956(11) 0.0551(7) 0.6291(6) 0.059(4) Uani 1 1 d . . .
O37 O 0.6611(9) 0.0773(6) 0.5883(5) 0.091(4) Uani 1 1 d U . .
C38 C 0.9287(12) 0.2363(6) 0.6414(6) 0.061(4) Uani 1 1 d . . .
O38 O 0.9305(9) 0.2829(6) 0.6011(5) 0.082(3) Uani 1 1 d U . .
Ni23 Ni 0.41325(13) 0.50739(8) 0.77214(7) 0.0418(4) Uani 1 1 d . . .
Ni24 Ni 0.25185(13) 0.55504(9) 0.74766(8) 0.0522(5) Uani 1 1 d . . .
Ni25 Ni 0.32702(13) 0.54535(8) 0.83592(7) 0.0494(5) Uani 1 1 d . . .
Ni26 Ni 0.44443(18) 0.46245(11) 0.90120(8) 0.0745(7) Uani 1 1 d U . .
Ni27 Ni 0.49958(15) 0.41626(9) 0.83062(7) 0.0544(5) Uani 1 1 d . . .
Ni28 Ni 0.42382(14) 0.42291(8) 0.74325(8) 0.0502(5) Uani 1 1 d . . .
Ni29 Ni 0.28084(14) 0.49112(9) 0.67747(9) 0.0607(6) Uani 1 1 d . . .
Ni30 Ni 0.29269(13) 0.66382(8) 0.70751(8) 0.0516(5) Uani 1 1 d . . .
Ni31 Ni 0.36934(13) 0.65496(8) 0.79289(8) 0.0489(5) Uani 1 1 d . . .
Ni32 Ni 0.49928(14) 0.57610(9) 0.85974(8) 0.0543(5) Uani 1 1 d . . .
Ni33 Ni 0.62455(14) 0.48575(9) 0.85428(8) 0.0558(5) Uani 1 1 d . . .
Ni34 Ni 0.66523(14) 0.43056(9) 0.78247(8) 0.0553(5) Uani 1 1 d . . .
Ni35 Ni 0.58918(14) 0.43382(9) 0.69805(8) 0.0512(5) Uani 1 1 d . . .
Ni36 Ni 0.45265(13) 0.50659(8) 0.63667(7) 0.0482(5) Uani 1 1 d . . .
Ni37 Ni 0.32496(14) 0.59977(9) 0.64225(7) 0.0510(5) Uani 1 1 d . . .
Ni38 Ni 0.54349(13) 0.58179(8) 0.72155(7) 0.0418(4) Uani 1 1 d . . .
Ni39 Ni 0.60046(13) 0.56276(8) 0.64172(7) 0.0476(5) Uani 1 1 d . . .
Ni40 Ni 0.73829(14) 0.50762(10) 0.68864(8) 0.0590(5) Uani 1 1 d . . .
Ni41 Ni 0.69351(13) 0.55406(9) 0.76601(8) 0.0532(5) Uani 1 1 d . . .
Ni42 Ni 0.57254(13) 0.64433(8) 0.77096(8) 0.0512(5) Uani 1 1 d . . .
Ni43 Ni 0.45503(15) 0.72410(8) 0.69838(8) 0.0555(5) Uani 1 1 d . . .
Ni44 Ni 0.46963(14) 0.66099(8) 0.64684(7) 0.0483(5) Uani 1 1 d . . .
Cl2 Cl 0.5921(2) 0.66443(14) 0.57830(12) 0.0361(7) Uani 1 1 d . . .
C41 C 0.3630(10) 0.5930(6) 0.7597(6) 0.047(3) Uani 1 1 d U . .
C42 C 0.4380(10) 0.6363(6) 0.7310(6) 0.048(3) Uani 1 1 d U . .
C43 C 0.4825(11) 0.5109(6) 0.8285(6) 0.050(3) Uani 1 1 d U . .
C44 C 0.5564(10) 0.5545(6) 0.7993(5) 0.049(3) Uani 1 1 d U . .
C45 C 0.5358(10) 0.4639(6) 0.7546(6) 0.048(3) Uani 1 1 d U . .
C46 C 0.6106(10) 0.5071(6) 0.7240(5) 0.046(3) Uani 1 1 d U . .
C47 C 0.3821(10) 0.5253(6) 0.6988(5) 0.046(3) Uani 1 1 d U . .
C48 C 0.4601(10) 0.5696(6) 0.6717(5) 0.046(3) Uani 1 1 d U . .
C51 C 0.1570(13) 0.5003(8) 0.7767(7) 0.078(6) Uani 1 1 d . . .
O51 O 0.0960(12) 0.4647(7) 0.7999(6) 0.124(5) Uani 1 1 d U . .
C52 C 0.2594(14) 0.4868(9) 0.8839(8) 0.086(6) Uani 1 1 d U . .
O52 O 0.1949(12) 0.4519(7) 0.9147(6) 0.131(5) Uani 1 1 d U . .
C53 C 0.409(2) 0.4152(13) 0.9632(12) 0.142(10) Uani 1 1 d U . .
O53 O 0.3979(17) 0.3766(11) 1.0070(10) 0.215(10) Uani 1 1 d U . .
C54 C 0.4206(18) 0.3667(12) 0.8822(10) 0.125(8) Uani 1 1 d U . .
O54 O 0.3638(14) 0.3274(9) 0.9126(8) 0.163(7) Uani 1 1 d U . .
C55 C 0.3248(13) 0.3758(8) 0.7825(7) 0.077(5) Uani 1 1 d . . .
O55 O 0.2590(11) 0.3441(7) 0.8089(6) 0.115(5) Uani 1 1 d U . .
C56 C 0.1842(12) 0.4381(9) 0.6957(8) 0.084(6) Uani 1 1 d . . .
O56 O 0.1244(12) 0.3984(7) 0.7091(6) 0.127(5) Uani 1 1 d U . .
C57 C 0.1762(10) 0.6233(8) 0.7139(7) 0.064(5) Uani 1 1 d . . .
O57 O 0.0959(9) 0.6338(6) 0.7016(5) 0.091(4) Uani 1 1 d U . .
C58 C 0.2857(12) 0.6074(7) 0.8570(6) 0.059(4) Uani 1 1 d . . .
O58 O 0.2373(9) 0.6140(6) 0.8915(5) 0.092(4) Uani 1 1 d . . .
C59 C 0.4582(17) 0.5567(11) 0.9253(10) 0.117(8) Uani 1 1 d U . .
O59 O 0.4259(13) 0.5465(8) 0.9696(7) 0.148(6) Uani 1 1 d U . .
C60 C 0.6387(16) 0.4354(8) 0.9168(6) 0.088(6) Uani 1 1 d . . .
O60 O 0.6608(10) 0.4008(7) 0.9568(6) 0.104(4) Uani 1 1 d U . .
C61 C 0.6064(14) 0.3658(9) 0.8473(8) 0.083(6) Uani 1 1 d . . .
O61 O 0.6299(9) 0.3201(5) 0.8800(5) 0.093(4) Uani 1 1 d . . .
C62 C 0.4849(11) 0.3780(7) 0.7078(6) 0.053(4) Uani 1 1 d . . .
O62 O 0.4706(9) 0.3366(5) 0.6975(5) 0.084(4) Uani 1 1 d . . .
C63 C 0.3601(12) 0.4726(7) 0.6171(7) 0.067(5) Uani 1 1 d . . .
O63 O 0.3318(9) 0.4474(6) 0.5934(5) 0.091(4) Uani 1 1 d U . .
C64 C 0.2201(13) 0.5642(8) 0.6290(7) 0.082(6) Uani 1 1 d . . .
O64 O 0.1537(10) 0.5706(6) 0.6044(6) 0.104(4) Uani 1 1 d U . .
C65 C 0.3333(14) 0.6754(9) 0.5944(7) 0.085(6) Uani 1 1 d . . .
O65 O 0.3253(10) 0.7215(7) 0.5585(6) 0.102(4) Uani 1 1 d U . .
C66 C 0.2582(13) 0.7382(8) 0.6847(8) 0.082(6) Uani 1 1 d . . .
O66 O 0.2190(10) 0.7867(7) 0.6718(6) 0.105(4) Uani 1 1 d U . .
C67 C 0.3555(13) 0.7238(8) 0.7986(7) 0.077(5) Uani 1 1 d . . .
O67 O 0.3396(10) 0.7684(6) 0.8048(5) 0.098(4) Uani 1 1 d U . .
C68 C 0.5546(12) 0.6507(8) 0.8392(8) 0.083(6) Uani 1 1 d . . .
O68 O 0.5744(10) 0.6911(6) 0.8523(5) 0.104(4) Uani 1 1 d U . .
C69 C 0.7558(11) 0.5056(8) 0.8252(7) 0.064(5) Uani 1 1 d . . .
O69 O 0.8372(9) 0.4951(7) 0.8371(5) 0.102(4) Uani 1 1 d . . .
C70 C 0.7792(16) 0.3993(10) 0.7867(8) 0.102(7) Uani 1 1 d . . .
O70 O 0.8568(12) 0.3790(7) 0.7934(6) 0.126(5) Uani 1 1 d U . .
C71 C 0.6826(12) 0.4086(8) 0.6638(7) 0.066(5) Uani 1 1 d . . .
O71 O 0.7360(10) 0.3890(6) 0.6406(6) 0.104(5) Uani 1 1 d . . .
C72 C 0.5552(12) 0.5187(7) 0.5878(7) 0.059(4) Uani 1 1 d . . .
O72 O 0.6060(9) 0.5203(5) 0.5512(4) 0.079(4) Uani 1 1 d . . .
C73 C 0.4780(13) 0.7957(7) 0.6944(7) 0.075(5) Uani 1 1 d . . .
O73 O 0.4879(9) 0.8470(6) 0.6883(5) 0.098(4) Uani 1 1 d U . .
C74 C 0.6493(13) 0.7068(8) 0.7386(8) 0.086(6) Uani 1 1 d . . .
O74 O 0.7051(11) 0.7478(7) 0.7134(6) 0.121(5) Uani 1 1 d U . .
C75 C 0.7928(12) 0.6007(8) 0.7294(7) 0.081(6) Uani 1 1 d . . .
O75 O 0.8626(10) 0.6316(6) 0.7058(6) 0.103(4) Uani 1 1 d U . .
C76 C 0.8637(14) 0.4993(11) 0.6838(9) 0.114(8) Uani 1 1 d . . .
O76 O 0.9483(13) 0.4948(8) 0.6782(7) 0.139(6) Uani 1 1 d U . .
C77 C 0.7337(12) 0.5584(7) 0.6184(7) 0.060(4) Uani 1 1 d . . .
O77 O 0.7873(9) 0.5787(7) 0.5770(5) 0.100(4) Uani 1 1 d . . .
C78 C 0.4765(14) 0.7423(8) 0.6285(7) 0.082(6) Uani 1 1 d . . .
O78 O 0.4938(11) 0.7892(7) 0.5869(6) 0.118(5) Uani 1 1 d U . .
N1 N 0.3785(7) 0.1438(5) 0.8612(4) 0.048(3) Uani 1 1 d D . .
C101 C 0.3849(18) 0.1172(12) 0.9189(7) 0.077(5) Uiso 0.633(10) 1 d PDU A 1
H10A H 0.3255 0.0928 0.9384 0.092 Uiso 0.633(10) 1 calc PR A 1
H10B H 0.3902 0.1501 0.9303 0.092 Uiso 0.633(10) 1 calc PR A 1
C102 C 0.4740(18) 0.0772(12) 0.9307(11) 0.077(6) Uiso 0.633(10) 1 d PDU A 1
H10C H 0.4776 0.0600 0.9681 0.116 Uiso 0.633(10) 1 calc PR A 1
H10D H 0.5326 0.1017 0.9118 0.116 Uiso 0.633(10) 1 calc PR A 1
H10E H 0.4682 0.0446 0.9196 0.116 Uiso 0.633(10) 1 calc PR A 1
C103 C 0.3665(16) 0.0988(9) 0.8385(9) 0.060(6) Uiso 0.633(10) 1 d PDU A 1
H10F H 0.4274 0.0767 0.8394 0.072 Uiso 0.633(10) 1 calc PR A 1
H10G H 0.3577 0.1215 0.8016 0.072 Uiso 0.633(10) 1 calc PR A 1
C104 C 0.281(2) 0.0513(12) 0.8656(10) 0.068(5) Uiso 0.633(10) 1 d PDU A 1
H10H H 0.2811 0.0242 0.8481 0.102 Uiso 0.633(10) 1 calc PR A 1
H10I H 0.2198 0.0722 0.8635 0.102 Uiso 0.633(10) 1 calc PR A 1
H10J H 0.2892 0.0277 0.9021 0.102 Uiso 0.633(10) 1 calc PR A 1
C105 C 0.2880(16) 0.1812(12) 0.8573(10) 0.077(5) Uiso 0.633(10) 1 d PDU A 1
H10K H 0.3006 0.2149 0.8666 0.092 Uiso 0.633(10) 1 calc PR A 1
H10L H 0.2347 0.1556 0.8830 0.092 Uiso 0.633(10) 1 calc PR A 1
C106 C 0.254(2) 0.2076(15) 0.8031(10) 0.079(6) Uiso 0.633(10) 1 d PDU A 1
H10M H 0.1958 0.2305 0.8038 0.118 Uiso 0.633(10) 1 calc PR A 1
H10N H 0.2407 0.1746 0.7936 0.118 Uiso 0.633(10) 1 calc PR A 1
H10O H 0.3056 0.2344 0.7775 0.118 Uiso 0.633(10) 1 calc PR A 1
C107 C 0.4665(15) 0.1815(10) 0.8288(9) 0.067(5) Uiso 0.633(10) 1 d PDU A 1
H10P H 0.4574 0.1953 0.7919 0.080 Uiso 0.633(10) 1 calc PR A 1
H10Q H 0.5223 0.1545 0.8346 0.080 Uiso 0.633(10) 1 calc PR A 1
C108 C 0.4957(19) 0.2377(11) 0.8364(11) 0.069(6) Uiso 0.633(10) 1 d PDU A 1
H10R H 0.5545 0.2568 0.8126 0.104 Uiso 0.633(10) 1 calc PR A 1
H10S H 0.5079 0.2254 0.8723 0.104 Uiso 0.633(10) 1 calc PR A 1
H10T H 0.4433 0.2665 0.8290 0.104 Uiso 0.633(10) 1 calc PR A 1
C111 C 0.471(2) 0.1087(18) 0.8660(15) 0.069(5) Uiso 0.367(10) 1 d PDU A 2
H11A H 0.5222 0.1389 0.8435 0.083 Uiso 0.367(10) 1 calc PR A 2
H11B H 0.4636 0.0817 0.8487 0.083 Uiso 0.367(10) 1 calc PR A 2
C112 C 0.516(3) 0.069(2) 0.9156(15) 0.076(8) Uiso 0.367(10) 1 d PDU A 2
H11C H 0.5768 0.0534 0.9060 0.115 Uiso 0.367(10) 1 calc PR A 2
H11D H 0.4710 0.0360 0.9384 0.115 Uiso 0.367(10) 1 calc PR A 2
H11E H 0.5284 0.0942 0.9339 0.115 Uiso 0.367(10) 1 calc PR A 2
C113 C 0.291(2) 0.1038(16) 0.8911(16) 0.074(5) Uiso 0.367(10) 1 d PDU A 2
H11F H 0.2331 0.1282 0.8811 0.088 Uiso 0.367(10) 1 calc PR A 2
H11G H 0.2922 0.0935 0.9284 0.088 Uiso 0.367(10) 1 calc PR A 2
C114 C 0.276(4) 0.0437(19) 0.8856(19) 0.066(7) Uiso 0.367(10) 1 d PDU A 2
H11H H 0.2166 0.0230 0.9072 0.099 Uiso 0.367(10) 1 calc PR A 2
H11I H 0.3313 0.0177 0.8969 0.099 Uiso 0.367(10) 1 calc PR A 2
H11J H 0.2723 0.0526 0.8492 0.099 Uiso 0.367(10) 1 calc PR A 2
C115 C 0.378(3) 0.1787(18) 0.8043(9) 0.069(6) Uiso 0.367(10) 1 d PDU A 2
H11K H 0.3828 0.1502 0.7876 0.083 Uiso 0.367(10) 1 calc PR A 2
H11L H 0.4356 0.2061 0.7900 0.083 Uiso 0.367(10) 1 calc PR A 2
C116 C 0.287(3) 0.217(2) 0.790(2) 0.072(7) Uiso 0.367(10) 1 d PDU A 2
H11M H 0.2930 0.2398 0.7519 0.108 Uiso 0.367(10) 1 calc PR A 2
H11N H 0.2800 0.2446 0.8066 0.108 Uiso 0.367(10) 1 calc PR A 2
H11O H 0.2292 0.1898 0.8013 0.108 Uiso 0.367(10) 1 calc PR A 2
C117 C 0.379(3) 0.1849(18) 0.8882(16) 0.077(5) Uiso 0.367(10) 1 d PDU A 2
H11P H 0.3785 0.1599 0.9259 0.093 Uiso 0.367(10) 1 calc PR A 2
H11Q H 0.3196 0.2083 0.8836 0.093 Uiso 0.367(10) 1 calc PR A 2
C118 C 0.468(3) 0.229(2) 0.8687(19) 0.077(7) Uiso 0.367(10) 1 d PDU A 2
H11R H 0.4624 0.2551 0.8877 0.115 Uiso 0.367(10) 1 calc PR A 2
H11S H 0.4690 0.2546 0.8315 0.115 Uiso 0.367(10) 1 calc PR A 2
H11T H 0.5271 0.2067 0.8747 0.115 Uiso 0.367(10) 1 calc PR A 2
N2 N 0.3023(9) 0.7951(6) 0.9683(5) 0.069(4) Uani 1 1 d D . .
C201 C 0.2460(17) 0.7968(8) 0.9248(8) 0.125(7) Uani 1 1 d DU . .
H20A H 0.1906 0.8236 0.9228 0.150 Uiso 1 1 calc R . .
H20B H 0.2889 0.8149 0.8912 0.150 Uiso 1 1 calc R . .
C202 C 0.2076(18) 0.7348(9) 0.9317(9) 0.141(7) Uani 1 1 d DU . .
H20C H 0.1726 0.7401 0.9026 0.211 Uiso 1 1 calc R . .
H20D H 0.1638 0.7167 0.9644 0.211 Uiso 1 1 calc R . .
H20E H 0.2620 0.7082 0.9324 0.211 Uiso 1 1 calc R . .
C203 C 0.2397(13) 0.7725(9) 1.0214(7) 0.114(6) Uani 1 1 d DU . .
H20F H 0.2799 0.7742 1.0468 0.137 Uiso 1 1 calc R . .
H20G H 0.2224 0.7294 1.0321 0.137 Uiso 1 1 calc R . .
C204 C 0.1443(13) 0.8060(9) 1.0262(8) 0.124(7) Uani 1 1 d DU . .
H20H H 0.1108 0.7866 1.0618 0.186 Uiso 1 1 calc R . .
H20I H 0.1024 0.8041 1.0019 0.186 Uiso 1 1 calc R . .
H20J H 0.1597 0.8483 1.0178 0.186 Uiso 1 1 calc R . .
C205 C 0.3867(13) 0.7553(11) 0.9761(8) 0.130(7) Uani 1 1 d DU . .
H20K H 0.3631 0.7134 0.9864 0.156 Uiso 1 1 calc R . .
H20L H 0.4168 0.7558 1.0054 0.156 Uiso 1 1 calc R . .
C206 C 0.4647(14) 0.7722(11) 0.9287(8) 0.140(7) Uani 1 1 d DU . .
H20M H 0.5169 0.7433 0.9373 0.210 Uiso 1 1 calc R . .
H20N H 0.4907 0.8129 0.9190 0.210 Uiso 1 1 calc R . .
H20O H 0.4363 0.7711 0.8996 0.210 Uiso 1 1 calc R . .
C207 C 0.3295(14) 0.8605(8) 0.9529(8) 0.105(6) Uani 1 1 d DU . .
H20P H 0.2693 0.8836 0.9490 0.126 Uiso 1 1 calc R . .
H20Q H 0.3691 0.8758 0.9182 0.126 Uiso 1 1 calc R . .
C208 C 0.3858(14) 0.8752(9) 0.9898(8) 0.110(6) Uani 1 1 d DU . .
H20R H 0.3981 0.9189 0.9758 0.165 Uiso 1 1 calc R . .
H20S H 0.4475 0.8546 0.9928 0.165 Uiso 1 1 calc R . .
H20T H 0.3474 0.8614 1.0242 0.165 Uiso 1 1 calc R . .
N3 N 0.4976(8) 0.2848(5) 0.5739(4) 0.051(3) Uani 1 1 d D . .
C301 C 0.4899(15) 0.2375(6) 0.5518(6) 0.094(5) Uani 1 1 d DU . .
H30A H 0.5557 0.2301 0.5382 0.113 Uiso 1 1 calc R . .
H30B H 0.4525 0.2547 0.5220 0.113 Uiso 1 1 calc R . .
C302 C 0.4419(15) 0.1766(7) 0.5907(7) 0.105(6) Uani 1 1 d DU . .
H30C H 0.4398 0.1495 0.5734 0.157 Uiso 1 1 calc R . .
H30D H 0.3759 0.1831 0.6038 0.157 Uiso 1 1 calc R . .
H30E H 0.4794 0.1583 0.6199 0.157 Uiso 1 1 calc R . .
C303 C 0.5557(12) 0.2634(9) 0.6188(7) 0.101(6) Uani 1 1 d DU . .
H30F H 0.5239 0.2264 0.6469 0.121 Uiso 1 1 calc R . .
H30G H 0.5555 0.2947 0.6323 0.121 Uiso 1 1 calc R . .
C304 C 0.6625(13) 0.2496(10) 0.6041(8) 0.122(6) Uani 1 1 d DU . .
H30H H 0.6960 0.2359 0.6349 0.183 Uiso 1 1 calc R . .
H30I H 0.6951 0.2863 0.5769 0.183 Uiso 1 1 calc R . .
H30J H 0.6635 0.2179 0.5914 0.183 Uiso 1 1 calc R . .
C305 C 0.5435(12) 0.3410(6) 0.5277(6) 0.070(4) Uani 1 1 d DU . .
H30K H 0.5016 0.3537 0.4998 0.084 Uiso 1 1 calc R . .
H30L H 0.6068 0.3305 0.5138 0.084 Uiso 1 1 calc R . .
C306 C 0.5589(13) 0.3952(7) 0.5418(7) 0.083(5) Uani 1 1 d DU . .
H30M H 0.5879 0.4297 0.5107 0.125 Uiso 1 1 calc R . .
H30N H 0.6020 0.3835 0.5685 0.125 Uiso 1 1 calc R . .
H30O H 0.4964 0.4064 0.5549 0.125 Uiso 1 1 calc R . .
C307 C 0.3994(10) 0.2979(8) 0.5956(6) 0.079(4) Uani 1 1 d DU . .
H30P H 0.4087 0.3265 0.6113 0.095 Uiso 1 1 calc R . .
H30Q H 0.3714 0.2599 0.6241 0.095 Uiso 1 1 calc R . .
C308 C 0.3231(12) 0.3249(9) 0.5566(7) 0.093(5) Uani 1 1 d DU . .
H30R H 0.2627 0.3317 0.5751 0.139 Uiso 1 1 calc R . .
H30S H 0.3106 0.2966 0.5417 0.139 Uiso 1 1 calc R . .
H30T H 0.3484 0.3634 0.5287 0.139 Uiso 1 1 calc R . .
N4 N 0.9610(9) 0.7902(5) 0.5621(5) 0.062(4) Uani 1 1 d D . .
C401 C 0.8753(11) 0.7694(10) 0.6045(7) 0.115(6) Uani 1 1 d DU . .
H40A H 0.8655 0.7997 0.6193 0.138 Uiso 1 1 calc R . .
H40B H 0.8918 0.7311 0.6326 0.138 Uiso 1 1 calc R . .
C402 C 0.7778(12) 0.7591(11) 0.5882(8) 0.127(7) Uani 1 1 d DU . .
H40C H 0.7281 0.7446 0.6187 0.191 Uiso 1 1 calc R . .
H40D H 0.7859 0.7290 0.5736 0.191 Uiso 1 1 calc R . .
H40E H 0.7581 0.7972 0.5620 0.191 Uiso 1 1 calc R . .
C403 C 0.9785(17) 0.7458(6) 0.5372(6) 0.114(6) Uani 1 1 d DU . .
H40F H 1.0335 0.7616 0.5090 0.137 Uiso 1 1 calc R . .
H40G H 0.9207 0.7445 0.5211 0.137 Uiso 1 1 calc R . .
C404 C 1.0004(18) 0.6802(7) 0.5743(8) 0.130(7) Uani 1 1 d DU . .
H40H H 1.0108 0.6554 0.5545 0.195 Uiso 1 1 calc R . .
H40I H 0.9455 0.6632 0.6018 0.195 Uiso 1 1 calc R . .
H40J H 1.0586 0.6805 0.5898 0.195 Uiso 1 1 calc R . .
C405 C 0.9395(12) 0.8486(6) 0.5187(6) 0.075(4) Uani 1 1 d DU . .
H40K H 0.8831 0.8414 0.5041 0.090 Uiso 1 1 calc R . .
H40L H 0.9954 0.8599 0.4908 0.090 Uiso 1 1 calc R . .
C406 C 0.9181(12) 0.9030(7) 0.5322(7) 0.086(5) Uani 1 1 d DU . .
H40M H 0.9066 0.9384 0.5008 0.129 Uiso 1 1 calc R . .
H40N H 0.9735 0.9115 0.5462 0.129 Uiso 1 1 calc R . .
H40O H 0.8606 0.8937 0.5583 0.129 Uiso 1 1 calc R . .
C407 C 1.0450(10) 0.7956(9) 0.5884(6) 0.087(5) Uani 1 1 d DU . .
H40P H 1.0569 0.7551 0.6151 0.105 Uiso 1 1 calc R . .
H40Q H 1.0264 0.8219 0.6065 0.105 Uiso 1 1 calc R . .
C408 C 1.1405(11) 0.8211(9) 0.5518(7) 0.099(5) Uani 1 1 d DU . .
H40R H 1.1905 0.8231 0.5720 0.148 Uiso 1 1 calc R . .
H40S H 1.1304 0.8617 0.5257 0.148 Uiso 1 1 calc R . .
H40T H 1.1611 0.7947 0.5344 0.148 Uiso 1 1 calc R . .
N5 N 0.924(3) 0.6352(18) 0.8757(16) 0.110(8) Uiso 0.390(15) 1 d PDU B 1
C501 C 0.985(5) 0.644(3) 0.825(2) 0.259(13) Uiso 0.390(15) 1 d PDU B 1
H50A H 0.9427 0.6574 0.7976 0.311 Uiso 0.390(15) 1 calc PR B 1
H50B H 1.0124 0.6054 0.8285 0.311 Uiso 0.390(15) 1 calc PR B 1
C502 C 1.068(5) 0.692(4) 0.810(3) 0.247(16) Uiso 0.390(15) 1 d PDU B 1
H50C H 1.1047 0.6961 0.7764 0.370 Uiso 0.390(15) 1 calc PR B 1
H50D H 1.1112 0.6788 0.8364 0.370 Uiso 0.390(15) 1 calc PR B 1
H50E H 1.0413 0.7309 0.8059 0.370 Uiso 0.390(15) 1 calc PR B 1
C503 C 0.988(5) 0.625(3) 0.916(2) 0.259(12) Uiso 0.390(15) 1 d PDU B 1
H50F H 0.9589 0.6446 0.9385 0.310 Uiso 0.390(15) 1 calc PR B 1
H50G H 1.0507 0.6466 0.8983 0.310 Uiso 0.390(15) 1 calc PR B 1
C504 C 1.012(6) 0.560(3) 0.953(3) 0.261(15) Uiso 0.390(15) 1 d PDU B 1
H50H H 1.0443 0.5607 0.9809 0.392 Uiso 0.390(15) 1 calc PR B 1
H50I H 1.0550 0.5420 0.9330 0.392 Uiso 0.390(15) 1 calc PR B 1
H50J H 0.9522 0.5353 0.9676 0.392 Uiso 0.390(15) 1 calc PR B 1
C505 C 0.863(4) 0.579(2) 0.896(3) 0.26(2) Uiso 0.390(15) 1 d PDU B 1
H50K H 0.8947 0.5462 0.9227 0.308 Uiso 0.390(15) 1 calc PR B 1
H50L H 0.8578 0.5671 0.8674 0.308 Uiso 0.390(15) 1 calc PR B 1
C506 C 0.761(4) 0.587(4) 0.920(4) 0.26(2) Uiso 0.390(15) 1 d PDU B 1
H50M H 0.7167 0.5559 0.9204 0.384 Uiso 0.390(15) 1 calc PR B 1
H50N H 0.7382 0.6269 0.8995 0.384 Uiso 0.390(15) 1 calc PR B 1
H50O H 0.7624 0.5819 0.9558 0.384 Uiso 0.390(15) 1 calc PR B 1
C507 C 0.866(5) 0.691(2) 0.861(3) 0.253(12) Uiso 0.390(15) 1 d PDU B 1
H50P H 0.8990 0.7213 0.8688 0.303 Uiso 0.390(15) 1 calc PR B 1
H50Q H 0.8017 0.6813 0.8820 0.303 Uiso 0.390(15) 1 calc PR B 1
C508 C 0.855(9) 0.718(4) 0.803(3) 0.251(13) Uiso 0.390(15) 1 d PDU B 1
H50R H 0.8246 0.7572 0.7931 0.376 Uiso 0.390(15) 1 calc PR B 1
H50S H 0.8150 0.6905 0.7960 0.376 Uiso 0.390(15) 1 calc PR B 1
H50T H 0.9191 0.7233 0.7821 0.376 Uiso 0.390(15) 1 calc PR B 1
N5' N 0.899(2) 0.6327(12) 0.8896(11) 0.110(8) Uiso 0.610(15) 1 d PDU B 2
C511 C 0.997(2) 0.632(2) 0.860(2) 0.260(12) Uiso 0.610(15) 1 d PDU B 2
H51A H 1.0486 0.6350 0.8795 0.312 Uiso 0.610(15) 1 calc PR B 2
H51B H 1.0048 0.6672 0.8258 0.312 Uiso 0.610(15) 1 calc PR B 2
C512 C 1.010(4) 0.573(2) 0.851(2) 0.260(14) Uiso 0.610(15) 1 d PDU B 2
H51C H 1.0758 0.5715 0.8351 0.390 Uiso 0.610(15) 1 calc PR B 2
H51D H 0.9639 0.5718 0.8284 0.390 Uiso 0.610(15) 1 calc PR B 2
H51E H 0.9969 0.5376 0.8847 0.390 Uiso 0.610(15) 1 calc PR B 2
C513 C 0.903(3) 0.675(2) 0.9156(19) 0.254(12) Uiso 0.610(15) 1 d PDU B 2
H51F H 0.9205 0.7155 0.8879 0.305 Uiso 0.610(15) 1 calc PR B 2
H51G H 0.9569 0.6622 0.9366 0.305 Uiso 0.610(15) 1 calc PR B 2
C514 C 0.814(4) 0.681(3) 0.951(2) 0.249(15) Uiso 0.610(15) 1 d PDU B 2
H51H H 0.8308 0.7076 0.9670 0.373 Uiso 0.610(15) 1 calc PR B 2
H51I H 0.7926 0.6415 0.9781 0.373 Uiso 0.610(15) 1 calc PR B 2
H51J H 0.7614 0.6991 0.9301 0.373 Uiso 0.610(15) 1 calc PR B 2
C515 C 0.880(3) 0.5717(16) 0.9333(17) 0.26(2) Uiso 0.610(15) 1 d PDU B 2
H51K H 0.9007 0.5728 0.9646 0.309 Uiso 0.610(15) 1 calc PR B 2
H51L H 0.9208 0.5426 0.9244 0.309 Uiso 0.610(15) 1 calc PR B 2
C516 C 0.776(3) 0.548(2) 0.947(2) 0.26(2) Uiso 0.610(15) 1 d PDU B 2
H51M H 0.7713 0.5082 0.9762 0.386 Uiso 0.610(15) 1 calc PR B 2
H51N H 0.7550 0.5444 0.9167 0.386 Uiso 0.610(15) 1 calc PR B 2
H51O H 0.7343 0.5759 0.9562 0.386 Uiso 0.610(15) 1 calc PR B 2
C517 C 0.837(3) 0.651(2) 0.8472(17) 0.251(13) Uiso 0.610(15) 1 d PDU B 2
H51P H 0.7705 0.6337 0.8621 0.301 Uiso 0.610(15) 1 calc PR B 2
H51Q H 0.8629 0.6347 0.8218 0.301 Uiso 0.610(15) 1 calc PR B 2
C518 C 0.832(6) 0.720(2) 0.819(2) 0.251(13) Uiso 0.610(15) 1 d PDU B 2
H51R H 0.7929 0.7308 0.7902 0.377 Uiso 0.610(15) 1 calc PR B 2
H51S H 0.8971 0.7380 0.8048 0.377 Uiso 0.610(15) 1 calc PR B 2
H51T H 0.8018 0.7367 0.8432 0.377 Uiso 0.610(15) 1 calc PR B 2
N6 N 1.0000 0.5000 0.5000 0.061(5) Uani 1 2 d SD . .
C601 C 0.941(3) 0.5552(16) 0.4833(18) 0.141(15) Uiso 0.50 1 d PDU C -1
H60A H 0.9734 0.5860 0.4903 0.169 Uiso 0.50 1 calc PR C -1
H60B H 0.8776 0.5450 0.5056 0.169 Uiso 0.50 1 calc PR C -1
C602 C 0.922(4) 0.584(3) 0.4262(17) 0.146(16) Uiso 0.50 1 d PDU C -1
H60C H 0.8789 0.6179 0.4208 0.219 Uiso 0.50 1 calc PR C -1
H60D H 0.8925 0.5538 0.4179 0.219 Uiso 0.50 1 calc PR C -1
H60E H 0.9838 0.5988 0.4034 0.219 Uiso 0.50 1 calc PR C -1
C603 C 1.1037(15) 0.5079(18) 0.4745(15) 0.095(10) Uiso 0.50 1 d PDU C -1
H60F H 1.1050 0.5246 0.4363 0.113 Uiso 0.50 1 calc PR C -1
H60G H 1.1339 0.4680 0.4858 0.113 Uiso 0.50 1 calc PR C -1
C604 C 1.164(3) 0.5510(18) 0.4882(19) 0.098(11) Uiso 0.50 1 d PDU C -1
H60H H 1.2300 0.5560 0.4699 0.147 Uiso 0.50 1 calc PR C -1
H60I H 1.1661 0.5336 0.5257 0.147 Uiso 0.50 1 calc PR C -1
H60J H 1.1339 0.5904 0.4775 0.147 Uiso 0.50 1 calc PR C -1
C605 C 0.960(2) 0.4515(15) 0.4879(16) 0.100(11) Uiso 0.50 1 d PDU C -1
H60K H 1.0058 0.4178 0.4978 0.121 Uiso 0.50 1 calc PR C -1
H60L H 0.9623 0.4679 0.4497 0.121 Uiso 0.50 1 calc PR C -1
C606 C 0.858(2) 0.4243(19) 0.5123(19) 0.099(11) Uiso 0.50 1 d PDU C -1
H60M H 0.8438 0.3936 0.5003 0.149 Uiso 0.50 1 calc PR C -1
H60N H 0.8109 0.4563 0.5020 0.149 Uiso 0.50 1 calc PR C -1
H60O H 0.8547 0.4057 0.5503 0.149 Uiso 0.50 1 calc PR C -1
C607 C 0.992(3) 0.4817(19) 0.5569(8) 0.112(12) Uiso 0.50 1 d PDU C -1
H60P H 0.9222 0.4739 0.5708 0.135 Uiso 0.50 1 calc PR C -1
H60Q H 1.0121 0.5172 0.5620 0.135 Uiso 0.50 1 calc PR C -1
C608 C 1.046(3) 0.4276(19) 0.5914(17) 0.114(12) Uiso 0.50 1 d PDU C -1
H60R H 1.0302 0.4215 0.6278 0.171 Uiso 0.50 1 calc PR C -1
H60S H 1.1160 0.4354 0.5808 0.171 Uiso 0.50 1 calc PR C -1
H60T H 1.0273 0.3913 0.5878 0.171 Uiso 0.50 1 calc PR C -1
N7 N 0.5000 0.0000 0.5000 0.060(5) Uani 1 2 d SD . .
C701 C 0.428(3) -0.0362(18) 0.4892(15) 0.110(11) Uiso 0.50 1 d PDU D -1
H70A H 0.4632 -0.0614 0.4733 0.132 Uiso 0.50 1 calc PR D -1
H70B H 0.3881 -0.0082 0.4637 0.132 Uiso 0.50 1 calc PR D -1
C702 C 0.360(3) -0.078(2) 0.5385(15) 0.113(12) Uiso 0.50 1 d PDU D -1
H70C H 0.3149 -0.0999 0.5288 0.169 Uiso 0.50 1 calc PR D -1
H70D H 0.3240 -0.0531 0.5541 0.169 Uiso 0.50 1 calc PR D -1
H70E H 0.3990 -0.1064 0.5636 0.169 Uiso 0.50 1 calc PR D -1
C703 C 0.570(3) -0.0333(18) 0.5379(13) 0.107(12) Uiso 0.50 1 d PDU D -1
H70F H 0.5322 -0.0592 0.5717 0.129 Uiso 0.50 1 calc PR D -1
H70G H 0.6079 -0.0035 0.5434 0.129 Uiso 0.50 1 calc PR D -1
C704 C 0.640(4) -0.073(2) 0.519(2) 0.111(13) Uiso 0.50 1 d PDU D -1
H70H H 0.6836 -0.0931 0.5454 0.166 Uiso 0.50 1 calc PR D -1
H70I H 0.6781 -0.0478 0.4862 0.166 Uiso 0.50 1 calc PR D -1
H70J H 0.6028 -0.1038 0.5151 0.166 Uiso 0.50 1 calc PR D -1
C705 C 0.550(4) 0.027(2) 0.4444(10) 0.154(16) Uiso 0.50 1 d PDU D -1
H70K H 0.5010 0.0473 0.4212 0.185 Uiso 0.50 1 calc PR D -1
H70L H 0.5758 -0.0062 0.4356 0.185 Uiso 0.50 1 calc PR D -1
C706 C 0.633(4) 0.073(2) 0.433(2) 0.158(17) Uiso 0.50 1 d PDU D -1
H70M H 0.6576 0.0893 0.3960 0.237 Uiso 0.50 1 calc PR D -1
H70N H 0.6845 0.0522 0.4534 0.237 Uiso 0.50 1 calc PR D -1
H70O H 0.6086 0.1052 0.4426 0.237 Uiso 0.50 1 calc PR D -1
C707 C 0.457(3) 0.0496(14) 0.5149(15) 0.092(10) Uiso 0.50 1 d PDU D -1
H70P H 0.5092 0.0801 0.5071 0.111 Uiso 0.50 1 calc PR D -1
H70Q H 0.4378 0.0316 0.5530 0.111 Uiso 0.50 1 calc PR D -1
C708 C 0.369(3) 0.084(2) 0.489(2) 0.094(11) Uiso 0.50 1 d PDU D -1
H70R H 0.3481 0.1130 0.5034 0.141 Uiso 0.50 1 calc PR D -1
H70S H 0.3159 0.0545 0.4967 0.141 Uiso 0.50 1 calc PR D -1
H70T H 0.3875 0.1045 0.4517 0.141 Uiso 0.50 1 calc PR D -1
C800 C 0.021(3) 0.3281(13) 0.9453(15) 0.296(15) Uiso 1 1 d DU . .
O800 O -0.002(2) 0.3295(14) 0.9871(13) 0.306(16) Uiso 1 1 d D . .
C801 C 0.106(3) 0.3021(17) 0.9237(16) 0.299(16) Uiso 1 1 d DU . .
H80A H 0.1366 0.2720 0.9524 0.448 Uiso 1 1 calc R . .
H80B H 0.1538 0.3346 0.9018 0.448 Uiso 1 1 calc R . .
H80C H 0.0844 0.2829 0.9028 0.448 Uiso 1 1 calc R . .
C802 C -0.055(3) 0.3616(19) 0.9107(16) 0.307(16) Uiso 1 1 d DU . .
H80D H -0.1133 0.3659 0.9323 0.461 Uiso 1 1 calc R . .
H80E H -0.0721 0.3388 0.8916 0.461 Uiso 1 1 calc R . .
H80F H -0.0295 0.4017 0.8860 0.461 Uiso 1 1 calc R . .

loop_
_atom_site_aniso_label
_atom_site_aniso_U_11
_atom_site_aniso_U_22
_atom_site_aniso_U_33
_atom_site_aniso_U_23
_atom_site_aniso_U_13
_atom_site_aniso_U_12
Ni1 0.0380(10) 0.0353(10) 0.0472(11) -0.0210(9) -0.0085(8) 0.0007(8)
Ni2 0.0429(10) 0.0432(11) 0.0473(11) -0.0214(9) -0.0129(8) 0.0032(8)
Ni3 0.0914(16) 0.0615(14) 0.0572(14) -0.0076(11) -0.0295(12) -0.0044(12)
Ni4 0.0491(11) 0.0358(11) 0.0527(12) -0.0141(9) -0.0072(9) -0.0027(8)
Ni5 0.0503(11) 0.0419(11) 0.0637(13) -0.0300(10) -0.0089(10) 0.0041(9)
Ni6 0.0407(11) 0.0557(13) 0.0807(15) -0.0395(12) -0.0046(10) 0.0061(9)
Ni7 0.0371(10) 0.0442(11) 0.0603(13) -0.0246(10) -0.0083(9) 0.0021(8)
Ni8 0.0489(11) 0.0409(11) 0.0501(11) -0.0257(9) -0.0104(9) 0.0013(8)
Ni9 0.0445(11) 0.0392(11) 0.0519(12) -0.0207(9) -0.0075(9) -0.0046(8)
Ni10 0.0423(10) 0.0465(11) 0.0492(11) -0.0247(10) -0.0006(8) -0.0059(8)
Ni11 0.0452(11) 0.0486(12) 0.0548(12) -0.0313(10) -0.0047(9) -0.0007(9)
Ni12 0.0490(11) 0.0502(12) 0.0647(13) -0.0359(11) -0.0079(9) -0.0061(9)
Ni13 0.0446(11) 0.0469(12) 0.0594(13) -0.0245(10) -0.0036(9) -0.0109(9)
Ni14 0.0421(11) 0.0485(12) 0.0460(11) -0.0179(10) -0.0045(9) -0.0032(9)
Ni15 0.0501(11) 0.0467(11) 0.0418(11) -0.0220(9) -0.0072(9) 0.0032(9)
Ni16 0.0360(9) 0.0372(10) 0.0428(10) -0.0216(9) -0.0072(8) -0.0017(8)
Ni17 0.0454(11) 0.0479(11) 0.0452(11) -0.0236(10) -0.0112(8) -0.0004(9)
Ni18 0.0486(11) 0.0365(10) 0.0442(11) -0.0181(9) -0.0092(9) -0.0028(8)
Ni19 0.0630(12) 0.0338(10) 0.0546(12) -0.0217(10) -0.0139(10) 0.0036(9)
Ni20 0.0489(11) 0.0419(11) 0.0496(12) -0.0242(10) -0.0110(9) 0.0063(9)
Ni21 0.0370(10) 0.0452(11) 0.0493(11) -0.0191(9) -0.0087(8) -0.0001(8)
Ni22 0.0444(11) 0.0608(13) 0.0579(13) -0.0310(11) -0.0130(9) -0.0057(9)
Cl1 0.0377(17) 0.0269(16) 0.0261(16) -0.0141(14) -0.0097(13) 0.0026(13)
C1 0.034(6) 0.038(6) 0.060(7) -0.021(6) -0.006(5) 0.001(5)
C2 0.034(6) 0.038(6) 0.059(7) -0.024(6) -0.010(5) 0.000(5)
C3 0.035(6) 0.037(6) 0.051(7) -0.023(6) 0.009(5) -0.004(5)
C4 0.036(6) 0.042(6) 0.050(7) -0.021(6) 0.003(5) 0.000(5)
C5 0.036(6) 0.046(7) 0.049(7) -0.020(6) 0.001(5) -0.001(5)
C6 0.039(6) 0.046(7) 0.046(7) -0.020(6) -0.001(5) -0.005(5)
C7 0.026(5) 0.032(6) 0.055(7) -0.024(5) -0.012(5) 0.004(4)
C8 0.032(6) 0.033(6) 0.059(7) -0.022(5) -0.012(5) 0.005(4)
C11 0.077(12) 0.064(12) 0.096(14) -0.041(11) -0.053(11) 0.015(10)
O11 0.081(9) 0.089(10) 0.093(10) -0.001(8) -0.039(8) 0.015(7)
C12 0.088(13) 0.071(12) 0.049(10) -0.024(10) -0.029(9) 0.018(10)
O12 0.112(6) 0.102(6) 0.098(6) -0.040(4) -0.016(4) 0.004(4)
C13 0.064(10) 0.042(9) 0.064(11) -0.017(8) -0.032(9) 0.012(8)
O13 0.130(12) 0.091(10) 0.091(10) -0.034(8) -0.051(9) 0.032(9)
C14 0.056(11) 0.065(12) 0.094(14) -0.028(11) -0.016(10) 0.021(9)
O14 0.102(6) 0.104(6) 0.112(6) -0.036(4) -0.016(4) 0.016(4)
C15 0.041(9) 0.085(13) 0.117(15) -0.056(12) -0.033(10) 0.031(9)
O15 0.098(6) 0.102(6) 0.116(6) -0.046(4) -0.013(4) 0.014(4)
C16 0.083(12) 0.053(11) 0.079(12) -0.037(10) -0.029(10) 0.016(9)
O16 0.107(6) 0.108(6) 0.112(6) -0.047(4) -0.020(4) 0.013(4)
C17 0.114(15) 0.079(13) 0.047(11) -0.013(10) 0.016(10) -0.038(11)
O17 0.102(6) 0.118(6) 0.105(6) -0.035(4) -0.017(4) -0.001(4)
C18 0.049(10) 0.054(11) 0.076(12) 0.001(10) -0.010(9) -0.015(8)
O18 0.093(6) 0.096(6) 0.105(6) -0.029(4) -0.017(4) -0.005(4)
C19 0.063(11) 0.054(11) 0.081(12) -0.036(10) -0.010(9) -0.006(8)
O19 0.099(9) 0.077(9) 0.136(12) -0.082(9) -0.016(8) 0.020(7)
C20 0.074(12) 0.131(17) 0.074(12) -0.080(13) 0.005(10) 0.003(11)
O20 0.096(6) 0.104(6) 0.099(6) -0.056(4) -0.010(4) 0.006(4)
C21 0.070(12) 0.080(13) 0.082(13) -0.051(11) 0.023(10) -0.021(10)
O21 0.094(6) 0.093(6) 0.102(6) -0.047(4) 0.004(4) -0.001(4)
C22 0.039(9) 0.064(10) 0.060(10) -0.036(9) 0.000(7) -0.014(8)
O22 0.046(7) 0.084(9) 0.115(10) -0.054(8) -0.020(7) 0.001(6)
C23 0.051(9) 0.056(10) 0.069(11) -0.039(9) -0.019(8) 0.007(7)
O23 0.116(10) 0.087(9) 0.080(9) -0.050(8) -0.052(8) 0.017(7)
C24 0.101(13) 0.076(12) 0.021(8) -0.018(8) -0.009(8) 0.007(10)
O24 0.117(6) 0.106(6) 0.096(6) -0.045(4) -0.013(4) 0.007(4)
C25 0.122(16) 0.062(12) 0.069(12) -0.044(10) -0.029(11) 0.007(11)
O25 0.120(6) 0.099(6) 0.111(6) -0.052(5) -0.026(4) 0.003(4)
C26 0.080(12) 0.034(9) 0.062(11) -0.011(8) -0.029(9) -0.012(8)
O26 0.104(10) 0.058(8) 0.109(11) -0.019(8) -0.022(8) -0.028(7)
C27 0.082(12) 0.049(11) 0.065(12) -0.022(10) -0.009(9) -0.027(9)
O27 0.108(10) 0.073(9) 0.073(9) -0.015(8) -0.006(7) -0.044(8)
C28 0.077(11) 0.045(9) 0.065(11) -0.038(9) -0.031(9) 0.003(8)
O28 0.085(8) 0.066(8) 0.077(8) -0.035(7) -0.029(7) 0.013(6)
C29 0.068(11) 0.068(12) 0.072(12) -0.041(10) -0.005(9) -0.011(9)
O29 0.102(10) 0.111(10) 0.107(10) -0.074(9) -0.016(8) -0.042(8)
C30 0.063(11) 0.073(12) 0.077(12) -0.020(10) -0.017(9) -0.029(9)
O30 0.107(6) 0.112(6) 0.116(6) -0.040(4) -0.024(5) -0.020(4)
C31 0.047(9) 0.055(10) 0.052(10) -0.031(8) -0.013(8) 0.005(8)
O31 0.042(6) 0.069(8) 0.074(8) -0.016(6) 0.008(6) -0.006(6)
C32 0.055(10) 0.081(12) 0.066(11) -0.048(10) -0.003(8) 0.006(9)
O32 0.102(9) 0.083(9) 0.069(8) -0.053(7) -0.031(7) 0.050(7)
C33 0.139(17) 0.028(9) 0.094(14) -0.032(10) -0.056(12) 0.022(10)
O33 0.120(6) 0.105(6) 0.116(6) -0.051(5) -0.019(4) 0.010(4)
C34 0.065(11) 0.050(11) 0.077(12) -0.018(10) -0.020(9) 0.007(9)
O34 0.111(11) 0.075(10) 0.127(12) -0.032(9) -0.037(9) 0.027(8)
C35 0.044(9) 0.070(11) 0.043(9) -0.021(9) -0.004(7) -0.010(8)
O35 0.070(8) 0.090(9) 0.090(9) -0.024(8) -0.036(7) 0.025(7)
C36 0.033(10) 0.080(13) 0.137(18) -0.038(13) -0.016(10) 0.001(9)
O36 0.119(7) 0.130(7) 0.134(7) -0.047(5) -0.027(5) -0.006(5)
C37 0.055(10) 0.068(11) 0.064(11) -0.031(9) -0.026(8) 0.005(8)
O37 0.082(5) 0.100(6) 0.088(5) -0.033(4) -0.022(4) -0.007(4)
C38 0.105(13) 0.025(8) 0.050(10) -0.012(8) -0.013(9) -0.012(8)
O38 0.098(5) 0.075(5) 0.077(5) -0.032(4) -0.020(4) -0.004(4)
Ni23 0.0488(11) 0.0360(10) 0.0464(11) -0.0224(9) -0.0082(9) 0.0026(8)
Ni24 0.0494(11) 0.0496(12) 0.0643(13) -0.0291(11) -0.0116(10) 0.0002(9)
Ni25 0.0562(12) 0.0478(12) 0.0492(12) -0.0271(10) 0.0004(9) -0.0032(9)
Ni26 0.0971(17) 0.0687(15) 0.0485(13) -0.0182(12) -0.0001(12) 0.0029(12)
Ni27 0.0727(14) 0.0440(12) 0.0474(12) -0.0185(10) -0.0143(10) 0.0089(10)
Ni28 0.0625(12) 0.0394(11) 0.0585(13) -0.0298(10) -0.0088(10) 0.0017(9)
Ni29 0.0577(13) 0.0567(13) 0.0842(16) -0.0420(12) -0.0224(11) 0.0040(10)
Ni30 0.0534(12) 0.0447(12) 0.0641(13) -0.0285(11) -0.0150(10) 0.0095(9)
Ni31 0.0510(11) 0.0455(11) 0.0609(13) -0.0332(10) -0.0067(9) 0.0041(9)
Ni32 0.0624(13) 0.0625(13) 0.0531(12) -0.0381(11) -0.0115(10) 0.0052(10)
Ni33 0.0678(13) 0.0573(13) 0.0511(12) -0.0285(11) -0.0195(10) 0.0113(10)
Ni34 0.0667(13) 0.0539(13) 0.0556(13) -0.0297(11) -0.0236(10) 0.0206(10)
Ni35 0.0620(12) 0.0499(12) 0.0551(12) -0.0336(10) -0.0157(10) 0.0159(10)
Ni36 0.0586(12) 0.0441(11) 0.0530(12) -0.0295(10) -0.0145(9) 0.0073(9)
Ni37 0.0586(12) 0.0501(12) 0.0541(12) -0.0285(10) -0.0202(10) 0.0136(9)
Ni38 0.0498(11) 0.0388(10) 0.0419(11) -0.0215(9) -0.0086(8) 0.0040(8)
Ni39 0.0538(12) 0.0471(12) 0.0454(11) -0.0234(10) -0.0052(9) 0.0043(9)
Ni40 0.0492(12) 0.0730(15) 0.0653(14) -0.0393(12) -0.0089(10) 0.0121(10)
Ni41 0.0474(11) 0.0582(13) 0.0597(13) -0.0296(11) -0.0108(10) 0.0080(10)
Ni42 0.0547(12) 0.0452(12) 0.0637(13) -0.0325(11) -0.0076(10) -0.0014(9)
Ni43 0.0692(13) 0.0370(11) 0.0640(14) -0.0249(10) -0.0079(11) -0.0006(9)
Ni44 0.0624(12) 0.0371(11) 0.0469(12) -0.0193(9) -0.0078(9) 0.0063(9)
Cl2 0.0478(19) 0.0320(18) 0.0293(17) -0.0145(15) -0.0014(14) -0.0022(15)
C41 0.047(7) 0.043(7) 0.071(8) -0.042(6) -0.018(6) 0.007(5)
C42 0.045(7) 0.042(7) 0.075(8) -0.038(6) -0.017(6) 0.008(5)
C43 0.068(8) 0.041(7) 0.051(7) -0.028(6) -0.015(6) 0.008(5)
C44 0.066(8) 0.039(7) 0.052(7) -0.028(6) -0.018(6) 0.003(5)
C45 0.056(7) 0.037(7) 0.057(7) -0.025(6) -0.010(6) 0.004(5)
C46 0.052(7) 0.038(7) 0.056(7) -0.027(6) -0.009(6) 0.004(5)
C47 0.051(7) 0.039(7) 0.051(7) -0.019(6) -0.020(6) 0.017(5)
C48 0.054(7) 0.037(6) 0.050(7) -0.020(6) -0.017(6) 0.020(5)
C51 0.071(12) 0.069(12) 0.102(15) -0.052(12) 0.022(11) -0.029(10)
O51 0.122(7) 0.121(7) 0.128(7) -0.053(5) -0.006(5) -0.007(5)
C52 0.088(7) 0.084(7) 0.083(7) -0.032(5) -0.006(5) -0.002(5)
O52 0.128(7) 0.127(7) 0.132(7) -0.051(5) -0.007(5) -0.007(5)
C53 0.142(11) 0.144(11) 0.137(10) -0.055(6) -0.019(5) 0.003(5)
O53 0.213(11) 0.217(11) 0.209(11) -0.083(6) -0.027(5) 0.004(5)
C54 0.125(9) 0.121(9) 0.125(9) -0.048(6) -0.013(5) 0.002(5)
O54 0.160(8) 0.160(8) 0.161(8) -0.062(5) -0.015(5) 0.005(5)
C55 0.079(12) 0.055(11) 0.086(14) -0.027(10) 0.019(10) -0.014(9)
O55 0.112(6) 0.109(6) 0.120(6) -0.047(5) -0.006(4) -0.002(4)
C56 0.059(11) 0.085(14) 0.115(16) -0.052(13) 0.003(11) -0.019(10)
O56 0.123(7) 0.126(7) 0.135(7) -0.055(5) -0.022(5) -0.014(5)
C57 0.018(8) 0.092(13) 0.105(14) -0.061(11) -0.021(8) 0.012(8)
O57 0.081(5) 0.089(5) 0.102(6) -0.037(4) -0.018(4) 0.011(4)
C58 0.078(11) 0.046(10) 0.063(11) -0.034(9) 0.003(9) 0.003(8)
O58 0.106(10) 0.092(10) 0.082(9) -0.051(8) 0.027(8) 0.005(7)
C59 0.116(9) 0.123(9) 0.111(9) -0.049(5) -0.015(5) 0.006(5)
O59 0.153(8) 0.157(8) 0.140(7) -0.067(5) -0.017(5) 0.008(5)
C60 0.156(19) 0.065(12) 0.038(10) -0.010(10) -0.038(11) 0.015(12)
O60 0.112(6) 0.105(6) 0.095(6) -0.042(4) -0.021(4) 0.008(4)
C61 0.108(15) 0.087(14) 0.093(15) -0.062(13) -0.065(12) 0.025(12)
O61 0.113(10) 0.049(7) 0.097(10) -0.004(7) -0.051(8) 0.032(7)
C62 0.067(10) 0.041(9) 0.069(11) -0.040(9) -0.018(8) 0.012(7)
O62 0.103(9) 0.073(8) 0.105(10) -0.066(8) -0.015(7) 0.011(7)
C63 0.074(12) 0.065(11) 0.077(12) -0.039(10) -0.030(9) -0.003(9)
O63 0.094(6) 0.097(6) 0.097(6) -0.053(4) -0.015(4) -0.002(4)
C64 0.093(14) 0.096(14) 0.104(15) -0.074(13) -0.064(12) 0.025(11)
O64 0.105(6) 0.103(6) 0.111(6) -0.050(4) -0.025(4) 0.010(4)
C65 0.109(15) 0.067(13) 0.061(12) -0.017(11) 0.016(11) 0.015(11)
O65 0.105(6) 0.095(6) 0.098(6) -0.032(4) -0.015(4) 0.011(4)
C66 0.091(14) 0.058(12) 0.125(17) -0.063(12) -0.030(12) 0.021(10)
O66 0.109(6) 0.099(6) 0.112(6) -0.046(4) -0.026(4) 0.009(4)
C67 0.103(14) 0.058(12) 0.081(13) -0.039(11) -0.017(11) 0.006(10)
O67 0.107(6) 0.090(6) 0.102(6) -0.048(4) -0.003(4) 0.003(4)
C68 0.066(12) 0.074(13) 0.144(18) -0.078(13) -0.024(11) 0.001(9)
O68 0.108(6) 0.103(6) 0.109(6) -0.052(5) -0.016(4) -0.001(4)
C69 0.043(10) 0.079(12) 0.077(12) -0.038(10) -0.016(9) 0.014(9)
O69 0.067(9) 0.148(13) 0.104(10) -0.063(10) -0.024(8) 0.022(8)
C70 0.108(16) 0.121(18) 0.103(16) -0.071(15) -0.035(13) 0.067(14)
O70 0.124(7) 0.127(7) 0.126(7) -0.054(5) -0.019(5) 0.023(5)
C71 0.074(12) 0.064(11) 0.070(12) -0.038(10) -0.004(9) 0.007(9)
O71 0.101(10) 0.120(12) 0.116(11) -0.077(10) -0.013(8) 0.048(9)
C72 0.072(11) 0.054(10) 0.061(11) -0.036(9) -0.004(9) 0.001(8)
O72 0.109(10) 0.071(8) 0.060(8) -0.037(7) 0.014(7) -0.008(7)
C73 0.109(14) 0.043(10) 0.084(13) -0.046(10) 0.018(11) -0.004(9)
O73 0.101(6) 0.088(6) 0.106(6) -0.046(4) -0.006(4) 0.001(4)
C74 0.069(12) 0.054(11) 0.123(17) -0.028(12) 0.010(11) -0.024(9)
O74 0.120(6) 0.109(6) 0.131(7) -0.048(5) -0.014(5) -0.003(5)
C75 0.055(11) 0.085(14) 0.086(14) -0.023(11) 0.004(10) -0.020(10)
O75 0.094(6) 0.099(6) 0.107(6) -0.033(4) -0.010(4) 0.001(4)
C76 0.053(12) 0.15(2) 0.15(2) -0.065(18) -0.017(13) 0.032(13)
O76 0.127(7) 0.141(7) 0.143(7) -0.055(5) -0.017(5) 0.013(5)
C77 0.064(11) 0.054(10) 0.070(12) -0.034(10) -0.013(9) 0.005(8)
O77 0.087(9) 0.132(12) 0.057(8) -0.021(8) 0.008(7) 0.010(8)
C78 0.125(16) 0.052(11) 0.053(11) -0.014(10) 0.014(11) 0.004(10)
O78 0.133(7) 0.111(6) 0.114(6) -0.052(5) -0.008(4) 0.004(4)
N1 0.036(7) 0.056(8) 0.059(8) -0.031(7) -0.014(6) 0.005(6)
N2 0.070(9) 0.060(9) 0.057(9) -0.004(8) -0.009(7) -0.011(7)
C201 0.190(18) 0.092(14) 0.116(14) -0.063(12) -0.021(13) -0.035(13)
C202 0.198(18) 0.110(14) 0.125(14) -0.058(13) -0.015(13) -0.035(13)
C203 0.088(12) 0.100(13) 0.099(12) 0.003(11) 0.016(10) 0.020(10)
C204 0.094(12) 0.109(13) 0.108(13) 0.004(11) 0.016(11) 0.017(10)
C205 0.077(12) 0.183(19) 0.137(17) -0.079(15) 0.002(10) 0.041(13)
C206 0.079(12) 0.190(19) 0.140(17) -0.065(16) 0.001(11) 0.038(13)
C207 0.093(12) 0.111(13) 0.135(15) -0.068(12) -0.034(10) -0.008(10)
C208 0.094(12) 0.116(13) 0.146(15) -0.073(12) -0.032(11) -0.009(10)
N3 0.054(8) 0.061(8) 0.044(7) -0.028(7) -0.010(6) 0.001(6)
C301 0.155(14) 0.051(9) 0.084(11) -0.035(9) -0.022(10) -0.018(9)
C302 0.161(15) 0.056(9) 0.093(12) -0.026(9) -0.014(11) -0.015(10)
C303 0.126(14) 0.120(13) 0.095(12) -0.073(11) -0.056(11) 0.073(11)
C304 0.131(14) 0.135(14) 0.118(13) -0.064(12) -0.052(12) 0.068(12)
C305 0.085(10) 0.050(9) 0.083(10) -0.035(8) -0.014(8) -0.001(8)
C306 0.097(10) 0.062(9) 0.091(11) -0.033(8) -0.010(9) -0.006(8)
C307 0.083(11) 0.094(11) 0.071(11) -0.044(9) -0.009(8) -0.007(9)
C308 0.080(11) 0.106(12) 0.087(11) -0.037(10) -0.004(8) -0.002(9)
N4 0.087(10) 0.047(8) 0.066(9) -0.036(7) -0.013(8) 0.013(7)
C401 0.096(13) 0.146(16) 0.106(13) -0.056(12) -0.001(11) -0.022(12)
C402 0.099(13) 0.158(16) 0.112(14) -0.045(13) -0.002(11) -0.017(12)
C403 0.210(18) 0.053(10) 0.091(13) -0.038(10) -0.042(12) 0.039(11)
C404 0.222(19) 0.060(10) 0.105(13) -0.028(10) -0.042(13) 0.041(12)
C405 0.074(10) 0.081(11) 0.086(11) -0.048(9) -0.017(8) 0.004(8)
C406 0.079(10) 0.088(11) 0.100(11) -0.048(9) -0.010(9) 0.006(9)
C407 0.079(10) 0.109(12) 0.095(13) -0.055(11) -0.040(9) 0.009(9)
C408 0.081(11) 0.115(13) 0.111(13) -0.051(11) -0.042(9) 0.011(10)
N6 0.063(12) 0.082(14) 0.045(11) -0.032(11) -0.015(9) 0.011(10)
N7 0.071(12) 0.069(13) 0.056(12) -0.040(11) -0.024(10) 0.025(10)

loop_
_atom_type_symbol
_atom_type_description
_atom_type_scat_dispersion_real
_atom_type_scat_dispersion_imag
_atom_type_scat_source
C C 0.0033 0.0016 'International Tables Vol C Tables 4.2.6.8 and 6.1.1.4'
H H 0.0000 0.0000 'International Tables Vol C Tables 4.2.6.8 and 6.1.1.4'
N N 0.0061 0.0033 'International Tables Vol C Tables 4.2.6.8 and 6.1.1.4'
O O 0.0106 0.0060 'International Tables Vol C Tables 4.2.6.8 and 6.1.1.4'
Ni Ni 0.3393 1.1124 'International Tables Vol C Tables 4.2.6.8 and 6.1.1.4'
Br Br -0.2901 2.4595 'International Tables Vol C Tables 4.2.6.8 and 6.1.1.4'
Cl Cl 0.1484 0.1585 'International Tables Vol C Tables 4.2.6.8 and 6.1.1.4'

loop_
_geom_angle_atom_site_label_1
_geom_angle_atom_site_label_2
_geom_angle_atom_site_label_3
_geom_angle
_geom_angle_site_symmetry_1
_geom_angle_site_symmetry_3
_geom_angle_publ_flag
C5 Ni1 C1 160.0(6) . . ?
C5 Ni1 C7 88.7(5) . . ?
C1 Ni1 C7 85.3(5) . . ?
C5 Ni1 C3 84.7(5) . . ?
C1 Ni1 C3 88.4(5) . . ?
C7 Ni1 C3 142.1(5) . . ?
C5 Ni1 Ni16 81.1(4) . . ?
C1 Ni1 Ni16 78.9(4) . . ?
C7 Ni1 Ni16 70.8(3) . . ?
C3 Ni1 Ni16 71.3(4) . . ?
C5 Ni1 Ni4 125.2(4) . . ?
C1 Ni1 Ni4 60.9(4) . . ?
C7 Ni1 Ni4 145.6(4) . . ?
C3 Ni1 Ni4 50.0(4) . . ?
Ni16 Ni1 Ni4 105.65(8) . . ?
C5 Ni1 Ni2 129.8(4) . . ?
C1 Ni1 Ni2 57.3(4) . . ?
C7 Ni1 Ni2 49.9(4) . . ?
C3 Ni1 Ni2 145.1(4) . . ?
Ni16 Ni1 Ni2 104.68(8) . . ?
Ni4 Ni1 Ni2 101.63(8) . . ?
C5 Ni1 Ni7 64.7(4) . . ?
C1 Ni1 Ni7 123.3(4) . . ?
C7 Ni1 Ni7 50.6(3) . . ?
C3 Ni1 Ni7 148.2(3) . . ?
Ni16 Ni1 Ni7 109.89(8) . . ?
Ni4 Ni1 Ni7 144.32(9) . . ?
Ni2 Ni1 Ni7 66.60(7) . . ?
C5 Ni1 Ni5 60.9(4) . . ?
C1 Ni1 Ni5 126.0(4) . . ?
C7 Ni1 Ni5 148.5(4) . . ?
C3 Ni1 Ni5 49.3(3) . . ?
Ni16 Ni1 Ni5 108.89(8) . . ?
Ni4 Ni1 Ni5 65.82(7) . . ?
Ni2 Ni1 Ni5 146.21(9) . . ?
Ni7 Ni1 Ni5 104.45(8) . . ?
C11 Ni2 C23 96.6(7) . . ?
C11 Ni2 C7 145.2(7) . . ?
C23 Ni2 C7 100.4(6) . . ?
C11 Ni2 C1 111.3(6) . . ?
C23 Ni2 C1 125.3(6) . . ?
C7 Ni2 C1 82.9(5) . . ?
C11 Ni2 Ni8 145.7(5) . . ?
C23 Ni2 Ni8 50.4(5) . . ?
C7 Ni2 Ni8 53.6(3) . . ?
C1 Ni2 Ni8 97.6(3) . . ?
C11 Ni2 Ni1 110.7(5) . . ?
C23 Ni2 Ni1 152.1(5) . . ?
C7 Ni2 Ni1 53.2(3) . . ?
C1 Ni2 Ni1 50.6(4) . . ?
Ni8 Ni2 Ni1 101.73(8) . . ?
C11 Ni2 Ni7 98.9(6) . . ?
C23 Ni2 Ni7 114.2(5) . . ?
C7 Ni2 Ni7 46.4(3) . . ?
C1 Ni2 Ni7 107.0(4) . . ?
Ni8 Ni2 Ni7 89.39(8) . . ?
Ni1 Ni2 Ni7 56.82(6) . . ?
C11 Ni2 Ni15 120.6(6) . . ?
C23 Ni2 Ni15 76.3(4) . . ?
C7 Ni2 Ni15 93.1(3) . . ?
C1 Ni2 Ni15 49.0(3) . . ?
Ni8 Ni2 Ni15 66.01(7) . . ?
Ni1 Ni2 Ni15 94.36(7) . . ?
Ni7 Ni2 Ni15 138.42(8) . . ?
C11 Ni2 Ni3 75.1(6) . . ?
C23 Ni2 Ni3 109.9(5) . . ?
C7 Ni2 Ni3 125.6(3) . . ?
C1 Ni2 Ni3 42.7(4) . . ?
Ni8 Ni2 Ni3 120.41(9) . . ?
Ni1 Ni2 Ni3 83.99(8) . . ?
Ni7 Ni2 Ni3 135.90(9) . . ?
Ni15 Ni2 Ni3 54.40(7) . . ?
C12 Ni3 C1 165.1(7) . . ?
C12 Ni3 C17 93.8(7) . . ?
C1 Ni3 C17 97.6(6) . . ?
C12 Ni3 C24 94.0(7) . . ?
C1 Ni3 C24 95.3(5) . . ?
C17 Ni3 C24 91.2(6) . . ?
C12 Ni3 Ni14 135.0(6) . . ?
C1 Ni3 Ni14 56.5(4) . . ?
C17 Ni3 Ni14 41.3(5) . . ?
C24 Ni3 Ni14 91.3(4) . . ?
C12 Ni3 Ni15 134.2(6) . . ?
C1 Ni3 Ni15 54.7(4) . . ?
C17 Ni3 Ni15 93.4(5) . . ?
C24 Ni3 Ni15 40.7(3) . . ?
Ni14 Ni3 Ni15 67.69(8) . . ?
C12 Ni3 Ni2 118.0(6) . . ?
C1 Ni3 Ni2 52.0(4) . . ?
C17 Ni3 Ni2 147.9(5) . . ?
C24 Ni3 Ni2 82.8(4) . . ?
Ni14 Ni3 Ni2 107.03(9) . . ?
Ni15 Ni3 Ni2 61.92(7) . . ?
C12 Ni3 Ni4 117.8(6) . . ?
C1 Ni3 Ni4 55.3(4) . . ?
C17 Ni3 Ni4 80.9(4) . . ?
C24 Ni3 Ni4 147.6(4) . . ?
Ni14 Ni3 Ni4 62.20(7) . . ?
Ni15 Ni3 Ni4 108.06(9) . . ?
Ni2 Ni3 Ni4 87.46(8) . . ?
C13 Ni4 C18 100.5(7) . . ?
C13 Ni4 C3 145.3(7) . . ?
C18 Ni4 C3 99.5(6) . . ?
C13 Ni4 C1 107.8(6) . . ?
C18 Ni4 C1 124.6(6) . . ?
C3 Ni4 C1 83.2(5) . . ?
C13 Ni4 Ni13 148.6(5) . . ?
C18 Ni4 Ni13 49.0(5) . . ?
C3 Ni4 Ni13 53.8(4) . . ?
C1 Ni4 Ni13 98.0(3) . . ?
C13 Ni4 Ni1 108.0(5) . . ?
C18 Ni4 Ni1 151.2(5) . . ?
C3 Ni4 Ni1 53.9(4) . . ?
C1 Ni4 Ni1 49.6(3) . . ?
Ni13 Ni4 Ni1 102.24(9) . . ?
C13 Ni4 Ni5 99.7(5) . . ?
C18 Ni4 Ni5 114.3(6) . . ?
C3 Ni4 Ni5 45.8(4) . . ?
C1 Ni4 Ni5 106.6(3) . . ?
Ni13 Ni4 Ni5 89.34(8) . . ?
Ni1 Ni4 Ni5 57.43(6) . . ?
C13 Ni4 Ni14 120.4(5) . . ?
C18 Ni4 Ni14 75.5(5) . . ?
C3 Ni4 Ni14 92.1(4) . . ?
C1 Ni4 Ni14 49.1(3) . . ?
Ni13 Ni4 Ni14 65.14(7) . . ?
Ni1 Ni4 Ni14 93.07(8) . . ?
Ni5 Ni4 Ni14 136.89(9) . . ?
C13 Ni4 Ni3 73.8(5) . . ?
C18 Ni4 Ni3 108.4(6) . . ?
C3 Ni4 Ni3 125.3(4) . . ?
C1 Ni4 Ni3 42.3(4) . . ?
Ni13 Ni4 Ni3 118.40(9) . . ?
Ni1 Ni4 Ni3 83.87(8) . . ?
Ni5 Ni4 Ni3 137.28(9) . . ?
Ni14 Ni4 Ni3 53.30(7) . . ?
C14 Ni5 C19 99.4(8) . . ?
C14 Ni5 C3 141.8(7) . . ?
C19 Ni5 C3 101.0(6) . . ?
C14 Ni5 C5 116.3(7) . . ?
C19 Ni5 C5 120.7(6) . . ?
C3 Ni5 C5 79.4(5) . . ?
C14 Ni5 Ni12 145.2(6) . . ?
C19 Ni5 Ni12 49.0(5) . . ?
C3 Ni5 Ni12 54.1(4) . . ?
C5 Ni5 Ni12 95.3(3) . . ?
C14 Ni5 Ni1 108.8(6) . . ?
C19 Ni5 Ni1 151.5(5) . . ?
C3 Ni5 Ni1 53.7(4) . . ?
C5 Ni5 Ni1 48.8(3) . . ?
Ni12 Ni5 Ni1 102.81(8) . . ?
C14 Ni5 Ni4 95.5(6) . . ?
C19 Ni5 Ni4 117.8(5) . . ?
C3 Ni5 Ni4 46.3(4) . . ?
C5 Ni5 Ni4 104.6(3) . . ?
Ni12 Ni5 Ni4 89.73(8) . . ?
Ni1 Ni5 Ni4 56.75(6) . . ?
C14 Ni5 Ni11 128.2(6) . . ?
C19 Ni5 Ni11 73.8(5) . . ?
C3 Ni5 Ni11 88.6(4) . . ?
C5 Ni5 Ni11 47.0(3) . . ?
Ni12 Ni5 Ni11 63.79(7) . . ?
Ni1 Ni5 Ni11 91.16(8) . . ?
Ni4 Ni5 Ni11 133.74(9) . . ?
C14 Ni5 Ni6 83.2(6) . . ?
C19 Ni5 Ni6 104.0(5) . . ?
C3 Ni5 Ni6 122.0(4) . . ?
C5 Ni5 Ni6 42.9(3) . . ?
Ni12 Ni5 Ni6 115.02(9) . . ?
Ni1 Ni5 Ni6 83.47(7) . . ?
Ni4 Ni5 Ni6 137.64(9) . . ?
Ni11 Ni5 Ni6 51.36(6) . . ?
C15 Ni6 C5 148.3(8) . . ?
C15 Ni6 C21 99.9(8) . . ?
C5 Ni6 C21 102.4(6) . . ?
C15 Ni6 C20 98.5(8) . . ?
C5 Ni6 C20 100.4(6) . . ?
C21 Ni6 C20 98.1(7) . . ?
C15 Ni6 Ni10 143.9(6) . . ?
C5 Ni6 Ni10 55.2(4) . . ?
C21 Ni6 Ni10 47.4(5) . . ?
C20 Ni6 Ni10 101.0(6) . . ?
C15 Ni6 Ni11 140.2(6) . . ?
C5 Ni6 Ni11 54.9(4) . . ?
C21 Ni6 Ni11 101.7(5) . . ?
C20 Ni6 Ni11 45.7(5) . . ?
Ni10 Ni6 Ni11 71.75(8) . . ?
C15 Ni6 Ni5 103.7(6) . . ?
C5 Ni6 Ni5 53.7(4) . . ?
C21 Ni6 Ni5 155.7(5) . . ?
C20 Ni6 Ni5 83.9(5) . . ?
Ni10 Ni6 Ni5 108.34(8) . . ?
Ni11 Ni6 Ni5 62.56(7) . . ?
C15 Ni6 Ni7 107.1(6) . . ?
C5 Ni6 Ni7 54.4(4) . . ?
C21 Ni6 Ni7 83.0(5) . . ?
C20 Ni6 Ni7 153.9(5) . . ?
Ni10 Ni6 Ni7 60.64(7) . . ?
Ni11 Ni6 Ni7 108.36(8) . . ?
Ni5 Ni6 Ni7 84.85(7) . . ?
C16 Ni7 C22 100.7(7) . . ?
C16 Ni7 C7 143.8(7) . . ?
C22 Ni7 C7 102.4(6) . . ?
C16 Ni7 Ni9 148.9(5) . . ?
C22 Ni7 Ni9 49.9(5) . . ?
C7 Ni7 Ni9 54.7(4) . . ?
C16 Ni7 C5 111.4(6) . . ?
C22 Ni7 C5 122.0(5) . . ?
C7 Ni7 C5 78.7(5) . . ?
Ni9 Ni7 C5 95.4(3) . . ?
C16 Ni7 Ni1 107.2(6) . . ?
C22 Ni7 Ni1 152.1(5) . . ?
C7 Ni7 Ni1 52.9(3) . . ?
Ni9 Ni7 Ni1 102.43(8) . . ?
C5 Ni7 Ni1 47.8(3) . . ?
C16 Ni7 Ni2 98.7(6) . . ?
C22 Ni7 Ni2 118.1(4) . . ?
C7 Ni7 Ni2 45.6(4) . . ?
Ni9 Ni7 Ni2 89.64(8) . . ?
C5 Ni7 Ni2 103.5(3) . . ?
Ni1 Ni7 Ni2 56.58(6) . . ?
C16 Ni7 Ni10 124.0(6) . . ?
C22 Ni7 Ni10 75.9(4) . . ?
C7 Ni7 Ni10 88.8(4) . . ?
Ni9 Ni7 Ni10 64.82(7) . . ?
C5 Ni7 Ni10 46.2(3) . . ?
Ni1 Ni7 Ni10 89.56(7) . . ?
Ni2 Ni7 Ni10 132.96(8) . . ?
C16 Ni7 Ni6 80.1(5) . . ?
C22 Ni7 Ni6 105.7(4) . . ?
C7 Ni7 Ni6 119.2(4) . . ?
Ni9 Ni7 Ni6 114.27(9) . . ?
C5 Ni7 Ni6 40.7(3) . . ?
Ni1 Ni7 Ni6 80.95(7) . . ?
Ni2 Ni7 Ni6 135.44(8) . . ?
Ni10 Ni7 Ni6 49.49(6) . . ?
C25 Ni8 C23 94.7(7) . . ?
C25 Ni8 C7 159.3(7) . . ?
C23 Ni8 C7 95.9(6) . . ?
C25 Ni8 C8 130.7(7) . . ?
C23 Ni8 C8 134.2(5) . . ?
C7 Ni8 C8 39.6(5) . . ?
C25 Ni8 Ni2 143.2(6) . . ?
C23 Ni8 Ni2 48.5(4) . . ?
C7 Ni8 Ni2 50.6(4) . . ?
C8 Ni8 Ni2 86.1(3) . . ?
C25 Ni8 Ni19 84.7(6) . . ?
C23 Ni8 Ni19 171.7(4) . . ?
C7 Ni8 Ni19 82.3(4) . . ?
C8 Ni8 Ni19 46.1(3) . . ?
Ni2 Ni8 Ni19 131.89(9) . . ?
C25 Ni8 Ni9 110.1(6) . . ?
C23 Ni8 Ni9 113.4(4) . . ?
C7 Ni8 Ni9 49.3(4) . . ?
C8 Ni8 Ni9 52.0(3) . . ?
Ni2 Ni8 Ni9 89.93(8) . . ?
Ni19 Ni8 Ni9 59.38(7) . . ?
C25 Ni8 Ni20 105.4(6) . . ?
C23 Ni8 Ni20 123.8(4) . . ?
C7 Ni8 Ni20 83.3(3) . . ?
C8 Ni8 Ni20 57.1(3) . . ?
Ni2 Ni8 Ni20 96.82(8) . . ?
Ni19 Ni8 Ni20 64.24(7) . . ?
Ni9 Ni8 Ni20 107.89(8) . . ?
C25 Ni8 Ni15 111.7(6) . . ?
C23 Ni8 Ni15 73.1(4) . . ?
C7 Ni8 Ni15 88.5(3) . . ?
C8 Ni8 Ni15 91.9(3) . . ?
Ni2 Ni8 Ni15 61.87(7) . . ?
Ni19 Ni8 Ni15 114.93(8) . . ?
Ni9 Ni8 Ni15 137.00(8) . . ?
Ni20 Ni8 Ni15 50.71(6) . . ?
C26 Ni9 C22 101.1(7) . . ?
C26 Ni9 C7 150.8(7) . . ?
C22 Ni9 C7 99.8(6) . . ?
C26 Ni9 C8 122.0(6) . . ?
C22 Ni9 C8 136.6(6) . . ?
C7 Ni9 C8 38.6(5) . . ?
C26 Ni9 Ni7 151.1(5) . . ?
C22 Ni9 Ni7 50.3(4) . . ?
C7 Ni9 Ni7 51.7(3) . . ?
C8 Ni9 Ni7 86.3(3) . . ?
C26 Ni9 Ni19 76.7(5) . . ?
C22 Ni9 Ni19 176.4(4) . . ?
C7 Ni9 Ni19 81.2(3) . . ?
C8 Ni9 Ni19 45.3(3) . . ?
Ni7 Ni9 Ni19 131.58(9) . . ?
C26 Ni9 Ni8 102.9(6) . . ?
C22 Ni9 Ni8 119.7(5) . . ?
C7 Ni9 Ni8 48.5(3) . . ?
C8 Ni9 Ni8 49.7(4) . . ?
Ni7 Ni9 Ni8 91.03(8) . . ?
Ni19 Ni9 Ni8 58.38(7) . . ?
C26 Ni9 Ni10 118.4(5) . . ?
C22 Ni9 Ni10 75.4(4) . . ?
C7 Ni9 Ni10 86.6(3) . . ?
C8 Ni9 Ni10 87.4(3) . . ?
Ni7 Ni9 Ni10 63.77(7) . . ?
Ni19 Ni9 Ni10 108.24(8) . . ?
Ni8 Ni9 Ni10 132.78(8) . . ?
C26 Ni9 Ni18 104.1(5) . . ?
C22 Ni9 Ni18 129.6(4) . . ?
C7 Ni9 Ni18 77.2(3) . . ?
C8 Ni9 Ni18 48.4(4) . . ?
Ni7 Ni9 Ni18 99.32(8) . . ?
Ni19 Ni9 Ni18 54.06(6) . . ?
Ni8 Ni9 Ni18 96.01(7) . . ?
Ni10 Ni9 Ni18 54.25(6) . . ?
C27 Ni10 C21 101.4(8) . . ?
C27 Ni10 C5 153.2(7) . . ?
C21 Ni10 C5 104.8(6) . . ?
C27 Ni10 C6 115.5(7) . . ?
C21 Ni10 C6 137.3(6) . . ?
C5 Ni10 C6 38.3(5) . . ?
C27 Ni10 Ni6 153.6(6) . . ?
C21 Ni10 Ni6 54.0(5) . . ?
C5 Ni10 Ni6 51.0(4) . . ?
C6 Ni10 Ni6 85.2(4) . . ?
C27 Ni10 Ni18 68.8(6) . . ?
C21 Ni10 Ni18 169.2(6) . . ?
C5 Ni10 Ni18 84.7(4) . . ?
C6 Ni10 Ni18 49.8(4) . . ?
Ni6 Ni10 Ni18 134.71(9) . . ?
C27 Ni10 Ni7 126.3(5) . . ?
C21 Ni10 Ni7 92.7(6) . . ?
C5 Ni10 Ni7 58.3(4) . . ?
C6 Ni10 Ni7 82.9(4) . . ?
Ni6 Ni10 Ni7 69.87(8) . . ?
Ni18 Ni10 Ni7 96.82(8) . . ?
C27 Ni10 Ni9 77.4(5) . . ?
C21 Ni10 Ni9 120.4(5) . . ?
C5 Ni10 Ni9 94.0(4) . . ?
C6 Ni10 Ni9 89.4(4) . . ?
Ni6 Ni10 Ni9 121.24(9) . . ?
Ni18 Ni10 Ni9 63.00(6) . . ?
Ni7 Ni10 Ni9 51.41(6) . . ?
C27 Ni10 Ni11 126.9(5) . . ?
C21 Ni10 Ni11 92.8(5) . . ?
C5 Ni10 Ni11 46.6(4) . . ?
C6 Ni10 Ni11 48.1(4) . . ?
Ni6 Ni10 Ni11 54.50(7) . . ?
Ni18 Ni10 Ni11 90.02(7) . . ?
Ni7 Ni10 Ni11 103.47(8) . . ?
Ni9 Ni10 Ni11 135.82(8) . . ?
C28 Ni11 C20 106.0(7) . . ?
C28 Ni11 C5 147.3(6) . . ?
C20 Ni11 C5 106.2(6) . . ?
C28 Ni11 C6 110.3(6) . . ?
C20 Ni11 C6 138.0(6) . . ?
C5 Ni11 C6 38.0(5) . . ?
C28 Ni11 Ni6 159.2(5) . . ?
C20 Ni11 Ni6 55.9(5) . . ?
C5 Ni11 Ni6 50.6(4) . . ?
C6 Ni11 Ni6 84.0(4) . . ?
C28 Ni11 Ni17 62.7(5) . . ?
C20 Ni11 Ni17 168.5(6) . . ?
C5 Ni11 Ni17 84.9(4) . . ?
C6 Ni11 Ni17 51.2(4) . . ?
Ni6 Ni11 Ni17 134.77(9) . . ?
C28 Ni11 Ni12 78.3(5) . . ?
C20 Ni11 Ni12 117.6(6) . . ?
C5 Ni11 Ni12 91.8(4) . . ?
C6 Ni11 Ni12 90.3(3) . . ?
Ni6 Ni11 Ni12 117.83(10) . . ?
Ni17 Ni11 Ni12 63.73(7) . . ?
C28 Ni11 Ni5 129.4(5) . . ?
C20 Ni11 Ni5 91.7(6) . . ?
C5 Ni11 Ni5 54.9(4) . . ?
C6 Ni11 Ni5 81.4(4) . . ?
Ni6 Ni11 Ni5 66.08(8) . . ?
Ni17 Ni11 Ni5 97.15(8) . . ?
Ni12 Ni11 Ni5 51.89(6) . . ?
C28 Ni11 Ni10 125.3(5) . . ?
C20 Ni11 Ni10 94.1(6) . . ?
C5 Ni11 Ni10 46.4(4) . . ?
C6 Ni11 Ni10 47.3(3) . . ?
Ni6 Ni11 Ni10 53.75(7) . . ?
Ni17 Ni11 Ni10 91.65(7) . . ?
Ni12 Ni11 Ni10 134.79(8) . . ?
Ni5 Ni11 Ni10 99.31(7) . . ?
C29 Ni12 C19 99.6(7) . . ?
C29 Ni12 C3 154.7(6) . . ?
C19 Ni12 C3 99.3(6) . . ?
C29 Ni12 C4 124.2(6) . . ?
C19 Ni12 C4 136.1(6) . . ?
C3 Ni12 C4 38.9(5) . . ?
C29 Ni12 Ni5 150.1(6) . . ?
C19 Ni12 Ni5 50.6(5) . . ?
C3 Ni12 Ni5 50.8(4) . . ?
C4 Ni12 Ni5 85.5(4) . . ?
C29 Ni12 Ni22 78.7(5) . . ?
C19 Ni12 Ni22 177.1(5) . . ?
C3 Ni12 Ni22 81.7(4) . . ?
C4 Ni12 Ni22 45.6(3) . . ?
Ni5 Ni12 Ni22 131.05(9) . . ?
C29 Ni12 Ni13 106.2(5) . . ?
C19 Ni12 Ni13 119.7(5) . . ?
C3 Ni12 Ni13 49.3(3) . . ?
C4 Ni12 Ni13 50.8(3) . . ?
Ni5 Ni12 Ni13 90.86(9) . . ?
Ni22 Ni12 Ni13 58.89(7) . . ?
C29 Ni12 Ni11 114.0(5) . . ?
C19 Ni12 Ni11 74.6(5) . . ?
C3 Ni12 Ni11 87.2(3) . . ?
C4 Ni12 Ni11 87.7(3) . . ?
Ni5 Ni12 Ni11 64.32(7) . . ?
Ni22 Ni12 Ni11 108.19(9) . . ?
Ni13 Ni12 Ni11 134.26(8) . . ?
C29 Ni12 Ni17 102.8(6) . . ?
C19 Ni12 Ni17 128.5(5) . . ?
C3 Ni12 Ni17 77.9(4) . . ?
C4 Ni12 Ni17 48.8(3) . . ?
Ni5 Ni12 Ni17 98.95(8) . . ?
Ni22 Ni12 Ni17 54.33(6) . . ?
Ni13 Ni12 Ni17 97.34(8) . . ?
Ni11 Ni12 Ni17 53.94(6) . . ?
C30 Ni13 C18 95.2(7) . . ?
C30 Ni13 C3 156.6(7) . . ?
C18 Ni13 C3 95.7(6) . . ?
C30 Ni13 C4 131.0(7) . . ?
C18 Ni13 C4 133.4(6) . . ?
C3 Ni13 C4 39.6(5) . . ?
C30 Ni13 Ni4 143.4(6) . . ?
C18 Ni13 Ni4 48.2(5) . . ?
C3 Ni13 Ni4 50.6(4) . . ?
C4 Ni13 Ni4 85.3(4) . . ?
C30 Ni13 Ni22 84.6(6) . . ?
C18 Ni13 Ni22 173.6(6) . . ?
C3 Ni13 Ni22 82.3(4) . . ?
C4 Ni13 Ni22 46.4(4) . . ?
Ni4 Ni13 Ni22 131.51(9) . . ?
C30 Ni13 Ni12 107.7(6) . . ?
C18 Ni13 Ni12 114.2(5) . . ?
C3 Ni13 Ni12 48.9(4) . . ?
C4 Ni13 Ni12 53.1(3) . . ?
Ni4 Ni13 Ni12 90.05(8) . . ?
Ni22 Ni13 Ni12 60.05(7) . . ?
C30 Ni13 Ni14 114.6(6) . . ?
C18 Ni13 Ni14 73.4(6) . . ?
C3 Ni13 Ni14 88.3(4) . . ?
C4 Ni13 Ni14 89.3(4) . . ?
Ni4 Ni13 Ni14 62.30(7) . . ?
Ni22 Ni13 Ni14 112.42(8) . . ?
Ni12 Ni13 Ni14 136.23(8) . . ?
C30 Ni13 Ni21 107.9(6) . . ?
C18 Ni13 Ni21 124.2(6) . . ?
C3 Ni13 Ni21 82.6(4) . . ?
C4 Ni13 Ni21 54.5(3) . . ?
Ni4 Ni13 Ni21 97.01(8) . . ?
Ni22 Ni13 Ni21 61.63(7) . . ?
Ni12 Ni13 Ni21 106.09(8) . . ?
Ni14 Ni13 Ni21 50.79(6) . . ?
C17 Ni14 C31 107.0(8) . . ?
C17 Ni14 C2 144.4(7) . . ?
C31 Ni14 C2 103.5(6) . . ?
C17 Ni14 C1 111.1(8) . . ?
C31 Ni14 C1 141.7(6) . . ?
C2 Ni14 C1 39.7(5) . . ?
C17 Ni14 Ni21 160.6(7) . . ?
C31 Ni14 Ni21 53.8(5) . . ?
C2 Ni14 Ni21 51.7(4) . . ?
C1 Ni14 Ni21 88.0(4) . . ?
C17 Ni14 Ni3 63.5(7) . . ?
C31 Ni14 Ni3 167.9(5) . . ?
C2 Ni14 Ni3 83.5(4) . . ?
C1 Ni14 Ni3 47.8(4) . . ?
Ni21 Ni14 Ni3 134.91(10) . . ?
C17 Ni14 Ni4 94.3(7) . . ?
C31 Ni14 Ni4 125.8(4) . . ?
C2 Ni14 Ni4 82.2(4) . . ?
C1 Ni14 Ni4 55.1(3) . . ?
Ni21 Ni14 Ni4 100.05(8) . . ?
Ni3 Ni14 Ni4 64.50(8) . . ?
C17 Ni14 Ni15 100.3(6) . . ?
C31 Ni14 Ni15 121.0(4) . . ?
C2 Ni14 Ni15 47.1(4) . . ?
C1 Ni14 Ni15 48.5(4) . . ?
Ni21 Ni14 Ni15 89.43(8) . . ?
Ni3 Ni14 Ni15 56.91(7) . . ?
Ni4 Ni14 Ni15 102.41(7) . . ?
C17 Ni14 Ni13 116.1(6) . . ?
C31 Ni14 Ni13 73.4(4) . . ?
C2 Ni14 Ni13 89.8(4) . . ?
C1 Ni14 Ni13 92.7(4) . . ?
Ni21 Ni14 Ni13 64.63(7) . . ?
Ni3 Ni14 Ni13 117.04(9) . . ?
Ni4 Ni14 Ni13 52.57(6) . . ?
Ni15 Ni14 Ni13 135.36(8) . . ?
C24 Ni15 C32 104.9(7) . . ?
C24 Ni15 C2 146.0(7) . . ?
C32 Ni15 C2 100.9(6) . . ?
C24 Ni15 C1 115.0(7) . . ?
C32 Ni15 C1 139.5(6) . . ?
C2 Ni15 C1 40.0(5) . . ?
C24 Ni15 Ni20 156.7(6) . . ?
C32 Ni15 Ni20 52.2(5) . . ?
C2 Ni15 Ni20 51.5(4) . . ?
C1 Ni15 Ni20 87.5(4) . . ?
C24 Ni15 Ni3 67.9(6) . . ?
C32 Ni15 Ni3 167.4(5) . . ?
C2 Ni15 Ni3 82.4(4) . . ?
C1 Ni15 Ni3 47.2(4) . . ?
Ni20 Ni15 Ni3 133.60(10) . . ?
C24 Ni15 Ni2 99.6(6) . . ?
C32 Ni15 Ni2 128.8(5) . . ?
C2 Ni15 Ni2 80.5(4) . . ?
C1 Ni15 Ni2 52.0(3) . . ?
Ni20 Ni15 Ni2 99.35(8) . . ?
Ni3 Ni15 Ni2 63.68(8) . . ?
C24 Ni15 Ni14 100.3(6) . . ?
C32 Ni15 Ni14 118.3(5) . . ?
C2 Ni15 Ni14 47.1(4) . . ?
C1 Ni15 Ni14 49.3(3) . . ?
Ni20 Ni15 Ni14 89.60(8) . . ?
Ni3 Ni15 Ni14 55.40(7) . . ?
Ni2 Ni15 Ni14 100.05(8) . . ?
C24 Ni15 Ni8 119.7(6) . . ?
C32 Ni15 Ni8 76.7(5) . . ?
C2 Ni15 Ni8 87.5(4) . . ?
C1 Ni15 Ni8 89.0(4) . . ?
Ni20 Ni15 Ni8 63.84(7) . . ?
Ni3 Ni15 Ni8 115.79(9) . . ?
Ni2 Ni15 Ni8 52.12(6) . . ?
Ni14 Ni15 Ni8 132.71(8) . . ?
C4 Ni16 C8 159.9(5) . . ?
C4 Ni16 C2 88.9(5) . . ?
C8 Ni16 C2 89.9(5) . . ?
C4 Ni16 C6 84.9(5) . . ?
C8 Ni16 C6 83.8(5) . . ?
C2 Ni16 C6 142.1(5) . . ?
C4 Ni16 Ni1 80.3(4) . . ?
C8 Ni16 Ni1 80.2(4) . . ?
C2 Ni16 Ni1 72.8(4) . . ?
C6 Ni16 Ni1 69.3(4) . . ?
C4 Ni16 Ni18 126.5(4) . . ?
C8 Ni16 Ni18 55.3(4) . . ?
C2 Ni16 Ni18 144.2(4) . . ?
C6 Ni16 Ni18 51.2(4) . . ?
Ni1 Ni16 Ni18 105.19(8) . . ?
C4 Ni16 Ni17 56.0(4) . . ?
C8 Ni16 Ni17 126.2(4) . . ?
C2 Ni16 Ni17 143.7(4) . . ?
C6 Ni16 Ni17 52.3(4) . . ?
Ni1 Ni16 Ni17 106.04(8) . . ?
Ni18 Ni16 Ni17 72.00(7) . . ?
C4 Ni16 Ni21 62.0(4) . . ?
C8 Ni16 Ni21 129.9(4) . . ?
C2 Ni16 Ni21 50.3(3) . . ?
C6 Ni16 Ni21 146.2(4) . . ?
Ni1 Ni16 Ni21 108.63(9) . . ?
Ni18 Ni16 Ni21 146.16(9) . . ?
Ni17 Ni16 Ni21 99.46(8) . . ?
C4 Ni16 Ni20 127.8(4) . . ?
C8 Ni16 Ni20 64.1(4) . . ?
C2 Ni16 Ni20 50.1(4) . . ?
C6 Ni16 Ni20 147.1(4) . . ?
Ni1 Ni16 Ni20 109.29(8) . . ?
Ni18 Ni16 Ni20 101.01(8) . . ?
Ni17 Ni16 Ni20 144.55(9) . . ?
Ni21 Ni16 Ni20 66.56(7) . . ?
C37 Ni17 C6 174.5(6) . . ?
C37 Ni17 C4 95.0(6) . . ?
C6 Ni17 C4 80.6(5) . . ?
C37 Ni17 C28 91.1(6) . . ?
C6 Ni17 C28 94.0(5) . . ?
C4 Ni17 C28 120.0(5) . . ?
C37 Ni17 Cl1 94.2(5) . . ?
C6 Ni17 Cl1 87.9(4) . . ?
C4 Ni17 Cl1 146.5(4) . . ?
C28 Ni17 Cl1 91.9(4) . . ?
C37 Ni17 Ni22 46.7(5) . . ?
C6 Ni17 Ni22 128.8(4) . . ?
C4 Ni17 Ni22 48.3(3) . . ?
C28 Ni17 Ni22 110.7(4) . . ?
Cl1 Ni17 Ni22 132.85(11) . . ?
C37 Ni17 Ni16 121.6(5) . . ?
C6 Ni17 Ni16 52.9(4) . . ?
C4 Ni17 Ni16 49.0(3) . . ?
C28 Ni17 Ni16 144.0(4) . . ?
Cl1 Ni17 Ni16 99.51(10) . . ?
Ni22 Ni17 Ni16 86.06(8) . . ?
C37 Ni17 Ni11 129.8(5) . . ?
C6 Ni17 Ni11 54.4(4) . . ?
C4 Ni17 Ni11 95.6(3) . . ?
C28 Ni17 Ni11 42.2(4) . . ?
Cl1 Ni17 Ni11 102.94(10) . . ?
Ni22 Ni17 Ni11 121.83(9) . . ?
Ni16 Ni17 Ni11 101.75(8) . . ?
C37 Ni17 Ni12 88.5(5) . . ?
C6 Ni17 Ni12 91.2(4) . . ?
C4 Ni17 Ni12 50.7(3) . . ?
C28 Ni17 Ni12 69.9(4) . . ?
Cl1 Ni17 Ni12 161.71(11) . . ?
Ni22 Ni17 Ni12 59.61(7) . . ?
Ni16 Ni17 Ni12 94.42(8) . . ?
Ni11 Ni17 Ni12 62.33(7) . . ?
C37 Ni17 Ni18 135.8(5) . . ?
C6 Ni17 Ni18 43.2(4) . . ?
C4 Ni17 Ni18 102.0(4) . . ?
C28 Ni17 Ni18 113.8(4) . . ?
Cl1 Ni17 Ni18 51.49(8) . . ?
Ni22 Ni17 Ni18 135.14(9) . . ?
Ni16 Ni17 Ni18 53.95(6) . . ?
Ni11 Ni17 Ni18 88.99(7) . . ?
Ni12 Ni17 Ni18 133.32(8) . . ?
C38 Ni18 C6 176.6(6) . . ?
C38 Ni18 C8 95.2(6) . . ?
C6 Ni18 C8 81.5(5) . . ?
C38 Ni18 Cl1 93.6(5) . . ?
C6 Ni18 Cl1 88.9(4) . . ?
C8 Ni18 Cl1 147.2(3) . . ?
C38 Ni18 Ni19 47.3(5) . . ?
C6 Ni18 Ni19 129.4(4) . . ?
C8 Ni18 Ni19 47.9(3) . . ?
Cl1 Ni18 Ni19 131.66(11) . . ?
C38 Ni18 Ni16 124.0(5) . . ?
C6 Ni18 Ni16 53.2(4) . . ?
C8 Ni18 Ni16 50.0(3) . . ?
Cl1 Ni18 Ni16 99.74(10) . . ?
Ni19 Ni18 Ni16 86.51(8) . . ?
C38 Ni18 Ni10 127.8(5) . . ?
C6 Ni18 Ni10 53.3(4) . . ?
C8 Ni18 Ni10 95.1(3) . . ?
Cl1 Ni18 Ni10 104.13(10) . . ?
Ni19 Ni18 Ni10 121.77(9) . . ?
Ni16 Ni18 Ni10 100.98(8) . . ?
C38 Ni18 Ni9 86.8(5) . . ?
C6 Ni18 Ni9 91.4(4) . . ?
C8 Ni18 Ni9 49.8(3) . . ?
Cl1 Ni18 Ni9 162.47(11) . . ?
Ni19 Ni18 Ni9 59.10(7) . . ?
Ni16 Ni18 Ni9 94.46(8) . . ?
Ni10 Ni18 Ni9 62.75(7) . . ?
C38 Ni18 Ni17 136.8(5) . . ?
C6 Ni18 Ni17 44.2(4) . . ?
C8 Ni18 Ni17 103.3(3) . . ?
Cl1 Ni18 Ni17 51.65(8) . . ?
Ni19 Ni18 Ni17 135.20(9) . . ?
Ni16 Ni18 Ni17 54.05(6) . . ?
Ni10 Ni18 Ni17 89.32(7) . . ?
Ni9 Ni18 Ni17 134.40(8) . . ?
C33 Ni19 C38 96.2(7) . . ?
C33 Ni19 C8 159.2(7) . . ?
C38 Ni19 C8 104.3(6) . . ?
C33 Ni19 Ni18 144.2(6) . . ?
C38 Ni19 Ni18 48.1(4) . . ?
C8 Ni19 Ni18 56.3(4) . . ?
C33 Ni19 Ni8 107.9(6) . . ?
C38 Ni19 Ni8 152.9(5) . . ?
C8 Ni19 Ni8 53.0(4) . . ?
Ni18 Ni19 Ni8 107.66(8) . . ?
C33 Ni19 Ni9 128.3(6) . . ?
C38 Ni19 Ni9 93.2(5) . . ?
C8 Ni19 Ni9 54.5(4) . . ?
Ni18 Ni19 Ni9 66.83(7) . . ?
Ni8 Ni19 Ni9 62.23(7) . . ?
C33 Ni19 Ni20 109.1(7) . . ?
C38 Ni19 Ni20 122.5(5) . . ?
C8 Ni19 Ni20 56.7(4) . . ?
Ni18 Ni19 Ni20 91.95(7) . . ?
Ni8 Ni19 Ni20 61.37(7) . . ?
Ni9 Ni19 Ni20 107.85(8) . . ?
C34 Ni20 C32 97.8(8) . . ?
C34 Ni20 C2 147.4(7) . . ?
C32 Ni20 C2 100.1(6) . . ?
C34 Ni20 Ni15 145.1(6) . . ?
C32 Ni20 Ni15 48.2(5) . . ?
C2 Ni20 Ni15 54.6(4) . . ?
C34 Ni20 C8 112.9(6) . . ?
C32 Ni20 C8 122.8(5) . . ?
C2 Ni20 C8 79.3(5) . . ?
Ni15 Ni20 C8 95.7(3) . . ?
C34 Ni20 Ni16 113.2(6) . . ?
C32 Ni20 Ni16 148.9(5) . . ?
C2 Ni20 Ni16 52.0(4) . . ?
Ni15 Ni20 Ni16 100.84(8) . . ?
C8 Ni20 Ni16 47.2(3) . . ?
C34 Ni20 Ni21 101.7(5) . . ?
C32 Ni20 Ni21 116.6(5) . . ?
C2 Ni20 Ni21 45.8(4) . . ?
Ni15 Ni20 Ni21 90.21(8) . . ?
C8 Ni20 Ni21 103.4(3) . . ?
Ni16 Ni20 Ni21 56.60(6) . . ?
C34 Ni20 Ni8 120.7(5) . . ?
C32 Ni20 Ni8 76.2(4) . . ?
C2 Ni20 Ni8 90.1(4) . . ?
Ni15 Ni20 Ni8 65.46(7) . . ?
C8 Ni20 Ni8 46.7(3) . . ?
Ni16 Ni20 Ni8 89.17(7) . . ?
Ni21 Ni20 Ni8 134.31(8) . . ?
C34 Ni20 Ni19 76.6(5) . . ?
C32 Ni20 Ni19 112.8(5) . . ?
C2 Ni20 Ni19 120.0(4) . . ?
Ni15 Ni20 Ni19 119.81(9) . . ?
C8 Ni20 Ni19 40.7(3) . . ?
Ni16 Ni20 Ni19 78.07(7) . . ?
Ni21 Ni20 Ni19 130.25(8) . . ?
Ni8 Ni20 Ni19 54.38(6) . . ?
C35 Ni21 C2 141.7(6) . . ?
C35 Ni21 C31 100.3(6) . . ?
C2 Ni21 C31 100.9(6) . . ?
C35 Ni21 C4 116.0(6) . . ?
C2 Ni21 C4 79.8(5) . . ?
C31 Ni21 C4 119.3(5) . . ?
C35 Ni21 Ni14 145.3(5) . . ?
C2 Ni21 Ni14 54.7(4) . . ?
C31 Ni21 Ni14 48.1(4) . . ?
C4 Ni21 Ni14 95.1(3) . . ?
C35 Ni21 Ni16 111.7(5) . . ?
C2 Ni21 Ni16 52.1(4) . . ?
C31 Ni21 Ni16 148.0(4) . . ?
C4 Ni21 Ni16 47.3(3) . . ?
Ni14 Ni21 Ni16 100.55(8) . . ?
C35 Ni21 Ni20 96.0(5) . . ?
C2 Ni21 Ni20 45.7(4) . . ?
C31 Ni21 Ni20 119.7(4) . . ?
C4 Ni21 Ni20 103.7(3) . . ?
Ni14 Ni21 Ni20 90.75(8) . . ?
Ni16 Ni21 Ni20 56.83(6) . . ?
C35 Ni21 Ni22 79.1(5) . . ?
C2 Ni21 Ni22 122.7(4) . . ?
C31 Ni21 Ni22 108.6(4) . . ?
C4 Ni21 Ni22 43.0(3) . . ?
Ni14 Ni21 Ni22 120.34(9) . . ?
Ni16 Ni21 Ni22 79.96(7) . . ?
Ni20 Ni21 Ni22 131.47(8) . . ?
C35 Ni21 Ni13 125.6(5) . . ?
C2 Ni21 Ni13 91.3(4) . . ?
C31 Ni21 Ni13 71.5(4) . . ?
C4 Ni21 Ni13 47.9(3) . . ?
Ni14 Ni21 Ni13 64.58(7) . . ?
Ni16 Ni21 Ni13 90.44(7) . . ?
Ni20 Ni21 Ni13 135.64(8) . . ?
Ni22 Ni21 Ni13 55.77(7) . . ?
C36 Ni22 C37 96.6(8) . . ?
C36 Ni22 C4 157.2(8) . . ?
C37 Ni22 C4 104.7(6) . . ?
C36 Ni22 Ni17 144.8(7) . . ?
C37 Ni22 Ni17 48.6(4) . . ?
C4 Ni22 Ni17 56.2(4) . . ?
C36 Ni22 Ni13 107.8(7) . . ?
C37 Ni22 Ni13 153.3(5) . . ?
C4 Ni22 Ni13 53.4(4) . . ?
Ni17 Ni22 Ni13 107.27(8) . . ?
C36 Ni22 Ni12 132.2(6) . . ?
C37 Ni22 Ni12 94.6(5) . . ?
C4 Ni22 Ni12 54.9(4) . . ?
Ni17 Ni22 Ni12 66.05(7) . . ?
Ni13 Ni22 Ni12 61.06(7) . . ?
C36 Ni22 Ni21 105.5(7) . . ?
C37 Ni22 Ni21 121.4(5) . . ?
C4 Ni22 Ni21 56.1(4) . . ?
Ni17 Ni22 Ni21 92.36(7) . . ?
Ni13 Ni22 Ni21 62.60(7) . . ?
Ni12 Ni22 Ni21 107.54(8) . . ?
Ni18 Cl1 Ni17 76.86(10) . . ?
C2 C1 Ni3 131.8(10) . . ?
C2 C1 Ni1 98.9(9) . . ?
Ni3 C1 Ni1 129.0(7) . . ?
C2 C1 Ni15 67.8(7) . . ?
Ni3 C1 Ni15 78.1(5) . . ?
Ni1 C1 Ni15 136.9(7) . . ?
C2 C1 Ni14 67.0(7) . . ?
Ni3 C1 Ni14 75.8(5) . . ?
Ni1 C1 Ni14 131.9(7) . . ?
Ni15 C1 Ni14 82.2(5) . . ?
C2 C1 Ni2 118.6(9) . . ?
Ni3 C1 Ni2 85.3(5) . . ?
Ni1 C1 Ni2 72.1(4) . . ?
Ni15 C1 Ni2 79.0(4) . . ?
Ni14 C1 Ni2 155.7(7) . . ?
C2 C1 Ni4 115.1(9) . . ?
Ni3 C1 Ni4 82.4(5) . . ?
Ni1 C1 Ni4 69.5(4) . . ?
Ni15 C1 Ni4 153.6(7) . . ?
Ni14 C1 Ni4 75.8(4) . . ?
Ni2 C1 Ni4 117.1(5) . . ?
C1 C2 Ni20 134.8(9) . . ?
C1 C2 Ni21 136.7(10) . . ?
Ni20 C2 Ni21 88.5(5) . . ?
C1 C2 Ni16 109.4(9) . . ?
Ni20 C2 Ni16 77.9(5) . . ?
Ni21 C2 Ni16 77.6(5) . . ?
C1 C2 Ni15 72.2(8) . . ?
Ni20 C2 Ni15 73.9(4) . . ?
Ni21 C2 Ni15 131.5(7) . . ?
Ni16 C2 Ni15 137.7(6) . . ?
C1 C2 Ni14 73.3(8) . . ?
Ni20 C2 Ni14 132.4(7) . . ?
Ni21 C2 Ni14 73.5(4) . . ?
Ni16 C2 Ni14 136.2(7) . . ?
Ni15 C2 Ni14 85.8(5) . . ?
C4 C3 Ni5 138.0(10) . . ?
C4 C3 Ni4 134.0(9) . . ?
Ni5 C3 Ni4 87.9(6) . . ?
C4 C3 Ni12 76.8(8) . . ?
Ni5 C3 Ni12 75.1(4) . . ?
Ni4 C3 Ni12 130.6(7) . . ?
C4 C3 Ni13 73.4(7) . . ?
Ni5 C3 Ni13 131.2(7) . . ?
Ni4 C3 Ni13 75.6(4) . . ?
Ni12 C3 Ni13 81.8(5) . . ?
C4 C3 Ni1 107.0(9) . . ?
Ni5 C3 Ni1 77.1(4) . . ?
Ni4 C3 Ni1 76.1(5) . . ?
Ni12 C3 Ni1 139.8(6) . . ?
Ni13 C3 Ni1 138.3(7) . . ?
C3 C4 Ni22 135.4(10) . . ?
C3 C4 Ni16 101.4(9) . . ?
Ni22 C4 Ni16 123.2(7) . . ?
C3 C4 Ni13 67.0(7) . . ?
Ni22 C4 Ni13 80.2(5) . . ?
Ni16 C4 Ni13 135.5(7) . . ?
C3 C4 Ni17 119.9(9) . . ?
Ni22 C4 Ni17 75.5(5) . . ?
Ni16 C4 Ni17 75.1(4) . . ?
Ni13 C4 Ni17 148.9(7) . . ?
C3 C4 Ni12 64.3(7) . . ?
Ni22 C4 Ni12 79.6(5) . . ?
Ni16 C4 Ni12 139.7(6) . . ?
Ni13 C4 Ni12 76.2(4) . . ?
Ni17 C4 Ni12 80.5(4) . . ?
C3 C4 Ni21 118.1(9) . . ?
Ni22 C4 Ni21 80.9(4) . . ?
Ni16 C4 Ni21 70.8(4) . . ?
Ni13 C4 Ni21 77.7(4) . . ?
Ni17 C4 Ni21 116.7(6) . . ?
Ni12 C4 Ni21 149.6(6) . . ?
C6 C5 Ni6 133.8(10) . . ?
C6 C5 Ni1 96.7(9) . . ?
Ni6 C5 Ni1 129.4(7) . . ?
C6 C5 Ni10 72.3(8) . . ?
Ni6 C5 Ni10 73.8(4) . . ?
Ni1 C5 Ni10 131.9(7) . . ?
C6 C5 Ni11 73.2(8) . . ?
Ni6 C5 Ni11 74.5(5) . . ?
Ni1 C5 Ni11 135.8(7) . . ?
Ni10 C5 Ni11 86.9(5) . . ?
C6 C5 Ni5 120.5(9) . . ?
Ni6 C5 Ni5 83.4(5) . . ?
Ni1 C5 Ni5 70.3(4) . . ?
Ni10 C5 Ni5 155.5(7) . . ?
Ni11 C5 Ni5 78.1(4) . . ?
C6 C5 Ni7 115.3(9) . . ?
Ni6 C5 Ni7 84.9(5) . . ?
Ni1 C5 Ni7 67.5(4) . . ?
Ni10 C5 Ni7 75.5(4) . . ?
Ni11 C5 Ni7 156.0(6) . . ?
Ni5 C5 Ni7 112.0(6) . . ?
C5 C6 Ni18 136.0(10) . . ?
C5 C6 Ni17 131.4(10) . . ?
Ni18 C6 Ni17 92.6(6) . . ?
C5 C6 Ni16 112.8(10) . . ?
Ni18 C6 Ni16 75.5(5) . . ?
Ni17 C6 Ni16 74.8(4) . . ?
C5 C6 Ni10 69.4(8) . . ?
Ni18 C6 Ni10 76.9(4) . . ?
Ni17 C6 Ni10 137.2(7) . . ?
Ni16 C6 Ni10 138.3(7) . . ?
C5 C6 Ni11 68.8(8) . . ?
Ni18 C6 Ni11 135.7(7) . . ?
Ni17 C6 Ni11 74.4(4) . . ?
Ni16 C6 Ni11 136.4(6) . . ?
Ni10 C6 Ni11 84.6(5) . . ?
C8 C7 Ni2 135.8(10) . . ?
C8 C7 Ni7 136.1(10) . . ?
Ni2 C7 Ni7 88.1(5) . . ?
C8 C7 Ni8 72.6(7) . . ?
Ni2 C7 Ni8 75.8(5) . . ?
Ni7 C7 Ni8 131.0(6) . . ?
C8 C7 Ni1 109.6(8) . . ?
Ni2 C7 Ni1 76.9(4) . . ?
Ni7 C7 Ni1 76.6(4) . . ?
Ni8 C7 Ni1 139.7(7) . . ?
C8 C7 Ni9 74.8(7) . . ?
Ni2 C7 Ni9 130.2(6) . . ?
Ni7 C7 Ni9 73.5(4) . . ?
Ni8 C7 Ni9 82.3(4) . . ?
Ni1 C7 Ni9 137.9(6) . . ?
C7 C8 Ni19 137.7(9) . . ?
C7 C8 Ni16 99.1(8) . . ?
Ni19 C8 Ni16 123.1(6) . . ?
C7 C8 Ni8 67.8(7) . . ?
Ni19 C8 Ni8 80.9(5) . . ?
Ni16 C8 Ni8 132.6(7) . . ?
C7 C8 Ni18 121.6(9) . . ?
Ni19 C8 Ni18 75.9(5) . . ?
Ni16 C8 Ni18 74.7(4) . . ?
Ni8 C8 Ni18 151.7(6) . . ?
C7 C8 Ni9 66.6(7) . . ?
Ni19 C8 Ni9 80.1(5) . . ?
Ni16 C8 Ni9 140.1(7) . . ?
Ni8 C8 Ni9 78.4(4) . . ?
Ni18 C8 Ni9 81.8(5) . . ?
C7 C8 Ni20 114.8(9) . . ?
Ni19 C8 Ni20 82.6(4) . . ?
Ni16 C8 Ni20 68.7(4) . . ?
Ni8 C8 Ni20 76.2(4) . . ?
Ni18 C8 Ni20 116.0(5) . . ?
Ni9 C8 Ni20 151.2(6) . . ?
O11 C11 Ni2 174.4(18) . . ?
O12 C12 Ni3 177.8(17) . . ?
O13 C13 Ni4 173.9(16) . . ?
O14 C14 Ni5 175.3(17) . . ?
O15 C15 Ni6 178(2) . . ?
O16 C16 Ni7 175.0(15) . . ?
O17 C17 Ni14 161.8(18) . . ?
O17 C17 Ni3 122.9(15) . . ?
Ni14 C17 Ni3 75.1(6) . . ?
O18 C18 Ni4 138.9(14) . . ?
O18 C18 Ni13 138.0(13) . . ?
Ni4 C18 Ni13 82.8(6) . . ?
O19 C19 Ni12 139.8(13) . . ?
O19 C19 Ni5 139.8(13) . . ?
Ni12 C19 Ni5 80.5(6) . . ?
O20 C20 Ni11 150.6(15) . . ?
O20 C20 Ni6 130.7(14) . . ?
Ni11 C20 Ni6 78.4(6) . . ?
O21 C21 Ni10 151.1(16) . . ?
O21 C21 Ni6 129.9(14) . . ?
Ni10 C21 Ni6 78.6(6) . . ?
O22 C22 Ni9 140.7(13) . . ?
O22 C22 Ni7 139.4(13) . . ?
Ni9 C22 Ni7 79.8(6) . . ?
O23 C23 Ni2 141.1(13) . . ?
O23 C23 Ni8 137.8(12) . . ?
Ni2 C23 Ni8 81.1(6) . . ?
O24 C24 Ni15 165.0(16) . . ?
O24 C24 Ni3 123.1(13) . . ?
Ni15 C24 Ni3 71.4(5) . . ?
O25 C25 Ni8 174.0(17) . . ?
O26 C26 Ni9 173.5(16) . . ?
O27 C27 Ni10 166.7(17) . . ?
O28 C28 Ni11 161.2(14) . . ?
O28 C28 Ni17 123.3(12) . . ?
Ni11 C28 Ni17 75.1(5) . . ?
O29 C29 Ni12 174.8(15) . . ?
O30 C30 Ni13 176.1(18) . . ?
O31 C31 Ni14 147.6(13) . . ?
O31 C31 Ni21 134.2(12) . . ?
Ni14 C31 Ni21 78.1(6) . . ?
O32 C32 Ni15 145.4(13) . . ?
O32 C32 Ni20 134.9(13) . . ?
Ni15 C32 Ni20 79.7(6) . . ?
O33 C33 Ni19 176.8(18) . . ?
O34 C34 Ni20 173.8(17) . . ?
O35 C35 Ni21 175.3(14) . . ?
O36 C36 Ni22 176(2) . . ?
O37 C37 Ni22 139.5(13) . . ?
O37 C37 Ni17 135.8(13) . . ?
Ni22 C37 Ni17 84.7(6) . . ?
O38 C38 Ni19 139.8(12) . . ?
O38 C38 Ni18 135.5(12) . . ?
Ni19 C38 Ni18 84.6(6) . . ?
C43 Ni23 C47 159.5(6) . . ?
C43 Ni23 C41 87.6(5) . . ?
C47 Ni23 C41 86.5(5) . . ?
C43 Ni23 C45 85.9(5) . . ?
C47 Ni23 C45 86.6(5) . . ?
C41 Ni23 C45 141.5(6) . . ?
C43 Ni23 Ni38 78.1(4) . . ?
C47 Ni23 Ni38 81.4(4) . . ?
C41 Ni23 Ni38 71.4(4) . . ?
C45 Ni23 Ni38 70.1(4) . . ?
C43 Ni23 Ni28 125.0(4) . . ?
C47 Ni23 Ni28 61.8(4) . . ?
C41 Ni23 Ni28 147.2(4) . . ?
C45 Ni23 Ni28 50.8(4) . . ?
Ni38 Ni23 Ni28 108.89(9) . . ?
C43 Ni23 Ni25 60.1(4) . . ?
C47 Ni23 Ni25 127.4(4) . . ?
C41 Ni23 Ni25 50.2(4) . . ?
C45 Ni23 Ni25 145.5(4) . . ?
Ni38 Ni23 Ni25 105.58(8) . . ?
Ni28 Ni23 Ni25 145.43(10) . . ?
C43 Ni23 Ni27 58.9(4) . . ?
C47 Ni23 Ni27 126.9(4) . . ?
C41 Ni23 Ni27 146.0(4) . . ?
C45 Ni23 Ni27 49.6(4) . . ?
Ni38 Ni23 Ni27 104.23(9) . . ?
Ni28 Ni23 Ni27 66.79(8) . . ?
Ni25 Ni23 Ni27 102.29(9) . . ?
C43 Ni23 Ni24 125.7(4) . . ?
C47 Ni23 Ni24 62.3(4) . . ?
C41 Ni23 Ni24 49.0(4) . . ?
C45 Ni23 Ni24 148.2(4) . . ?
Ni38 Ni23 Ni24 108.69(9) . . ?
Ni28 Ni23 Ni24 104.14(9) . . ?
Ni25 Ni23 Ni24 66.37(8) . . ?
Ni27 Ni23 Ni24 146.96(10) . . ?
C51 Ni24 C57 98.2(8) . . ?
C51 Ni24 C41 145.5(8) . . ?
C57 Ni24 C41 101.8(6) . . ?
C51 Ni24 C47 113.0(6) . . ?
C57 Ni24 C47 121.0(6) . . ?
C41 Ni24 C47 79.8(5) . . ?
C51 Ni24 Ni30 144.9(6) . . ?
C57 Ni24 Ni30 48.9(4) . . ?
C41 Ni24 Ni30 54.6(4) . . ?
C47 Ni24 Ni30 97.1(3) . . ?
C51 Ni24 Ni23 110.3(6) . . ?
C57 Ni24 Ni23 151.5(5) . . ?
C41 Ni24 Ni23 52.9(4) . . ?
C47 Ni24 Ni23 48.8(3) . . ?
Ni30 Ni24 Ni23 102.94(9) . . ?
C51 Ni24 Ni25 99.8(6) . . ?
C57 Ni24 Ni25 118.5(5) . . ?
C41 Ni24 Ni25 45.9(4) . . ?
C47 Ni24 Ni25 104.4(3) . . ?
Ni30 Ni24 Ni25 89.25(8) . . ?
Ni23 Ni24 Ni25 56.35(7) . . ?
C51 Ni24 Ni37 123.0(6) . . ?
C57 Ni24 Ni37 74.4(5) . . ?
C41 Ni24 Ni37 89.5(4) . . ?
C47 Ni24 Ni37 46.5(3) . . ?
Ni30 Ni24 Ni37 66.06(8) . . ?
Ni23 Ni24 Ni37 90.64(8) . . ?
Ni25 Ni24 Ni37 134.01(9) . . ?
C51 Ni24 Ni29 80.1(6) . . ?
C57 Ni24 Ni29 105.7(5) . . ?
C41 Ni24 Ni29 120.1(4) . . ?
C47 Ni24 Ni29 40.5(3) . . ?
Ni30 Ni24 Ni29 116.47(10) . . ?
Ni23 Ni24 Ni29 81.38(7) . . ?
Ni25 Ni24 Ni29 135.21(9) . . ?
Ni37 Ni24 Ni29 50.44(7) . . ?
C52 Ni25 C58 98.7(8) . . ?
C52 Ni25 C41 146.7(8) . . ?
C58 Ni25 C41 100.9(6) . . ?
C52 Ni25 C43 106.7(7) . . ?
C58 Ni25 C43 127.6(6) . . ?
C41 Ni25 C43 82.0(5) . . ?
C52 Ni25 Ni31 149.2(7) . . ?
C58 Ni25 Ni31 50.7(5) . . ?
C41 Ni25 Ni31 54.7(4) . . ?
C43 Ni25 Ni31 97.2(4) . . ?
C52 Ni25 Ni23 108.0(6) . . ?
C58 Ni25 Ni23 152.9(5) . . ?
C41 Ni25 Ni23 53.3(4) . . ?
C43 Ni25 Ni23 49.1(3) . . ?
Ni31 Ni25 Ni23 102.35(9) . . ?
C52 Ni25 Ni24 102.2(7) . . ?
C58 Ni25 Ni24 112.6(5) . . ?
C41 Ni25 Ni24 45.1(4) . . ?
C43 Ni25 Ni24 105.8(3) . . ?
Ni31 Ni25 Ni24 89.37(8) . . ?
Ni23 Ni25 Ni24 57.28(7) . . ?
C52 Ni25 Ni26 69.2(7) . . ?
C58 Ni25 Ni26 113.6(5) . . ?
C41 Ni25 Ni26 124.9(4) . . ?
C43 Ni25 Ni26 43.0(4) . . ?
Ni31 Ni25 Ni26 121.81(10) . . ?
Ni23 Ni25 Ni26 81.46(8) . . ?
Ni24 Ni25 Ni26 133.73(9) . . ?
C52 Ni25 Ni32 116.8(7) . . ?
C58 Ni25 Ni32 79.0(5) . . ?
C41 Ni25 Ni32 93.3(4) . . ?
C43 Ni25 Ni32 48.7(3) . . ?
Ni31 Ni25 Ni32 65.97(7) . . ?
Ni23 Ni25 Ni32 93.17(8) . . ?
Ni24 Ni25 Ni32 137.40(9) . . ?
Ni26 Ni25 Ni32 55.85(8) . . ?
C53 Ni26 C43 175.0(10) . . ?
C53 Ni26 Ni32 130.8(10) . . ?
C43 Ni26 Ni32 54.2(4) . . ?
C53 Ni26 Ni33 126.3(10) . . ?
C43 Ni26 Ni33 54.6(4) . . ?
Ni32 Ni26 Ni33 64.78(8) . . ?
C53 Ni26 Ni27 119.2(10) . . ?
C43 Ni26 Ni27 56.2(4) . . ?
Ni32 Ni26 Ni27 108.17(10) . . ?
Ni33 Ni26 Ni27 62.96(8) . . ?
C53 Ni26 Ni25 125.0(10) . . ?
C43 Ni26 Ni25 55.5(4) . . ?
Ni32 Ni26 Ni25 62.24(8) . . ?
Ni33 Ni26 Ni25 107.90(10) . . ?
Ni27 Ni26 Ni25 91.86(9) . . ?
C54 Ni27 C61 94.2(11) . . ?
C54 Ni27 C45 150.0(9) . . ?
C61 Ni27 C45 101.3(8) . . ?
C54 Ni27 C43 108.7(9) . . ?
C61 Ni27 C43 127.9(6) . . ?
C45 Ni27 C43 81.7(5) . . ?
C54 Ni27 Ni34 145.0(8) . . ?
C61 Ni27 Ni34 51.0(7) . . ?
C45 Ni27 Ni34 54.1(4) . . ?
C43 Ni27 Ni34 98.3(4) . . ?
C54 Ni27 Ni23 111.7(8) . . ?
C61 Ni27 Ni23 153.6(7) . . ?
C45 Ni27 Ni23 53.5(4) . . ?
C43 Ni27 Ni23 49.1(4) . . ?
Ni34 Ni27 Ni23 102.72(9) . . ?
C54 Ni27 Ni26 69.1(8) . . ?
C61 Ni27 Ni26 112.4(5) . . ?
C45 Ni27 Ni26 125.8(4) . . ?
C43 Ni27 Ni26 44.1(4) . . ?
Ni34 Ni27 Ni26 123.11(10) . . ?
Ni23 Ni27 Ni26 82.53(8) . . ?
C54 Ni27 Ni28 103.9(8) . . ?
C61 Ni27 Ni28 114.5(5) . . ?
C45 Ni27 Ni28 46.3(4) . . ?
C43 Ni27 Ni28 104.7(4) . . ?
Ni34 Ni27 Ni28 89.95(8) . . ?
Ni23 Ni27 Ni28 56.06(7) . . ?
Ni26 Ni27 Ni28 132.95(10) . . ?
C54 Ni27 Ni33 116.3(8) . . ?
C61 Ni27 Ni33 78.1(5) . . ?
C45 Ni27 Ni33 92.1(4) . . ?
C43 Ni27 Ni33 49.8(4) . . ?
Ni34 Ni27 Ni33 65.79(8) . . ?
Ni23 Ni27 Ni33 93.82(8) . . ?
Ni26 Ni27 Ni33 57.33(8) . . ?
Ni28 Ni27 Ni33 137.16(9) . . ?
C55 Ni28 C62 103.0(7) . . ?
C55 Ni28 C45 136.2(8) . . ?
C62 Ni28 C45 103.0(6) . . ?
C55 Ni28 C47 113.1(7) . . ?
C62 Ni28 C47 122.3(6) . . ?
C45 Ni28 C47 80.6(5) . . ?
C55 Ni28 Ni35 149.2(6) . . ?
C62 Ni28 Ni35 50.9(5) . . ?
C45 Ni28 Ni35 54.5(4) . . ?
C47 Ni28 Ni35 96.4(4) . . ?
C55 Ni28 Ni23 102.1(6) . . ?
C62 Ni28 Ni23 154.4(5) . . ?
C45 Ni28 Ni23 53.9(4) . . ?
C47 Ni28 Ni23 49.7(3) . . ?
Ni35 Ni28 Ni23 103.64(9) . . ?
C55 Ni28 Ni27 91.0(6) . . ?
C62 Ni28 Ni27 117.3(5) . . ?
C45 Ni28 Ni27 45.6(4) . . ?
C47 Ni28 Ni27 105.8(3) . . ?
Ni35 Ni28 Ni27 88.90(8) . . ?
Ni23 Ni28 Ni27 57.15(7) . . ?
C55 Ni28 Ni36 132.2(6) . . ?
C62 Ni28 Ni36 75.5(5) . . ?
C45 Ni28 Ni36 88.3(4) . . ?
C47 Ni28 Ni36 46.8(3) . . ?
Ni35 Ni28 Ni36 63.76(7) . . ?
Ni23 Ni28 Ni36 91.32(8) . . ?
Ni27 Ni28 Ni36 133.04(9) . . ?
C55 Ni28 Ni29 84.7(6) . . ?
C62 Ni28 Ni29 103.6(5) . . ?
C45 Ni28 Ni29 121.9(4) . . ?
C47 Ni28 Ni29 41.7(3) . . ?
Ni35 Ni28 Ni29 114.67(10) . . ?
Ni23 Ni28 Ni29 83.65(8) . . ?
Ni27 Ni28 Ni29 138.74(9) . . ?
Ni36 Ni28 Ni29 51.10(7) . . ?
C56 Ni29 C47 147.9(8) . . ?
C56 Ni29 C64 99.7(8) . . ?
C47 Ni29 C64 102.9(6) . . ?
C56 Ni29 C63 99.4(7) . . ?
C47 Ni29 C63 101.2(6) . . ?
C64 Ni29 C63 94.3(7) . . ?
C56 Ni29 Ni37 144.7(6) . . ?
C47 Ni29 Ni37 54.8(4) . . ?
C64 Ni29 Ni37 48.3(5) . . ?
C63 Ni29 Ni37 97.7(5) . . ?
C56 Ni29 Ni36 139.7(6) . . ?
C47 Ni29 Ni36 55.6(4) . . ?
C64 Ni29 Ni36 102.0(6) . . ?
C63 Ni29 Ni36 45.6(4) . . ?
Ni37 Ni29 Ni36 71.24(8) . . ?
C56 Ni29 Ni28 102.9(7) . . ?
C47 Ni29 Ni28 54.2(4) . . ?
C64 Ni29 Ni28 156.7(5) . . ?
C63 Ni29 Ni28 87.3(4) . . ?
Ni37 Ni29 Ni28 108.45(9) . . ?
Ni36 Ni29 Ni28 63.16(7) . . ?
C56 Ni29 Ni24 107.7(6) . . ?
C47 Ni29 Ni24 53.7(4) . . ?
C64 Ni29 Ni24 83.1(5) . . ?
C63 Ni29 Ni24 152.9(4) . . ?
Ni37 Ni29 Ni24 60.58(7) . . ?
Ni36 Ni29 Ni24 108.34(8) . . ?
Ni28 Ni29 Ni24 85.05(7) . . ?
C66 Ni30 C57 101.8(8) . . ?
C66 Ni30 C41 149.1(7) . . ?
C57 Ni30 C41 99.1(6) . . ?
C66 Ni30 C42 122.2(7) . . ?
C57 Ni30 C42 135.4(6) . . ?
C41 Ni30 C42 38.2(5) . . ?
C66 Ni30 Ni24 150.7(6) . . ?
C57 Ni30 Ni24 50.1(5) . . ?
C41 Ni30 Ni24 50.6(4) . . ?
C42 Ni30 Ni24 85.3(4) . . ?
C66 Ni30 Ni43 76.6(6) . . ?
C57 Ni30 Ni43 178.3(5) . . ?
C41 Ni30 Ni43 82.2(4) . . ?
C42 Ni30 Ni43 46.1(4) . . ?
Ni24 Ni30 Ni43 131.40(10) . . ?
C66 Ni30 Ni31 99.6(6) . . ?
C57 Ni30 Ni31 121.1(5) . . ?
C41 Ni30 Ni31 49.8(3) . . ?
C42 Ni30 Ni31 49.2(4) . . ?
Ni24 Ni30 Ni31 91.21(9) . . ?
Ni43 Ni30 Ni31 58.97(7) . . ?
C66 Ni30 Ni44 107.2(7) . . ?
C57 Ni30 Ni44 126.7(5) . . ?
C41 Ni30 Ni44 77.2(4) . . ?
C42 Ni30 Ni44 49.9(4) . . ?
Ni24 Ni30 Ni44 98.32(8) . . ?
Ni43 Ni30 Ni44 54.51(7) . . ?
Ni31 Ni30 Ni44 96.99(8) . . ?
C66 Ni30 Ni37 122.7(6) . . ?
C57 Ni30 Ni37 72.7(5) . . ?
C41 Ni30 Ni37 85.2(4) . . ?
C42 Ni30 Ni37 88.0(3) . . ?
Ni24 Ni30 Ni37 62.55(7) . . ?
Ni43 Ni30 Ni37 108.51(9) . . ?
Ni31 Ni30 Ni37 132.88(9) . . ?
Ni44 Ni30 Ni37 54.04(6) . . ?
C67 Ni31 C58 95.8(7) . . ?
C67 Ni31 C41 157.7(7) . . ?
C58 Ni31 C41 95.5(6) . . ?
C67 Ni31 C42 130.2(7) . . ?
C58 Ni31 C42 133.5(6) . . ?
C41 Ni31 C42 39.2(5) . . ?
C67 Ni31 Ni25 144.6(6) . . ?
C58 Ni31 Ni25 48.9(4) . . ?
C41 Ni31 Ni25 50.8(4) . . ?
C42 Ni31 Ni25 85.1(4) . . ?
C67 Ni31 Ni43 83.5(6) . . ?
C58 Ni31 Ni43 170.1(5) . . ?
C41 Ni31 Ni43 82.1(4) . . ?
C42 Ni31 Ni43 46.8(4) . . ?
Ni25 Ni31 Ni43 131.66(9) . . ?
C67 Ni31 Ni30 108.7(6) . . ?
C58 Ni31 Ni30 111.9(5) . . ?
C41 Ni31 Ni30 49.0(4) . . ?
C42 Ni31 Ni30 53.0(4) . . ?
Ni25 Ni31 Ni30 90.16(8) . . ?
Ni43 Ni31 Ni30 59.42(7) . . ?
C67 Ni31 Ni42 105.3(6) . . ?
C58 Ni31 Ni42 127.0(5) . . ?
C41 Ni31 Ni42 82.8(4) . . ?
C42 Ni31 Ni42 54.9(4) . . ?
Ni25 Ni31 Ni42 97.23(8) . . ?
Ni43 Ni31 Ni42 62.39(7) . . ?
Ni30 Ni31 Ni42 106.30(8) . . ?
C67 Ni31 Ni32 112.9(6) . . ?
C58 Ni31 Ni32 75.9(5) . . ?
C41 Ni31 Ni32 88.5(4) . . ?
C42 Ni31 Ni32 89.7(4) . . ?
Ni25 Ni31 Ni32 62.17(7) . . ?
Ni43 Ni31 Ni32 113.57(9) . . ?
Ni30 Ni31 Ni32 136.58(8) . . ?
Ni42 Ni31 Ni32 51.19(7) . . ?
C59 Ni32 C68 102.1(10) . . ?
C59 Ni32 C44 152.0(9) . . ?
C68 Ni32 C44 101.1(7) . . ?
C59 Ni32 C43 118.8(9) . . ?
C68 Ni32 C43 139.0(7) . . ?
C44 Ni32 C43 39.0(5) . . ?
C59 Ni32 Ni42 154.9(8) . . ?
C68 Ni32 Ni42 52.9(6) . . ?
C44 Ni32 Ni42 51.3(4) . . ?
C43 Ni32 Ni42 86.4(4) . . ?
C59 Ni32 Ni26 72.8(8) . . ?
C68 Ni32 Ni26 169.2(6) . . ?
C44 Ni32 Ni26 81.6(4) . . ?
C43 Ni32 Ni26 46.3(4) . . ?
Ni42 Ni32 Ni26 132.22(10) . . ?
C59 Ni32 Ni25 95.9(8) . . ?
C68 Ni32 Ni25 128.7(6) . . ?
C44 Ni32 Ni25 81.5(4) . . ?
C43 Ni32 Ni25 54.1(4) . . ?
Ni42 Ni32 Ni25 98.92(9) . . ?
Ni26 Ni32 Ni25 61.91(8) . . ?
C59 Ni32 Ni33 107.5(8) . . ?
C68 Ni32 Ni33 116.1(5) . . ?
C44 Ni32 Ni33 47.3(4) . . ?
C43 Ni32 Ni33 50.2(4) . . ?
Ni42 Ni32 Ni33 88.83(8) . . ?
Ni26 Ni32 Ni33 58.19(8) . . ?
Ni25 Ni32 Ni33 103.03(8) . . ?
C59 Ni32 Ni31 112.1(8) . . ?
C68 Ni32 Ni31 76.9(6) . . ?
C44 Ni32 Ni31 88.4(4) . . ?
C43 Ni32 Ni31 90.2(4) . . ?
Ni42 Ni32 Ni31 63.74(7) . . ?
Ni26 Ni32 Ni31 113.77(9) . . ?
Ni25 Ni32 Ni31 51.86(6) . . ?
Ni33 Ni32 Ni31 134.42(8) . . ?
C60 Ni33 C69 100.1(9) . . ?
C60 Ni33 C44 154.2(8) . . ?
C69 Ni33 C44 100.7(7) . . ?
C60 Ni33 C43 122.7(8) . . ?
C69 Ni33 C43 137.2(7) . . ?
C44 Ni33 C43 38.4(5) . . ?
C60 Ni33 Ni41 150.6(7) . . ?
C69 Ni33 Ni41 50.5(5) . . ?
C44 Ni33 Ni41 52.3(4) . . ?
C43 Ni33 Ni41 86.7(4) . . ?
C60 Ni33 Ni26 77.3(7) . . ?
C69 Ni33 Ni26 174.5(5) . . ?
C44 Ni33 Ni26 80.6(4) . . ?
C43 Ni33 Ni26 45.6(4) . . ?
Ni41 Ni33 Ni26 131.99(10) . . ?
C60 Ni33 Ni27 99.2(7) . . ?
C69 Ni33 Ni27 125.7(5) . . ?
C44 Ni33 Ni27 80.7(4) . . ?
C43 Ni33 Ni27 53.0(3) . . ?
Ni41 Ni33 Ni27 99.34(9) . . ?
Ni26 Ni33 Ni27 59.71(8) . . ?
C60 Ni33 Ni32 108.6(7) . . ?
C69 Ni33 Ni32 120.1(5) . . ?
C44 Ni33 Ni32 47.0(4) . . ?
C43 Ni33 Ni32 49.0(3) . . ?
Ni41 Ni33 Ni32 90.22(9) . . ?
Ni26 Ni33 Ni32 57.03(8) . . ?
Ni27 Ni33 Ni32 100.37(8) . . ?
C60 Ni33 Ni34 111.2(6) . . ?
C69 Ni33 Ni34 73.9(5) . . ?
C44 Ni33 Ni34 89.2(4) . . ?
C43 Ni33 Ni34 89.8(4) . . ?
Ni41 Ni33 Ni34 64.79(8) . . ?
Ni26 Ni33 Ni34 111.53(9) . . ?
Ni27 Ni33 Ni34 51.82(7) . . ?
Ni32 Ni33 Ni34 134.17(9) . . ?
C70 Ni34 C61 93.7(9) . . ?
C70 Ni34 C45 160.8(8) . . ?
C61 Ni34 C45 95.9(7) . . ?
C70 Ni34 C46 132.0(9) . . ?
C61 Ni34 C46 134.0(7) . . ?
C45 Ni34 C46 39.5(5) . . ?
C70 Ni34 Ni27 142.2(8) . . ?
C61 Ni34 Ni27 48.6(5) . . ?
C45 Ni34 Ni27 50.8(4) . . ?
C46 Ni34 Ni27 85.8(4) . . ?
C70 Ni34 Ni40 86.0(8) . . ?
C61 Ni34 Ni40 171.6(5) . . ?
C45 Ni34 Ni40 82.1(4) . . ?
C46 Ni34 Ni40 46.2(4) . . ?
Ni27 Ni34 Ni40 131.75(10) . . ?
C70 Ni34 Ni35 112.0(7) . . ?
C61 Ni34 Ni35 112.2(4) . . ?
C45 Ni34 Ni35 49.0(4) . . ?
C46 Ni34 Ni35 53.2(4) . . ?
Ni27 Ni34 Ni35 89.43(9) . . ?
Ni40 Ni34 Ni35 60.46(7) . . ?
C70 Ni34 Ni41 106.0(8) . . ?
C61 Ni34 Ni41 125.4(5) . . ?
C45 Ni34 Ni41 81.7(4) . . ?
C46 Ni34 Ni41 54.5(4) . . ?
Ni27 Ni34 Ni41 96.48(8) . . ?
Ni40 Ni34 Ni41 62.56(7) . . ?
Ni35 Ni34 Ni41 106.56(9) . . ?
C70 Ni34 Ni33 110.5(7) . . ?
C61 Ni34 Ni33 75.0(5) . . ?
C45 Ni34 Ni33 88.0(4) . . ?
C46 Ni34 Ni33 89.7(4) . . ?
Ni27 Ni34 Ni33 62.39(7) . . ?
Ni40 Ni34 Ni33 112.94(9) . . ?
Ni35 Ni34 Ni33 136.16(9) . . ?
Ni41 Ni34 Ni33 50.38(7) . . ?
C71 Ni35 C62 100.8(7) . . ?
C71 Ni35 C45 153.0(7) . . ?
C62 Ni35 C45 99.1(6) . . ?
C71 Ni35 C46 123.5(6) . . ?
C62 Ni35 C46 135.5(6) . . ?
C45 Ni35 C46 38.1(5) . . ?
C71 Ni35 Ni28 150.1(5) . . ?
C62 Ni35 Ni28 49.4(4) . . ?
C45 Ni35 Ni28 51.9(4) . . ?
C46 Ni35 Ni28 86.2(4) . . ?
C71 Ni35 Ni40 78.9(5) . . ?
C62 Ni35 Ni40 177.1(5) . . ?
C45 Ni35 Ni40 80.3(4) . . ?
C46 Ni35 Ni40 44.6(4) . . ?
Ni28 Ni35 Ni40 130.74(9) . . ?
C71 Ni35 Ni34 104.9(6) . . ?
C62 Ni35 Ni34 119.6(5) . . ?
C45 Ni35 Ni34 48.9(4) . . ?
C46 Ni35 Ni34 49.3(4) . . ?
Ni28 Ni35 Ni34 91.67(9) . . ?
Ni40 Ni35 Ni34 57.91(7) . . ?
C71 Ni35 Ni36 114.7(6) . . ?
C62 Ni35 Ni36 75.7(4) . . ?
C45 Ni35 Ni36 87.8(4) . . ?
C46 Ni35 Ni36 88.3(4) . . ?
Ni28 Ni35 Ni36 65.03(7) . . ?
Ni40 Ni35 Ni36 107.05(9) . . ?
Ni34 Ni35 Ni36 134.06(8) . . ?
C71 Ni35 Ni39 103.7(6) . . ?
C62 Ni35 Ni39 129.0(4) . . ?
C45 Ni35 Ni39 77.1(4) . . ?
C46 Ni35 Ni39 48.9(4) . . ?
Ni28 Ni35 Ni39 98.95(8) . . ?
Ni40 Ni35 Ni39 53.65(7) . . ?
Ni34 Ni35 Ni39 96.09(8) . . ?
Ni36 Ni35 Ni39 53.51(6) . . ?
C72 Ni36 C63 104.4(7) . . ?
C72 Ni36 C47 148.7(6) . . ?
C63 Ni36 C47 105.7(7) . . ?
C72 Ni36 C48 109.9(6) . . ?
C63 Ni36 C48 137.7(7) . . ?
C47 Ni36 C48 39.4(5) . . ?
C72 Ni36 Ni29 158.9(5) . . ?
C63 Ni36 Ni29 56.5(6) . . ?
C47 Ni36 Ni29 49.2(4) . . ?
C48 Ni36 Ni29 84.6(4) . . ?
C72 Ni36 Ni39 62.9(5) . . ?
C63 Ni36 Ni39 166.4(6) . . ?
C47 Ni36 Ni39 86.3(4) . . ?
C48 Ni36 Ni39 50.8(4) . . ?
Ni29 Ni36 Ni39 134.89(9) . . ?
C72 Ni36 Ni35 79.5(5) . . ?
C63 Ni36 Ni35 120.3(5) . . ?
C47 Ni36 Ni35 92.4(4) . . ?
C48 Ni36 Ni35 90.2(3) . . ?
Ni29 Ni36 Ni35 116.76(10) . . ?
Ni39 Ni36 Ni35 64.19(7) . . ?
C72 Ni36 Ni28 130.0(5) . . ?
C63 Ni36 Ni28 95.3(5) . . ?
C47 Ni36 Ni28 54.7(4) . . ?
C48 Ni36 Ni28 81.3(4) . . ?
Ni29 Ni36 Ni28 65.74(8) . . ?
Ni39 Ni36 Ni28 96.83(8) . . ?
Ni35 Ni36 Ni28 51.21(6) . . ?
C72 Ni36 Ni37 124.7(5) . . ?
C63 Ni36 Ni37 92.0(5) . . ?
C47 Ni36 Ni37 46.2(4) . . ?
C48 Ni36 Ni37 47.9(3) . . ?
Ni29 Ni36 Ni37 54.13(7) . . ?
Ni39 Ni36 Ni37 91.89(8) . . ?
Ni35 Ni36 Ni37 134.99(8) . . ?
Ni28 Ni36 Ni37 99.38(8) . . ?
C65 Ni37 C64 105.0(9) . . ?
C65 Ni37 C47 151.9(8) . . ?
C64 Ni37 C47 101.9(7) . . ?
C65 Ni37 C48 112.4(8) . . ?
C64 Ni37 C48 136.0(7) . . ?
C47 Ni37 C48 39.9(5) . . ?
C65 Ni37 Ni29 154.5(7) . . ?
C64 Ni37 Ni29 52.5(6) . . ?
C47 Ni37 Ni29 49.7(4) . . ?
C48 Ni37 Ni29 85.2(4) . . ?
C65 Ni37 Ni44 67.0(7) . . ?
C64 Ni37 Ni44 171.6(6) . . ?
C47 Ni37 Ni44 85.7(4) . . ?
C48 Ni37 Ni44 49.8(4) . . ?
Ni29 Ni37 Ni44 134.59(10) . . ?
C65 Ni37 Ni24 129.2(6) . . ?
C64 Ni37 Ni24 90.9(6) . . ?
C47 Ni37 Ni24 57.3(4) . . ?
C48 Ni37 Ni24 83.1(4) . . ?
Ni29 Ni37 Ni24 68.98(8) . . ?
Ni44 Ni37 Ni24 96.23(8) . . ?
C65 Ni37 Ni30 79.7(6) . . ?
C64 Ni37 Ni30 120.2(6) . . ?
C47 Ni37 Ni30 93.5(4) . . ?
C48 Ni37 Ni30 89.4(4) . . ?
Ni29 Ni37 Ni30 120.34(10) . . ?
Ni44 Ni37 Ni30 62.19(7) . . ?
Ni24 Ni37 Ni30 51.39(6) . . ?
C65 Ni37 Ni36 123.5(6) . . ?
C64 Ni37 Ni36 91.8(5) . . ?
C47 Ni37 Ni36 47.2(4) . . ?
C48 Ni37 Ni36 48.2(4) . . ?
Ni29 Ni37 Ni36 54.63(7) . . ?
Ni44 Ni37 Ni36 90.76(8) . . ?
Ni24 Ni37 Ni36 103.21(8) . . ?
Ni30 Ni37 Ni36 135.65(8) . . ?
C46 Ni38 C42 160.3(6) . . ?
C46 Ni38 C44 88.8(5) . . ?
C42 Ni38 C44 87.1(6) . . ?
C46 Ni38 C48 86.1(5) . . ?
C42 Ni38 C48 85.6(5) . . ?
C44 Ni38 C48 142.9(6) . . ?
C46 Ni38 Ni23 81.0(4) . . ?
C42 Ni38 Ni23 79.4(4) . . ?
C44 Ni38 Ni23 72.5(4) . . ?
C48 Ni38 Ni23 70.5(4) . . ?
C46 Ni38 Ni41 62.3(4) . . ?
C42 Ni38 Ni41 127.1(4) . . ?
C44 Ni38 Ni41 51.1(4) . . ?
C48 Ni38 Ni41 147.3(4) . . ?
Ni23 Ni38 Ni41 109.82(9) . . ?
C46 Ni38 Ni44 128.1(4) . . ?
C42 Ni38 Ni44 56.7(4) . . ?
C44 Ni38 Ni44 142.8(4) . . ?
C48 Ni38 Ni44 51.5(4) . . ?
Ni23 Ni38 Ni44 105.57(9) . . ?
Ni41 Ni38 Ni44 144.45(10) . . ?
C46 Ni38 Ni39 56.4(4) . . ?
C42 Ni38 Ni39 128.5(4) . . ?
C44 Ni38 Ni39 144.2(4) . . ?
C48 Ni38 Ni39 52.0(4) . . ?
Ni23 Ni38 Ni39 106.51(8) . . ?
Ni41 Ni38 Ni39 99.66(8) . . ?
Ni44 Ni38 Ni39 72.93(8) . . ?
C46 Ni38 Ni42 127.8(4) . . ?
C42 Ni38 Ni42 61.6(4) . . ?
C44 Ni38 Ni42 50.1(4) . . ?
C48 Ni38 Ni42 146.1(4) . . ?
Ni23 Ni38 Ni42 108.57(9) . . ?
Ni41 Ni38 Ni42 66.33(7) . . ?
Ni44 Ni38 Ni42 99.38(8) . . ?
Ni39 Ni38 Ni42 144.86(10) . . ?
C77 Ni39 C48 175.1(6) . . ?
C77 Ni39 C46 95.3(6) . . ?
C48 Ni39 C46 81.6(5) . . ?
C77 Ni39 C72 90.7(6) . . ?
C48 Ni39 C72 94.2(6) . . ?
C46 Ni39 C72 120.6(5) . . ?
C77 Ni39 Cl2 92.4(5) . . ?
C48 Ni39 Cl2 88.0(4) . . ?
C46 Ni39 Cl2 143.9(4) . . ?
C72 Ni39 Cl2 94.4(4) . . ?
C77 Ni39 Ni40 47.8(5) . . ?
C48 Ni39 Ni40 129.1(4) . . ?
C46 Ni39 Ni40 47.6(4) . . ?
C72 Ni39 Ni40 110.9(4) . . ?
Cl2 Ni39 Ni40 130.65(12) . . ?
C77 Ni39 Ni38 122.7(5) . . ?
C48 Ni39 Ni38 52.4(4) . . ?
C46 Ni39 Ni38 49.5(3) . . ?
C72 Ni39 Ni38 143.8(4) . . ?
Cl2 Ni39 Ni38 97.46(10) . . ?
Ni40 Ni39 Ni38 86.48(8) . . ?
C77 Ni39 Ni36 129.9(5) . . ?
C48 Ni39 Ni36 54.5(4) . . ?
C46 Ni39 Ni36 96.3(4) . . ?
C72 Ni39 Ni36 42.5(4) . . ?
Cl2 Ni39 Ni36 105.54(11) . . ?
Ni40 Ni39 Ni36 121.95(10) . . ?
Ni38 Ni39 Ni36 101.26(9) . . ?
C77 Ni39 Ni35 89.8(5) . . ?
C48 Ni39 Ni35 91.0(4) . . ?
C46 Ni39 Ni35 50.4(3) . . ?
C72 Ni39 Ni35 70.7(4) . . ?
Cl2 Ni39 Ni35 164.96(11) . . ?
Ni40 Ni39 Ni35 59.81(7) . . ?
Ni38 Ni39 Ni35 93.84(8) . . ?
Ni36 Ni39 Ni35 62.30(7) . . ?
C77 Ni39 Ni44 135.5(5) . . ?
C48 Ni39 Ni44 42.5(4) . . ?
C46 Ni39 Ni44 102.2(3) . . ?
C72 Ni39 Ni44 113.7(4) . . ?
Cl2 Ni39 Ni44 51.08(9) . . ?
Ni40 Ni39 Ni44 135.05(9) . . ?
Ni38 Ni39 Ni44 53.44(6) . . ?
Ni36 Ni39 Ni44 88.76(8) . . ?
Ni35 Ni39 Ni44 132.45(8) . . ?
C76 Ni40 C77 96.9(9) . . ?
C76 Ni40 C46 155.4(9) . . ?
C77 Ni40 C46 105.9(7) . . ?
C76 Ni40 Ni39 145.2(8) . . ?
C77 Ni40 Ni39 48.7(5) . . ?
C46 Ni40 Ni39 57.3(4) . . ?
C76 Ni40 Ni34 106.8(8) . . ?
C77 Ni40 Ni34 154.6(5) . . ?
C46 Ni40 Ni34 52.8(4) . . ?
Ni39 Ni40 Ni34 107.99(9) . . ?
C76 Ni40 Ni35 132.8(8) . . ?
C77 Ni40 Ni35 95.6(5) . . ?
C46 Ni40 Ni35 54.9(4) . . ?
Ni39 Ni40 Ni35 66.54(8) . . ?
Ni34 Ni40 Ni35 61.63(8) . . ?
C76 Ni40 Ni41 104.9(8) . . ?
C77 Ni40 Ni41 119.9(5) . . ?
C46 Ni40 Ni41 55.6(4) . . ?
Ni39 Ni40 Ni41 91.46(8) . . ?
Ni34 Ni40 Ni41 62.89(7) . . ?
Ni35 Ni40 Ni41 107.64(9) . . ?
C75 Ni41 C69 97.1(8) . . ?
C75 Ni41 C44 143.0(7) . . ?
C69 Ni41 C44 101.7(6) . . ?
C75 Ni41 C46 116.8(7) . . ?
C69 Ni41 C46 120.1(6) . . ?
C44 Ni41 C46 80.1(5) . . ?
C75 Ni41 Ni33 143.8(6) . . ?
C69 Ni41 Ni33 49.6(5) . . ?
C44 Ni41 Ni33 54.2(4) . . ?
C46 Ni41 Ni33 95.2(4) . . ?
C75 Ni41 Ni38 112.7(6) . . ?
C69 Ni41 Ni38 150.1(5) . . ?
C44 Ni41 Ni38 52.7(4) . . ?
C46 Ni41 Ni38 48.0(3) . . ?
Ni33 Ni41 Ni38 101.03(9) . . ?
C75 Ni41 Ni42 96.9(6) . . ?
C69 Ni41 Ni42 119.3(5) . . ?
C44 Ni41 Ni42 46.1(4) . . ?
C46 Ni41 Ni42 104.6(3) . . ?
Ni33 Ni41 Ni42 90.32(9) . . ?
Ni38 Ni41 Ni42 57.13(7) . . ?
C75 Ni41 Ni40 80.7(6) . . ?
C69 Ni41 Ni40 108.4(5) . . ?
C44 Ni41 Ni40 121.8(4) . . ?
C46 Ni41 Ni40 41.7(3) . . ?
Ni33 Ni41 Ni40 119.38(10) . . ?
Ni38 Ni41 Ni40 79.58(8) . . ?
Ni42 Ni41 Ni40 132.16(9) . . ?
C75 Ni41 Ni34 125.8(6) . . ?
C69 Ni41 Ni34 73.6(5) . . ?
C44 Ni41 Ni34 90.2(4) . . ?
C46 Ni41 Ni34 46.5(3) . . ?
Ni33 Ni41 Ni34 64.83(8) . . ?
Ni38 Ni41 Ni34 89.72(8) . . ?
Ni42 Ni41 Ni34 134.83(9) . . ?
Ni40 Ni41 Ni34 54.55(7) . . ?
C74 Ni42 C44 147.2(8) . . ?
C74 Ni42 C68 95.8(8) . . ?
C44 Ni42 C68 97.2(7) . . ?
C74 Ni42 C42 118.0(8) . . ?
C44 Ni42 C42 79.6(5) . . ?
C68 Ni42 C42 121.4(6) . . ?
C74 Ni42 Ni32 141.2(7) . . ?
C44 Ni42 Ni32 53.6(4) . . ?
C68 Ni42 Ni32 46.6(5) . . ?
C42 Ni42 Ni32 94.4(4) . . ?
C74 Ni42 Ni38 116.8(7) . . ?
C44 Ni42 Ni38 52.6(4) . . ?
C68 Ni42 Ni38 147.0(5) . . ?
C42 Ni42 Ni38 48.3(3) . . ?
Ni32 Ni42 Ni38 100.45(9) . . ?
C74 Ni42 Ni41 100.5(6) . . ?
C44 Ni42 Ni41 46.8(4) . . ?
C68 Ni42 Ni41 115.2(5) . . ?
C42 Ni42 Ni41 104.3(3) . . ?
Ni32 Ni42 Ni41 90.62(9) . . ?
Ni38 Ni42 Ni41 56.53(7) . . ?
C74 Ni42 Ni31 122.0(6) . . ?
C44 Ni42 Ni31 90.5(4) . . ?
C68 Ni42 Ni31 75.4(5) . . ?
C42 Ni42 Ni31 46.5(3) . . ?
Ni32 Ni42 Ni31 65.07(7) . . ?
Ni38 Ni42 Ni31 90.37(8) . . ?
Ni41 Ni42 Ni31 135.60(9) . . ?
C74 Ni42 Ni43 78.9(7) . . ?
C44 Ni42 Ni43 122.2(4) . . ?
C68 Ni42 Ni43 113.4(5) . . ?
C42 Ni42 Ni43 42.7(3) . . ?
Ni32 Ni42 Ni43 120.41(9) . . ?
Ni38 Ni42 Ni43 79.84(8) . . ?
Ni41 Ni42 Ni43 131.15(9) . . ?
Ni31 Ni42 Ni43 55.35(7) . . ?
C73 Ni43 C78 98.1(8) . . ?
C73 Ni43 C42 157.1(7) . . ?
C78 Ni43 C42 103.7(7) . . ?
C73 Ni43 Ni44 143.4(6) . . ?
C78 Ni43 Ni44 46.4(5) . . ?
C42 Ni43 Ni44 57.4(4) . . ?
C73 Ni43 Ni31 109.4(6) . . ?
C78 Ni43 Ni31 149.4(6) . . ?
C42 Ni43 Ni31 51.9(4) . . ?
Ni44 Ni43 Ni31 107.14(9) . . ?
C73 Ni43 Ni30 132.9(6) . . ?
C78 Ni43 Ni30 90.0(6) . . ?
C42 Ni43 Ni30 55.0(4) . . ?
Ni44 Ni43 Ni30 66.28(7) . . ?
Ni31 Ni43 Ni30 61.61(7) . . ?
C73 Ni43 Ni42 106.0(7) . . ?
C78 Ni43 Ni42 123.1(6) . . ?
C42 Ni43 Ni42 55.6(4) . . ?
Ni44 Ni43 Ni42 91.76(8) . . ?
Ni31 Ni43 Ni42 62.26(7) . . ?
Ni30 Ni43 Ni42 107.80(8) . . ?
C78 Ni44 C48 176.6(7) . . ?
C78 Ni44 C42 94.9(6) . . ?
C48 Ni44 C42 81.8(5) . . ?
C78 Ni44 Cl2 94.3(6) . . ?
C48 Ni44 Cl2 88.6(4) . . ?
C42 Ni44 Cl2 144.5(4) . . ?
C78 Ni44 C65 90.1(8) . . ?
C48 Ni44 C65 91.5(6) . . ?
C42 Ni44 C65 119.8(5) . . ?
Cl2 Ni44 C65 94.4(4) . . ?
C78 Ni44 Ni43 46.7(5) . . ?
C48 Ni44 Ni43 130.0(4) . . ?
C42 Ni44 Ni43 48.2(3) . . ?
Cl2 Ni44 Ni43 129.42(12) . . ?
C65 Ni44 Ni43 112.8(4) . . ?
C78 Ni44 Ni38 125.0(6) . . ?
C48 Ni44 Ni38 52.7(4) . . ?
C42 Ni44 Ni38 50.0(3) . . ?
Cl2 Ni44 Ni38 97.64(11) . . ?
C65 Ni44 Ni38 141.5(4) . . ?
Ni43 Ni44 Ni38 86.82(8) . . ?
C78 Ni44 Ni37 126.8(7) . . ?
C48 Ni44 Ni37 53.8(4) . . ?
C42 Ni44 Ni37 95.8(4) . . ?
Cl2 Ni44 Ni37 105.74(11) . . ?
C65 Ni44 Ni37 40.7(4) . . ?
Ni43 Ni44 Ni37 122.91(10) . . ?
Ni38 Ni44 Ni37 100.86(8) . . ?
C78 Ni44 Ni30 84.9(6) . . ?
C48 Ni44 Ni30 92.8(4) . . ?
C42 Ni44 Ni30 50.4(3) . . ?
Cl2 Ni44 Ni30 164.92(12) . . ?
C65 Ni44 Ni30 70.6(4) . . ?
Ni43 Ni44 Ni30 59.20(7) . . ?
Ni38 Ni44 Ni30 95.13(8) . . ?
Ni37 Ni44 Ni30 63.77(7) . . ?
C78 Ni44 Ni39 138.5(6) . . ?
C48 Ni44 Ni39 43.1(4) . . ?
C42 Ni44 Ni39 102.9(4) . . ?
Cl2 Ni44 Ni39 51.09(9) . . ?
C65 Ni44 Ni39 111.8(4) . . ?
Ni43 Ni44 Ni39 135.01(9) . . ?
Ni38 Ni44 Ni39 53.63(6) . . ?
Ni37 Ni44 Ni39 88.58(7) . . ?
Ni30 Ni44 Ni39 134.77(8) . . ?
Ni44 Cl2 Ni39 77.83(11) . . ?
C42 C41 Ni24 139.3(11) . . ?
C42 C41 Ni25 131.6(10) . . ?
Ni24 C41 Ni25 89.0(6) . . ?
C42 C41 Ni30 76.4(9) . . ?
Ni24 C41 Ni30 74.8(5) . . ?
Ni25 C41 Ni30 129.7(7) . . ?
C42 C41 Ni23 109.0(9) . . ?
Ni24 C41 Ni23 78.0(5) . . ?
Ni25 C41 Ni23 76.5(5) . . ?
Ni30 C41 Ni23 141.0(7) . . ?
C42 C41 Ni31 70.6(7) . . ?
Ni24 C41 Ni31 131.0(7) . . ?
Ni25 C41 Ni31 74.5(5) . . ?
Ni30 C41 Ni31 81.2(5) . . ?
Ni23 C41 Ni31 137.7(7) . . ?
C41 C42 Ni43 137.9(10) . . ?
C41 C42 Ni38 100.1(9) . . ?
Ni43 C42 Ni38 121.7(7) . . ?
C41 C42 Ni31 70.2(8) . . ?
Ni43 C42 Ni31 81.3(5) . . ?
Ni38 C42 Ni31 136.4(8) . . ?
C41 C42 Ni44 117.7(9) . . ?
Ni43 C42 Ni44 74.4(5) . . ?
Ni38 C42 Ni44 73.3(5) . . ?
Ni31 C42 Ni44 149.6(7) . . ?
C41 C42 Ni30 65.4(8) . . ?
Ni43 C42 Ni30 78.9(5) . . ?
Ni38 C42 Ni30 138.4(7) . . ?
Ni31 C42 Ni30 77.8(4) . . ?
Ni44 C42 Ni30 79.7(5) . . ?
C41 C42 Ni42 120.3(10) . . ?
Ni43 C42 Ni42 81.8(5) . . ?
Ni38 C42 Ni42 70.1(4) . . ?
Ni31 C42 Ni42 78.6(4) . . ?
Ni44 C42 Ni42 115.0(6) . . ?
Ni30 C42 Ni42 151.4(6) . . ?
C44 C43 Ni26 135.0(11) . . ?
C44 C43 Ni23 101.7(10) . . ?
Ni26 C43 Ni23 123.3(7) . . ?
C44 C43 Ni32 67.1(8) . . ?
Ni26 C43 Ni32 79.5(5) . . ?
Ni23 C43 Ni32 135.7(7) . . ?
C44 C43 Ni33 66.3(8) . . ?
Ni26 C43 Ni33 79.7(5) . . ?
Ni23 C43 Ni33 135.9(7) . . ?
Ni32 C43 Ni33 80.8(5) . . ?
C44 C43 Ni27 117.9(10) . . ?
Ni26 C43 Ni27 79.7(5) . . ?
Ni23 C43 Ni27 72.0(4) . . ?
Ni32 C43 Ni27 151.9(7) . . ?
Ni33 C43 Ni27 77.2(4) . . ?
C44 C43 Ni25 117.2(10) . . ?
Ni26 C43 Ni25 81.5(5) . . ?
Ni23 C43 Ni25 70.8(4) . . ?
Ni32 C43 Ni25 77.1(4) . . ?
Ni33 C43 Ni25 153.2(7) . . ?
Ni27 C43 Ni25 117.8(6) . . ?
C43 C44 Ni42 136.7(11) . . ?
C43 C44 Ni41 136.1(11) . . ?
Ni42 C44 Ni41 87.1(6) . . ?
C43 C44 Ni32 74.0(8) . . ?
Ni42 C44 Ni32 75.1(5) . . ?
Ni41 C44 Ni32 132.4(7) . . ?
C43 C44 Ni38 107.7(9) . . ?
Ni42 C44 Ni38 77.3(5) . . ?
Ni41 C44 Ni38 76.2(5) . . ?
Ni32 C44 Ni38 138.1(7) . . ?
C43 C44 Ni33 75.3(9) . . ?
Ni42 C44 Ni33 131.2(7) . . ?
Ni41 C44 Ni33 73.5(5) . . ?
Ni32 C44 Ni33 85.8(5) . . ?
Ni38 C44 Ni33 135.9(7) . . ?
C46 C45 Ni27 133.9(11) . . ?
C46 C45 Ni28 137.9(11) . . ?
Ni27 C45 Ni28 88.1(6) . . ?
C46 C45 Ni34 72.0(8) . . ?
Ni27 C45 Ni34 75.1(5) . . ?
Ni28 C45 Ni34 131.3(7) . . ?
C46 C45 Ni35 77.0(8) . . ?
Ni27 C45 Ni35 129.0(7) . . ?
Ni28 C45 Ni35 73.6(5) . . ?
Ni34 C45 Ni35 82.2(5) . . ?
C46 C45 Ni23 110.1(9) . . ?
Ni27 C45 Ni23 76.9(5) . . ?
Ni28 C45 Ni23 75.3(5) . . ?
Ni34 C45 Ni23 139.9(7) . . ?
Ni35 C45 Ni23 137.9(7) . . ?
C45 C46 Ni40 137.5(10) . . ?
C45 C46 Ni38 98.8(9) . . ?
Ni40 C46 Ni38 123.7(7) . . ?
C45 C46 Ni34 68.5(8) . . ?
Ni40 C46 Ni34 81.0(5) . . ?
Ni38 C46 Ni34 135.5(7) . . ?
C45 C46 Ni39 119.5(10) . . ?
Ni40 C46 Ni39 75.1(5) . . ?
Ni38 C46 Ni39 74.2(5) . . ?
Ni34 C46 Ni39 149.9(7) . . ?
C45 C46 Ni35 64.8(7) . . ?
Ni40 C46 Ni35 80.5(5) . . ?
Ni38 C46 Ni35 137.3(7) . . ?
Ni34 C46 Ni35 77.5(4) . . ?
Ni39 C46 Ni35 80.6(5) . . ?
C45 C46 Ni41 117.8(10) . . ?
Ni40 C46 Ni41 82.7(5) . . ?
Ni38 C46 Ni41 69.7(4) . . ?
Ni34 C46 Ni41 79.0(5) . . ?
Ni39 C46 Ni41 115.2(6) . . ?
Ni35 C46 Ni41 153.0(7) . . ?
C48 C47 Ni29 134.7(11) . . ?
C48 C47 Ni23 95.3(9) . . ?
Ni29 C47 Ni23 129.9(8) . . ?
C48 C47 Ni37 72.5(8) . . ?
Ni29 C47 Ni37 75.4(5) . . ?
Ni23 C47 Ni37 133.1(7) . . ?
C48 C47 Ni36 71.8(8) . . ?
Ni29 C47 Ni36 75.2(5) . . ?
Ni23 C47 Ni36 133.5(6) . . ?
Ni37 C47 Ni36 86.6(5) . . ?
C48 C47 Ni28 117.7(9) . . ?
Ni29 C47 Ni28 84.1(5) . . ?
Ni23 C47 Ni28 68.5(4) . . ?
Ni37 C47 Ni28 157.2(7) . . ?
Ni36 C47 Ni28 78.4(4) . . ?
C48 C47 Ni24 115.9(9) . . ?
Ni29 C47 Ni24 85.8(5) . . ?
Ni23 C47 Ni24 68.9(4) . . ?
Ni37 C47 Ni24 76.2(4) . . ?
Ni36 C47 Ni24 157.1(6) . . ?
Ni28 C47 Ni24 112.7(6) . . ?
C47 C48 Ni44 133.1(10) . . ?
C47 C48 Ni39 132.5(10) . . ?
Ni44 C48 Ni39 94.4(6) . . ?
C47 C48 Ni38 112.8(10) . . ?
Ni44 C48 Ni38 75.9(5) . . ?
Ni39 C48 Ni38 75.6(5) . . ?
C47 C48 Ni37 67.6(7) . . ?
Ni44 C48 Ni37 76.4(4) . . ?
Ni39 C48 Ni37 137.2(7) . . ?
Ni38 C48 Ni37 138.3(7) . . ?
C47 C48 Ni36 68.8(8) . . ?
Ni44 C48 Ni36 136.8(7) . . ?
Ni39 C48 Ni36 74.6(4) . . ?
Ni38 C48 Ni36 136.8(6) . . ?
Ni37 C48 Ni36 83.9(5) . . ?
O51 C51 Ni24 173.8(18) . . ?
O52 C52 Ni25 166.8(18) . . ?
O53 C53 Ni26 169(3) . . ?
O54 C54 Ni27 169(2) . . ?
O55 C55 Ni28 180(2) . . ?
O56 C56 Ni29 174.4(19) . . ?
O57 C57 Ni30 140.1(14) . . ?
O57 C57 Ni24 138.8(13) . . ?
Ni30 C57 Ni24 81.0(5) . . ?
O58 C58 Ni25 140.2(14) . . ?
O58 C58 Ni31 139.4(13) . . ?
Ni25 C58 Ni31 80.4(6) . . ?
O59 C59 Ni32 176(2) . . ?
O60 C60 Ni33 171(2) . . ?
O61 C61 Ni27 141.3(18) . . ?
O61 C61 Ni34 138.2(16) . . ?
Ni27 C61 Ni34 80.4(8) . . ?
O62 C62 Ni28 141.6(13) . . ?
O62 C62 Ni35 138.7(13) . . ?
Ni28 C62 Ni35 79.7(5) . . ?
O63 C63 Ni36 154.2(15) . . ?
O63 C63 Ni29 127.7(13) . . ?
Ni36 C63 Ni29 77.8(6) . . ?
O64 C64 Ni37 147.9(17) . . ?
O64 C64 Ni29 132.5(15) . . ?
Ni37 C64 Ni29 79.2(6) . . ?
O65 C65 Ni37 166.5(19) . . ?
O65 C65 Ni44 120.8(15) . . ?
Ni37 C65 Ni44 72.4(7) . . ?
O66 C66 Ni30 169.6(17) . . ?
O67 C67 Ni31 174.9(17) . . ?
O68 C68 Ni32 146.4(17) . . ?
O68 C68 Ni42 133.0(16) . . ?
Ni32 C68 Ni42 80.5(6) . . ?
O69 C69 Ni33 140.9(15) . . ?
O69 C69 Ni41 139.1(14) . . ?
Ni33 C69 Ni41 79.9(6) . . ?
O70 C70 Ni34 174.1(19) . . ?
O71 C71 Ni35 172.8(16) . . ?
O72 C72 Ni36 162.9(14) . . ?
O72 C72 Ni39 122.4(12) . . ?
Ni36 C72 Ni39 74.6(6) . . ?
O73 C73 Ni43 173.9(18) . . ?
O74 C74 Ni42 174.4(19) . . ?
O75 C75 Ni41 177.7(19) . . ?
O76 C76 Ni40 177(2) . . ?
O77 C77 Ni40 139.6(13) . . ?
O77 C77 Ni39 136.9(14) . . ?
Ni40 C77 Ni39 83.5(7) . . ?
O78 C78 Ni44 136.4(15) . . ?
O78 C78 Ni43 136.6(15) . . ?
Ni44 C78 Ni43 86.9(8) . . ?
C115 N1 C117 111(3) . . ?
C115 N1 C107 61.0(18) . . ?
C117 N1 C107 82.5(17) . . ?
C115 N1 C113 117(3) . . ?
C117 N1 C113 102(2) . . ?
C107 N1 C113 176(2) . . ?
C115 N1 C103 73(2) . . ?
C117 N1 C103 173.0(19) . . ?
C107 N1 C103 104.5(13) . . ?
C113 N1 C103 71.5(17) . . ?
C115 N1 C101 171(2) . . ?
C117 N1 C101 60(2) . . ?
C107 N1 C101 113.0(16) . . ?
C113 N1 C101 70(2) . . ?
C103 N1 C101 115.8(16) . . ?
C115 N1 C111 105(2) . . ?
C117 N1 C111 110(3) . . ?
C107 N1 C111 66.2(19) . . ?
C113 N1 C111 112(3) . . ?
C103 N1 C111 73.6(19) . . ?
C101 N1 C111 76.6(18) . . ?
C115 N1 C105 75.7(17) . . ?
C117 N1 C105 67(2) . . ?
C107 N1 C105 112.2(16) . . ?
C113 N1 C105 69.5(19) . . ?
C103 N1 C105 109.3(15) . . ?
C101 N1 C105 102.2(14) . . ?
C111 N1 C105 177(2) . . ?
N1 C101 C102 109.8(18) . . ?
N1 C101 H10A 109.7 . . ?
C102 C101 H10A 109.7 . . ?
N1 C101 H10B 109.7 . . ?
C102 C101 H10B 109.7 . . ?
H10A C101 H10B 108.2 . . ?
C101 C102 H10C 109.5 . . ?
C101 C102 H10D 109.5 . . ?
H10C C102 H10D 109.5 . . ?
C101 C102 H10E 109.5 . . ?
H10C C102 H10E 109.5 . . ?
H10D C102 H10E 109.5 . . ?
N1 C103 C104 116.6(18) . . ?
N1 C103 H10F 108.1 . . ?
C104 C103 H10F 108.1 . . ?
N1 C103 H10G 108.1 . . ?
C104 C103 H10G 108.1 . . ?
H10F C103 H10G 107.3 . . ?
C103 C104 H10H 109.5 . . ?
C103 C104 H10I 109.5 . . ?
H10H C104 H10I 109.5 . . ?
C103 C104 H10J 109.5 . . ?
H10H C104 H10J 109.5 . . ?
H10I C104 H10J 109.5 . . ?
N1 C105 C106 114(2) . . ?
N1 C105 H10K 108.7 . . ?
C106 C105 H10K 108.7 . . ?
N1 C105 H10L 108.7 . . ?
C106 C105 H10L 108.7 . . ?
H10K C105 H10L 107.6 . . ?
C105 C106 H10M 109.5 . . ?
C105 C106 H10N 109.5 . . ?
H10M C106 H10N 109.5 . . ?
C105 C106 H10O 109.5 . . ?
H10M C106 H10O 109.5 . . ?
H10N C106 H10O 109.5 . . ?
N1 C107 C108 119.9(18) . . ?
N1 C107 H10P 107.3 . . ?
C108 C107 H10P 107.3 . . ?
N1 C107 H10Q 107.3 . . ?
C108 C107 H10Q 107.3 . . ?
H10P C107 H10Q 106.9 . . ?
C107 C108 H10R 109.5 . . ?
C107 C108 H10S 109.5 . . ?
H10R C108 H10S 109.5 . . ?
C107 C108 H10T 109.5 . . ?
H10R C108 H10T 109.5 . . ?
H10S C108 H10T 109.5 . . ?
N1 C111 C112 129(3) . . ?
N1 C111 H11A 105.1 . . ?
C112 C111 H11A 105.1 . . ?
N1 C111 H11B 105.1 . . ?
C112 C111 H11B 105.1 . . ?
H11A C111 H11B 105.9 . . ?
C111 C112 H11C 109.5 . . ?
C111 C112 H11D 109.5 . . ?
H11C C112 H11D 111.0 . . ?
C111 C112 H11E 109.5 . . ?
H11C C112 H11E 109.5 . . ?
H11D C112 H11E 109.5 . . ?
N1 C113 C114 119(3) . . ?
N1 C113 H11F 107.5 . . ?
C114 C113 H11F 107.5 . . ?
N1 C113 H11G 107.5 . . ?
C114 C113 H11G 107.5 . . ?
H11F C113 H11G 107.0 . . ?
C113 C114 H11H 109.5 . . ?
C113 C114 H11I 109.5 . . ?
H11H C114 H11I 109.5 . . ?
C113 C114 H11J 109.5 . . ?
H11H C114 H11J 109.5 . . ?
H11I C114 H11J 109.5 . . ?
N1 C115 C116 114(3) . . ?
N1 C115 H11K 108.7 . . ?
C116 C115 H11K 108.7 . . ?
N1 C115 H11L 108.7 . . ?
C116 C115 H11L 108.7 . . ?
H11K C115 H11L 107.6 . . ?
C115 C116 H11M 109.5 . . ?
C115 C116 H11N 109.5 . . ?
H11M C116 H11N 109.5 . . ?
C115 C116 H11O 109.5 . . ?
H11M C116 H11O 108.0 . . ?
H11N C116 H11O 109.5 . . ?
N1 C117 C118 114(3) . . ?
N1 C117 H11P 108.7 . . ?
C118 C117 H11P 108.7 . . ?
N1 C117 H11Q 108.7 . . ?
C118 C117 H11Q 108.7 . . ?
H11P C117 H11Q 107.6 . . ?
C117 C118 H11R 109.5 . . ?
C117 C118 H11S 109.5 . . ?
H11R C118 H11S 109.5 . . ?
C117 C118 H11T 109.5 . . ?
H11R C118 H11T 109.5 . . ?
H11S C118 H11T 109.5 . . ?
C205 N2 C207 113.3(15) . . ?
C205 N2 C203 105.3(12) . . ?
C207 N2 C203 107.3(15) . . ?
C205 N2 C201 114.0(16) . . ?
C207 N2 C201 104.2(12) . . ?
C203 N2 C201 112.7(15) . . ?
C202 C201 N2 114.9(17) . . ?
C202 C201 H20A 108.5 . . ?
N2 C201 H20A 108.5 . . ?
C202 C201 H20B 108.5 . . ?
N2 C201 H20B 108.5 . . ?
H20A C201 H20B 107.5 . . ?
C201 C202 H20C 109.5 . . ?
C201 C202 H20D 109.5 . . ?
H20C C202 H20D 109.5 . . ?
C201 C202 H20E 109.5 . . ?
H20C C202 H20E 109.5 . . ?
H20D C202 H20E 109.5 . . ?
N2 C203 C204 117.9(15) . . ?
N2 C203 H20F 107.8 . . ?
C204 C203 H20F 107.8 . . ?
N2 C203 H20G 107.8 . . ?
C204 C203 H20G 107.8 . . ?
H20F C203 H20G 107.2 . . ?
C203 C204 H20H 109.5 . . ?
C203 C204 H20I 109.5 . . ?
H20H C204 H20I 109.5 . . ?
C203 C204 H20J 109.5 . . ?
H20H C204 H20J 109.5 . . ?
H20I C204 H20J 109.5 . . ?
N2 C205 C206 115.1(17) . . ?
N2 C205 H20K 108.5 . . ?
C206 C205 H20K 108.5 . . ?
N2 C205 H20L 108.5 . . ?
C206 C205 H20L 108.5 . . ?
H20K C205 H20L 107.5 . . ?
C205 C206 H20M 109.5 . . ?
C205 C206 H20N 109.5 . . ?
H20M C206 H20N 109.5 . . ?
C205 C206 H20O 109.5 . . ?
H20M C206 H20O 109.5 . . ?
H20N C206 H20O 109.5 . . ?
N2 C207 C208 117.6(16) . . ?
N2 C207 H20P 107.9 . . ?
C208 C207 H20P 107.9 . . ?
N2 C207 H20Q 107.9 . . ?
C208 C207 H20Q 107.9 . . ?
H20P C207 H20Q 107.2 . . ?
C207 C208 H20R 109.5 . . ?
C207 C208 H20S 109.5 . . ?
H20R C208 H20S 109.5 . . ?
C207 C208 H20T 109.5 . . ?
H20R C208 H20T 109.5 . . ?
H20S C208 H20T 109.5 . . ?
C303 N3 C307 105.0(11) . . ?
C303 N3 C305 112.4(13) . . ?
C307 N3 C305 111.1(12) . . ?
C303 N3 C301 112.6(13) . . ?
C307 N3 C301 111.2(12) . . ?
C305 N3 C301 104.8(10) . . ?
N3 C301 C302 115.0(13) . . ?
N3 C301 H30A 108.5 . . ?
C302 C301 H30A 108.5 . . ?
N3 C301 H30B 108.5 . . ?
C302 C301 H30B 108.5 . . ?
H30A C301 H30B 107.5 . . ?
C301 C302 H30C 109.5 . . ?
C301 C302 H30D 109.5 . . ?
H30C C302 H30D 109.5 . . ?
C301 C302 H30E 109.5 . . ?
H30C C302 H30E 109.5 . . ?
H30D C302 H30E 109.5 . . ?
N3 C303 C304 113.6(14) . . ?
N3 C303 H30F 108.8 . . ?
C304 C303 H30F 108.8 . . ?
N3 C303 H30G 108.8 . . ?
C304 C303 H30G 108.8 . . ?
H30F C303 H30G 107.7 . . ?
C303 C304 H30H 109.5 . . ?
C303 C304 H30I 109.5 . . ?
H30H C304 H30I 109.5 . . ?
C303 C304 H30J 109.5 . . ?
H30H C304 H30J 109.5 . . ?
H30I C304 H30J 109.5 . . ?
N3 C305 C306 113.4(12) . . ?
N3 C305 H30K 108.9 . . ?
C306 C305 H30K 108.9 . . ?
N3 C305 H30L 108.9 . . ?
C306 C305 H30L 108.9 . . ?
H30K C305 H30L 107.7 . . ?
C305 C306 H30M 109.5 . . ?
C305 C306 H30N 109.5 . . ?
H30M C306 H30N 109.5 . . ?
C305 C306 H30O 109.5 . . ?
H30M C306 H30O 109.5 . . ?
H30N C306 H30O 109.5 . . ?
N3 C307 C308 117.1(13) . . ?
N3 C307 H30P 108.0 . . ?
C308 C307 H30P 108.0 . . ?
N3 C307 H30Q 108.0 . . ?
C308 C307 H30Q 108.0 . . ?
H30P C307 H30Q 107.3 . . ?
C307 C308 H30R 109.5 . . ?
C307 C308 H30S 109.5 . . ?
H30R C308 H30S 109.5 . . ?
C307 C308 H30T 109.5 . . ?
H30R C308 H30T 109.5 . . ?
H30S C308 H30T 109.5 . . ?
C405 N4 C401 110.1(13) . . ?
C405 N4 C407 113.3(12) . . ?
C401 N4 C407 105.4(11) . . ?
C405 N4 C403 104.8(10) . . ?
C401 N4 C403 110.6(13) . . ?
C407 N4 C403 112.8(13) . . ?
N4 C401 C402 116.4(14) . . ?
N4 C401 H40A 108.2 . . ?
C402 C401 H40A 108.2 . . ?
N4 C401 H40B 108.2 . . ?
C402 C401 H40B 108.2 . . ?
H40A C401 H40B 107.3 . . ?
C401 C402 H40C 109.5 . . ?
C401 C402 H40D 109.5 . . ?
H40C C402 H40D 109.5 . . ?
C401 C402 H40E 109.5 . . ?
H40C C402 H40E 109.5 . . ?
H40D C402 H40E 109.5 . . ?
N4 C403 C404 115.9(13) . . ?
N4 C403 H40F 108.3 . . ?
C404 C403 H40F 108.3 . . ?
N4 C403 H40G 108.3 . . ?
C404 C403 H40G 108.3 . . ?
H40F C403 H40G 107.4 . . ?
C403 C404 H40H 109.5 . . ?
C403 C404 H40I 109.5 . . ?
H40H C404 H40I 109.5 . . ?
C403 C404 H40J 109.5 . . ?
H40H C404 H40J 109.5 . . ?
H40I C404 H40J 109.5 . . ?
N4 C405 C406 117.0(12) . . ?
N4 C405 H40K 108.1 . . ?
C406 C405 H40K 108.1 . . ?
N4 C405 H40L 108.1 . . ?
C406 C405 H40L 108.1 . . ?
H40K C405 H40L 107.3 . . ?
C405 C406 H40M 109.5 . . ?
C405 C406 H40N 109.5 . . ?
H40M C406 H40N 109.5 . . ?
C405 C406 H40O 109.5 . . ?
H40M C406 H40O 109.5 . . ?
H40N C406 H40O 109.5 . . ?
N4 C407 C408 115.2(13) . . ?
N4 C407 H40P 108.5 . . ?
C408 C407 H40P 108.5 . . ?
N4 C407 H40Q 108.5 . . ?
C408 C407 H40Q 108.5 . . ?
H40P C407 H40Q 107.5 . . ?
C407 C408 H40R 109.5 . . ?
C407 C408 H40S 109.5 . . ?
H40R C408 H40S 109.5 . . ?
C407 C408 H40T 109.5 . . ?
H40R C408 H40T 109.5 . . ?
H40S C408 H40T 109.5 . . ?
C505 N5 C507 113(2) . . ?
C505 N5 C503 105(2) . . ?
C507 N5 C503 116(3) . . ?
C505 N5 C501 111(2) . . ?
C507 N5 C501 103(2) . . ?
C503 N5 C501 110(2) . . ?
N5 C501 C502 113(3) . . ?
N5 C501 H50A 108.9 . . ?
C502 C501 H50A 108.9 . . ?
N5 C501 H50B 108.9 . . ?
C502 C501 H50B 110.0 . . ?
H50A C501 H50B 109.0 . . ?
C501 C502 H50C 108.0 . . ?
C501 C502 H50D 109.5 . . ?
H50C C502 H50D 109.5 . . ?
C501 C502 H50E 109.5 . . ?
H50C C502 H50E 109.5 . . ?
H50D C502 H50E 109.5 . . ?
N5 C503 C504 120(3) . . ?
N5 C503 H50F 107.3 . . ?
C504 C503 H50F 106.0 . . ?
N5 C503 H50G 107.3 . . ?
C504 C503 H50G 107.3 . . ?
H50F C503 H50G 106.9 . . ?
C503 C504 H50H 109.5 . . ?
C503 C504 H50I 109.5 . . ?
H50H C504 H50I 109.5 . . ?
C503 C504 H50J 109.5 . . ?
H50H C504 H50J 109.5 . . ?
H50I C504 H50J 109.5 . . ?
N5 C505 C506 113(3) . . ?
N5 C505 H50K 109.0 . . ?
C506 C505 H50K 109.0 . . ?
N5 C505 H50L 109.0 . . ?
C506 C505 H50L 109.0 . . ?
H50K C505 H50L 107.8 . . ?
C505 C506 H50M 109.5 . . ?
C505 C506 H50N 109.5 . . ?
H50M C506 H50N 109.5 . . ?
C505 C506 H50O 109.5 . . ?
H50M C506 H50O 109.5 . . ?
H50N C506 H50O 109.5 . . ?
N5 C507 C508 111(2) . . ?
N5 C507 H50P 109.4 . . ?
C508 C507 H50P 109.4 . . ?
N5 C507 H50Q 109.4 . . ?
C508 C507 H50Q 109.4 . . ?
H50P C507 H50Q 108.0 . . ?
C507 C508 H50R 109.5 . . ?
C507 C508 H50S 109.5 . . ?
H50R C508 H50S 109.5 . . ?
C507 C508 H50T 109.5 . . ?
H50R C508 H50T 109.5 . . ?
H50S C508 H50T 109.5 . . ?
C515 N5' C517 118(2) . . ?
C515 N5' C513 105(2) . . ?
C517 N5' C513 116(2) . . ?
C515 N5' C511 107(2) . . ?
C517 N5' C511 101(2) . . ?
C513 N5' C511 110(2) . . ?
N5' C511 C512 111(2) . . ?
N5' C511 H51A 109.4 . . ?
C512 C511 H51A 109.4 . . ?
N5' C511 H51B 109.4 . . ?
C512 C511 H51B 109.4 . . ?
H51A C511 H51B 108.0 . . ?
C511 C512 H51C 109.5 . . ?
C511 C512 H51D 109.5 . . ?
H51C C512 H51D 109.5 . . ?
C511 C512 H51E 109.5 . . ?
H51C C512 H51E 109.5 . . ?
H51D C512 H51E 109.5 . . ?
N5' C513 C514 120(3) . . ?
N5' C513 H51F 107.2 . . ?
C514 C513 H51F 107.2 . . ?
N5' C513 H51G 107.2 . . ?
C514 C513 H51G 107.2 . . ?
H51F C513 H51G 106.9 . . ?
C513 C514 H51H 109.5 . . ?
C513 C514 H51I 109.5 . . ?
H51H C514 H51I 109.5 . . ?
C513 C514 H51J 109.5 . . ?
H51H C514 H51J 109.5 . . ?
H51I C514 H51J 109.5 . . ?
N5' C515 C516 116(3) . . ?
N5' C515 H51K 108.2 . . ?
C516 C515 H51K 108.2 . . ?
N5' C515 H51L 108.2 . . ?
C516 C515 H51L 108.2 . . ?
H51K C515 H51L 107.4 . . ?
C515 C516 H51M 109.5 . . ?
C515 C516 H51N 109.5 . . ?
H51M C516 H51N 109.5 . . ?
C515 C516 H51O 109.5 . . ?
H51M C516 H51O 109.5 . . ?
H51N C516 H51O 109.5 . . ?
N5' C517 C518 112(2) . . ?
N5' C517 H51P 109.2 . . ?
C518 C517 H51P 109.2 . . ?
N5' C517 H51Q 109.2 . . ?
C518 C517 H51Q 109.2 . . ?
H51P C517 H51Q 107.9 . . ?
C517 C518 H51R 109.5 . . ?
C517 C518 H51S 109.5 . . ?
H51R C518 H51S 109.5 . . ?
C517 C518 H51T 109.5 . . ?
H51R C518 H51T 109.5 . . ?
H51S C518 H51T 109.5 . . ?
C607 N6 C607 180.000(11) . 2_766 ?
C607 N6 C601 78(2) . 2_766 ?
C607 N6 C601 102(2) 2_766 2_766 ?
C607 N6 C601 102(2) . . ?
C607 N6 C601 78(2) 2_766 . ?
C601 N6 C601 180.000(14) 2_766 . ?
C607 N6 C605 111(2) . . ?
C607 N6 C605 69(2) 2_766 . ?
C601 N6 C605 68(2) 2_766 . ?
C601 N6 C605 112(2) . . ?
C607 N6 C605 69(2) . 2_766 ?
C607 N6 C605 111(2) 2_766 2_766 ?
C601 N6 C605 112(2) 2_766 2_766 ?
C601 N6 C605 68(2) . 2_766 ?
C605 N6 C605 180(2) . 2_766 ?
C607 N6 C603 67(2) . 2_766 ?
C607 N6 C603 113(2) 2_766 2_766 ?
C601 N6 C603 116(2) 2_766 2_766 ?
C601 N6 C603 64(2) . 2_766 ?
C605 N6 C603 76.9(17) . 2_766 ?
C605 N6 C603 103.1(17) 2_766 2_766 ?
C607 N6 C603 113(2) . . ?
C607 N6 C603 67(2) 2_766 . ?
C601 N6 C603 64(2) 2_766 . ?
C601 N6 C603 116(2) . . ?
C605 N6 C603 103.1(17) . . ?
C605 N6 C603 76.9(17) 2_766 . ?
C603 N6 C603 180(3) 2_766 . ?
N6 C601 C602 117(4) . . ?
N6 C601 H60A 108.0 . . ?
C602 C601 H60A 108.0 . . ?
N6 C601 H60B 108.0 . . ?
C602 C601 H60B 108.0 . . ?
H60A C601 H60B 107.2 . . ?
C601 C602 H60C 109.5 . . ?
C601 C602 H60D 109.5 . . ?
H60C C602 H60D 109.5 . . ?
C601 C602 H60E 109.5 . . ?
H60C C602 H60E 109.5 . . ?
H60D C602 H60E 109.5 . . ?
N6 C603 C604 112(3) . . ?
N6 C603 H60F 109.2 . . ?
C604 C603 H60F 109.2 . . ?
N6 C603 H60G 109.2 . . ?
C604 C603 H60G 109.2 . . ?
H60F C603 H60G 107.9 . . ?
C603 C604 H60H 109.5 . . ?
C603 C604 H60I 109.5 . . ?
H60H C604 H60I 109.5 . . ?
C603 C604 H60J 109.5 . . ?
H60H C604 H60J 109.5 . . ?
H60I C604 H60J 109.5 . . ?
N6 C605 C606 120(3) . . ?
N6 C605 H60K 107.3 . . ?
C606 C605 H60K 107.3 . . ?
N6 C605 H60L 107.3 . . ?
C606 C605 H60L 107.3 . . ?
H60K C605 H60L 106.9 . . ?
C605 C606 H60M 109.5 . . ?
C605 C606 H60N 109.5 . . ?
H60M C606 H60N 109.5 . . ?
C605 C606 H60O 109.5 . . ?
H60M C606 H60O 109.5 . . ?
H60N C606 H60O 109.5 . . ?
N6 C607 C608 121(3) . . ?
N6 C607 H60P 107.1 . . ?
C608 C607 H60P 107.1 . . ?
N6 C607 H60Q 107.1 . . ?
C608 C607 H60Q 107.1 . . ?
H60P C607 H60Q 106.8 . . ?
C607 C608 H60R 109.5 . . ?
C607 C608 H60S 109.5 . . ?
H60R C608 H60S 109.5 . . ?
C607 C608 H60T 109.5 . . ?
H60R C608 H60T 109.5 . . ?
H60S C608 H60T 109.5 . . ?
C701 N7 C701 180(2) . 2_656 ?
C701 N7 C703 62(2) . 2_656 ?
C701 N7 C703 118(2) 2_656 2_656 ?
C701 N7 C703 118(2) . . ?
C701 N7 C703 62(2) 2_656 . ?
C703 N7 C703 180(2) 2_656 . ?
C701 N7 C705 86(2) . 2_656 ?
C701 N7 C705 94(2) 2_656 2_656 ?
C703 N7 C705 112(2) 2_656 2_656 ?
C703 N7 C705 68(2) . 2_656 ?
C701 N7 C705 94(2) . . ?
C701 N7 C705 86(2) 2_656 . ?
C703 N7 C705 68(2) 2_656 . ?
C703 N7 C705 112(2) . . ?
C705 N7 C705 180.0(13) 2_656 . ?
C701 N7 C707 65(2) . 2_656 ?
C701 N7 C707 115(2) 2_656 2_656 ?
C703 N7 C707 107.3(18) 2_656 2_656 ?
C703 N7 C707 72.7(18) . 2_656 ?
C705 N7 C707 110(2) 2_656 2_656 ?
C705 N7 C707 70(2) . 2_656 ?
C701 N7 C707 115(2) . . ?
C701 N7 C707 65(2) 2_656 . ?
C703 N7 C707 72.7(18) 2_656 . ?
C703 N7 C707 107.3(18) . . ?
C705 N7 C707 70(2) 2_656 . ?
C705 N7 C707 110(2) . . ?
C707 N7 C707 180(3) 2_656 . ?
N7 C701 C702 114(3) . . ?
N7 C701 H70A 108.9 . . ?
C702 C701 H70A 108.9 . . ?
N7 C701 H70B 108.9 . . ?
C702 C701 H70B 108.9 . . ?
H70A C701 H70B 107.7 . . ?
C701 C702 H70C 109.5 . . ?
C701 C702 H70D 109.5 . . ?
H70C C702 H70D 109.5 . . ?
C701 C702 H70E 109.5 . . ?
H70C C702 H70E 109.5 . . ?
H70D C702 H70E 109.5 . . ?
N7 C703 C704 113(3) . . ?
N7 C703 H70F 108.9 . . ?
C704 C703 H70F 108.9 . . ?
N7 C703 H70G 108.9 . . ?
C704 C703 H70G 108.9 . . ?
H70F C703 H70G 107.7 . . ?
C703 C704 H70H 109.5 . . ?
C703 C704 H70I 109.5 . . ?
H70H C704 H70I 109.5 . . ?
C703 C704 H70J 109.5 . . ?
H70H C704 H70J 109.5 . . ?
H70I C704 H70J 109.5 . . ?
N7 C705 C706 115(4) . . ?
N7 C705 H70K 108.4 . . ?
C706 C705 H70K 108.4 . . ?
N7 C705 H70L 108.4 . . ?
C706 C705 H70L 108.4 . . ?
H70K C705 H70L 107.5 . . ?
C705 C706 H70M 109.5 . . ?
C705 C706 H70N 109.5 . . ?
H70M C706 H70N 109.5 . . ?
C705 C706 H70O 109.5 . . ?
H70M C706 H70O 109.5 . . ?
H70N C706 H70O 109.5 . . ?
N7 C707 C708 119(3) . . ?
N7 C707 H70P 107.6 . . ?
C708 C707 H70P 107.6 . . ?
N7 C707 H70Q 107.6 . . ?
C708 C707 H70Q 107.6 . . ?
H70P C707 H70Q 107.1 . . ?
C707 C708 H70R 109.5 . . ?
C707 C708 H70S 109.5 . . ?
H70R C708 H70S 109.5 . . ?
C707 C708 H70T 109.5 . . ?
H70R C708 H70T 111.0 . . ?
H70S C708 H70T 109.5 . . ?
O800 C800 C801 133(4) . . ?
O800 C800 C802 108(4) . . ?
C801 C800 C802 120(4) . . ?
C800 C801 H80A 109.5 . . ?
C800 C801 H80B 109.5 . . ?
H80A C801 H80B 109.5 . . ?
C800 C801 H80C 109.5 . . ?
H80A C801 H80C 109.5 . . ?
H80B C801 H80C 109.5 . . ?
C800 C802 H80D 109.5 . . ?
C800 C802 H80E 109.5 . . ?
H80D C802 H80E 109.5 . . ?
C800 C802 H80F 109.5 . . ?
H80D C802 H80F 109.5 . . ?
H80E C802 H80F 109.5 . . ?

loop_
_geom_bond_atom_site_label_1
_geom_bond_atom_site_label_2
_geom_bond_distance
_geom_bond_site_symmetry_2
_geom_bond_publ_flag
Ni1 C5 1.994(13) . ?
Ni1 C1 2.013(13) . ?
Ni1 C7 2.038(12) . ?
Ni1 C3 2.061(13) . ?
Ni1 Ni16 2.398(2) . ?
Ni1 Ni4 2.475(2) . ?
Ni1 Ni2 2.479(2) . ?
Ni1 Ni7 2.486(2) . ?
Ni1 Ni5 2.494(2) . ?
Ni2 C11 1.755(18) . ?
Ni2 C23 1.852(14) . ?
Ni2 C7 1.947(13) . ?
Ni2 C1 2.192(12) . ?
Ni2 Ni8 2.443(2) . ?
Ni2 Ni7 2.726(3) . ?
Ni2 Ni15 2.730(2) . ?
Ni2 Ni3 2.773(3) . ?
Ni3 C12 1.667(16) . ?
Ni3 C1 1.887(14) . ?
Ni3 C17 2.289(18) . ?
Ni3 C24 2.459(16) . ?
Ni3 Ni14 2.471(3) . ?
Ni3 Ni15 2.515(3) . ?
Ni3 Ni4 2.782(3) . ?
Ni4 C13 1.732(15) . ?
Ni4 C18 1.837(15) . ?
Ni4 C3 1.952(14) . ?
Ni4 C1 2.308(13) . ?
Ni4 Ni13 2.446(3) . ?
Ni4 Ni5 2.700(3) . ?
Ni4 Ni14 2.727(3) . ?
Ni5 C14 1.702(16) . ?
Ni5 C19 1.894(16) . ?
Ni5 C3 1.939(12) . ?
Ni5 C5 2.314(13) . ?
Ni5 Ni12 2.418(3) . ?
Ni5 Ni11 2.769(3) . ?
Ni5 Ni6 2.852(3) . ?
Ni6 C15 1.712(15) . ?
Ni6 C5 1.954(13) . ?
Ni6 C21 1.992(17) . ?
Ni6 C20 2.060(16) . ?
Ni6 Ni10 2.414(3) . ?
Ni6 Ni11 2.437(3) . ?
Ni6 Ni7 2.981(3) . ?
Ni7 C16 1.720(17) . ?
Ni7 C22 1.883(14) . ?
Ni7 C7 1.974(12) . ?
Ni7 Ni9 2.411(2) . ?
Ni7 C5 2.434(13) . ?
Ni7 Ni10 2.767(3) . ?
Ni8 C25 1.738(16) . ?
Ni8 C23 1.904(15) . ?
Ni8 C7 2.028(12) . ?
Ni8 C8 2.091(13) . ?
Ni8 Ni19 2.584(3) . ?
Ni8 Ni9 2.685(3) . ?
Ni8 Ni20 2.790(2) . ?
Ni8 Ni15 2.828(2) . ?
Ni9 C26 1.755(15) . ?
Ni9 C22 1.874(15) . ?
Ni9 C7 2.053(12) . ?
Ni9 C8 2.159(12) . ?
Ni9 Ni19 2.612(3) . ?
Ni9 Ni10 2.792(2) . ?
Ni9 Ni18 2.798(2) . ?
Ni10 C27 1.769(17) . ?
Ni10 C21 1.814(17) . ?
Ni10 C5 2.063(13) . ?
Ni10 C6 2.099(12) . ?
Ni10 Ni18 2.549(2) . ?
Ni10 Ni11 2.843(2) . ?
Ni11 C28 1.751(15) . ?
Ni11 C20 1.781(17) . ?
Ni11 C5 2.069(13) . ?
Ni11 C6 2.126(13) . ?
Ni11 Ni17 2.517(2) . ?
Ni11 Ni12 2.757(2) . ?
Ni12 C29 1.711(16) . ?
Ni12 C19 1.849(16) . ?
Ni12 C3 2.028(13) . ?
Ni12 C4 2.191(13) . ?
Ni12 Ni22 2.635(3) . ?
Ni12 Ni13 2.661(3) . ?
Ni12 Ni17 2.791(3) . ?
Ni13 C30 1.736(15) . ?
Ni13 C18 1.860(16) . ?
Ni13 C3 2.038(12) . ?
Ni13 C4 2.122(13) . ?
Ni13 Ni22 2.603(3) . ?
Ni13 Ni14 2.794(3) . ?
Ni13 Ni21 2.796(3) . ?
Ni14 C17 1.689(17) . ?
Ni14 C31 1.823(14) . ?
Ni14 C2 2.042(13) . ?
Ni14 C1 2.125(12) . ?
Ni14 Ni21 2.397(3) . ?
Ni14 Ni15 2.778(2) . ?
Ni15 C24 1.729(14) . ?
Ni15 C32 1.822(17) . ?
Ni15 C2 2.041(13) . ?
Ni15 C1 2.099(13) . ?
Ni15 Ni20 2.406(3) . ?
Ni16 C4 1.938(13) . ?
Ni16 C8 1.968(12) . ?
Ni16 C2 2.011(14) . ?
Ni16 C6 2.052(13) . ?
Ni16 Ni18 2.480(2) . ?
Ni16 Ni17 2.483(2) . ?
Ni16 Ni21 2.491(2) . ?
Ni16 Ni20 2.497(2) . ?
Ni17 C37 1.869(14) . ?
Ni17 C6 2.037(13) . ?
Ni17 C4 2.129(13) . ?
Ni17 C28 2.315(15) . ?
Ni17 Cl1 2.349(3) . ?
Ni17 Ni22 2.481(2) . ?
Ni17 Ni18 2.917(2) . ?
Ni18 C38 1.842(14) . ?
Ni18 C6 1.997(13) . ?
Ni18 C8 2.113(14) . ?
Ni18 Cl1 2.344(3) . ?
Ni18 Ni19 2.464(2) . ?
Ni19 C33 1.703(15) . ?
Ni19 C38 1.819(15) . ?
Ni19 C8 1.884(12) . ?
Ni19 Ni20 2.863(3) . ?
Ni20 C34 1.728(17) . ?
Ni20 C32 1.931(15) . ?
Ni20 C2 1.960(13) . ?
Ni20 C8 2.412(12) . ?
Ni20 Ni21 2.737(2) . ?
Ni21 C35 1.750(17) . ?
Ni21 C2 1.963(12) . ?
Ni21 C31 1.976(15) . ?
Ni21 C4 2.328(12) . ?
Ni21 Ni22 2.771(3) . ?
Ni22 C36 1.697(16) . ?
Ni22 C37 1.815(16) . ?
Ni22 C4 1.913(13) . ?
C1 C2 1.415(18) . ?
C3 C4 1.412(18) . ?
C5 C6 1.366(18) . ?
C7 C8 1.396(16) . ?
C11 O11 1.139(17) . ?
C12 O12 1.152(17) . ?
C13 O13 1.164(16) . ?
C14 O14 1.196(18) . ?
C15 O15 1.137(17) . ?
C16 O16 1.183(18) . ?
C17 O17 1.195(18) . ?
C18 O18 1.206(17) . ?
C19 O19 1.206(16) . ?
C20 O20 1.200(17) . ?
C21 O21 1.177(17) . ?
C22 O22 1.155(15) . ?
C23 O23 1.180(16) . ?
C24 O24 1.160(16) . ?
C25 O25 1.148(17) . ?
C26 O26 1.115(15) . ?
C27 O27 1.113(16) . ?
C28 O28 1.183(15) . ?
C29 O29 1.184(17) . ?
C30 O30 1.132(17) . ?
C31 O31 1.168(15) . ?
C32 O32 1.200(16) . ?
C33 O33 1.161(17) . ?
C34 O34 1.172(17) . ?
C35 O35 1.151(16) . ?
C36 O36 1.190(18) . ?
C37 O37 1.198(16) . ?
C38 O38 1.208(16) . ?
Ni23 C43 1.979(13) . ?
Ni23 C47 2.017(13) . ?
Ni23 C41 2.039(13) . ?
Ni23 C45 2.056(13) . ?
Ni23 Ni38 2.397(2) . ?
Ni23 Ni28 2.461(2) . ?
Ni23 Ni25 2.473(2) . ?
Ni23 Ni27 2.492(3) . ?
Ni23 Ni24 2.499(3) . ?
Ni24 C51 1.728(16) . ?
Ni24 C57 1.871(16) . ?
Ni24 C41 1.929(13) . ?
Ni24 C47 2.371(13) . ?
Ni24 Ni30 2.409(3) . ?
Ni24 Ni25 2.722(3) . ?
Ni24 Ni37 2.736(3) . ?
Ni24 Ni29 2.933(3) . ?
Ni25 C52 1.67(2) . ?
Ni25 C58 1.857(15) . ?
Ni25 C41 1.953(15) . ?
Ni25 C43 2.271(14) . ?
Ni25 Ni31 2.431(3) . ?
Ni25 Ni26 2.725(3) . ?
Ni25 Ni32 2.733(3) . ?
Ni26 C53 1.64(3) . ?
Ni26 C43 1.880(14) . ?
Ni26 Ni32 2.556(3) . ?
Ni26 Ni33 2.589(3) . ?
Ni26 Ni27 2.656(3) . ?
Ni27 C54 1.70(3) . ?
Ni27 C61 1.848(18) . ?
Ni27 C45 1.948(14) . ?
Ni27 C43 2.243(13) . ?
Ni27 Ni34 2.430(3) . ?
Ni27 Ni28 2.726(3) . ?
Ni27 Ni33 2.739(3) . ?
Ni28 C55 1.721(17) . ?
Ni28 C62 1.854(14) . ?
Ni28 C45 1.971(13) . ?
Ni28 C47 2.329(13) . ?
Ni28 Ni35 2.403(3) . ?
Ni28 Ni36 2.794(3) . ?
Ni28 Ni29 2.855(3) . ?
Ni29 C56 1.729(17) . ?
Ni29 C47 1.909(13) . ?
Ni29 C64 1.955(18) . ?
Ni29 C63 2.080(17) . ?
Ni29 Ni37 2.422(3) . ?
Ni29 Ni36 2.437(3) . ?
Ni30 C66 1.694(17) . ?
Ni30 C57 1.838(14) . ?
Ni30 C41 2.035(14) . ?
Ni30 C42 2.176(13) . ?
Ni30 Ni43 2.607(3) . ?
Ni30 Ni31 2.664(3) . ?
Ni30 Ni44 2.779(3) . ?
Ni30 Ni37 2.818(3) . ?
Ni31 C67 1.718(17) . ?
Ni31 C58 1.908(16) . ?
Ni31 C41 2.058(12) . ?
Ni31 C42 2.065(14) . ?
Ni31 Ni43 2.595(3) . ?
Ni31 Ni42 2.792(3) . ?
Ni31 Ni32 2.823(3) . ?
Ni32 C59 1.71(2) . ?
Ni32 C68 1.785(17) . ?
Ni32 C44 2.020(13) . ?
Ni32 C43 2.108(13) . ?
Ni32 Ni42 2.426(3) . ?
Ni32 Ni33 2.756(3) . ?
Ni33 C60 1.693(16) . ?
Ni33 C69 1.856(16) . ?
Ni33 C44 2.031(14) . ?
Ni33 C43 2.146(14) . ?
Ni33 Ni41 2.400(3) . ?
Ni33 Ni34 2.819(3) . ?
Ni34 C70 1.706(19) . ?
Ni34 C61 1.92(2) . ?
Ni34 C45 2.037(14) . ?
Ni34 C46 2.081(14) . ?
Ni34 Ni40 2.579(3) . ?
Ni34 Ni35 2.679(3) . ?
Ni34 Ni41 2.818(3) . ?
Ni35 C71 1.737(17) . ?
Ni35 C62 1.894(15) . ?
Ni35 C45 2.039(13) . ?
Ni35 C46 2.196(13) . ?
Ni35 Ni40 2.649(3) . ?
Ni35 Ni36 2.765(3) . ?
Ni35 Ni39 2.811(3) . ?
Ni36 C72 1.760(17) . ?
Ni36 C63 1.782(15) . ?
Ni36 C47 2.081(14) . ?
Ni36 C48 2.121(13) . ?
Ni36 Ni39 2.511(3) . ?
Ni36 Ni37 2.830(2) . ?
Ni37 C65 1.739(19) . ?
Ni37 C64 1.842(16) . ?
Ni37 C47 2.045(13) . ?
Ni37 C48 2.110(13) . ?
Ni37 Ni44 2.543(3) . ?
Ni38 C46 1.961(13) . ?
Ni38 C42 1.978(13) . ?
Ni38 C44 2.027(14) . ?
Ni38 C48 2.030(13) . ?
Ni38 Ni41 2.474(2) . ?
Ni38 Ni44 2.476(2) . ?
Ni38 Ni39 2.482(2) . ?
Ni38 Ni42 2.491(2) . ?
Ni39 C77 1.867(16) . ?
Ni39 C48 2.019(13) . ?
Ni39 C46 2.148(14) . ?
Ni39 C72 2.319(15) . ?
Ni39 Cl2 2.346(4) . ?
Ni39 Ni40 2.468(3) . ?
Ni39 Ni44 2.947(3) . ?
Ni40 C76 1.715(19) . ?
Ni40 C77 1.839(17) . ?
Ni40 C46 1.886(14) . ?
Ni40 Ni41 2.810(3) . ?
Ni41 C75 1.703(17) . ?
Ni41 C69 1.881(16) . ?
Ni41 C44 1.981(15) . ?
Ni41 C46 2.337(13) . ?
Ni41 Ni42 2.716(3) . ?
Ni42 C74 1.689(16) . ?
Ni42 C44 1.959(13) . ?
Ni42 C68 1.962(19) . ?
Ni42 C42 2.330(13) . ?
Ni42 Ni43 2.795(3) . ?
Ni43 C73 1.702(15) . ?
Ni43 C78 1.801(17) . ?
Ni43 C42 1.914(14) . ?
Ni43 Ni44 2.471(3) . ?
Ni44 C78 1.791(17) . ?
Ni44 C48 1.998(13) . ?
Ni44 C42 2.160(15) . ?
Ni44 Cl2 2.346(3) . ?
Ni44 C65 2.46(2) . ?
C41 C42 1.383(19) . ?
C43 C44 1.379(19) . ?
C45 C46 1.391(18) . ?
C47 C48 1.418(19) . ?
C51 O51 1.129(18) . ?
C52 O52 1.21(2) . ?
C53 O53 1.18(3) . ?
C54 O54 1.19(3) . ?
C55 O55 1.152(18) . ?
C56 O56 1.173(19) . ?
C57 O57 1.184(15) . ?
C58 O58 1.161(16) . ?
C59 O59 1.18(2) . ?
C60 O60 1.156(18) . ?
C61 O61 1.166(19) . ?
C62 O62 1.168(15) . ?
C63 O63 1.170(16) . ?
C64 O64 1.181(17) . ?
C65 O65 1.156(19) . ?
C66 O66 1.192(18) . ?
C67 O67 1.160(17) . ?
C68 O68 1.213(17) . ?
C69 O69 1.195(16) . ?
C70 O70 1.16(2) . ?
C71 O71 1.132(17) . ?
C72 O72 1.146(16) . ?
C73 O73 1.173(17) . ?
C74 O74 1.168(18) . ?
C75 O75 1.165(17) . ?
C76 O76 1.15(2) . ?
C77 O77 1.198(17) . ?
C78 O78 1.234(19) . ?
N1 C115 1.459(19) . ?
N1 C117 1.468(19) . ?
N1 C107 1.474(16) . ?
N1 C113 1.475(19) . ?
N1 C103 1.480(16) . ?
N1 C101 1.484(16) . ?
N1 C111 1.486(19) . ?
N1 C105 1.495(16) . ?
C101 C102 1.510(18) . ?
C101 H10A 0.9700 . ?
C101 H10B 0.9700 . ?
C102 H10C 0.9600 . ?
C102 H10D 0.9600 . ?
C102 H10E 0.9600 . ?
C103 C104 1.532(18) . ?
C103 H10F 0.9700 . ?
C103 H10G 0.9700 . ?
C104 H10H 0.9600 . ?
C104 H10I 0.9600 . ?
C104 H10J 0.9600 . ?
C105 C106 1.509(18) . ?
C105 H10K 0.9700 . ?
C105 H10L 0.9700 . ?
C106 H10M 0.9600 . ?
C106 H10N 0.9600 . ?
C106 H10O 0.9600 . ?
C107 C108 1.515(17) . ?
C107 H10P 0.9700 . ?
C107 H10Q 0.9700 . ?
C108 H10R 0.9600 . ?
C108 H10S 0.9600 . ?
C108 H10T 0.9600 . ?
C111 C112 1.52(2) . ?
C111 H11A 0.9700 . ?
C111 H11B 0.9700 . ?
C112 H11C 0.9600 . ?
C112 H11D 0.9600 . ?
C112 H11E 0.9600 . ?
C113 C114 1.53(2) . ?
C113 H11F 0.9700 . ?
C113 H11G 0.9700 . ?
C114 H11H 0.9600 . ?
C114 H11I 0.9600 . ?
C114 H11J 0.9600 . ?
C115 C116 1.52(2) . ?
C115 H11K 0.9700 . ?
C115 H11L 0.9700 . ?
C116 H11M 0.9600 . ?
C116 H11N 0.9600 . ?
C116 H11O 0.9600 . ?
C117 C118 1.52(2) . ?
C117 H11P 0.9700 . ?
C117 H11Q 0.9700 . ?
C118 H11R 0.9600 . ?
C118 H11S 0.9600 . ?
C118 H11T 0.9600 . ?
N2 C205 1.454(15) . ?
N2 C207 1.481(15) . ?
N2 C203 1.499(15) . ?
N2 C201 1.514(15) . ?
C201 C202 1.512(16) . ?
C201 H20A 0.9700 . ?
C201 H20B 0.9700 . ?
C202 H20C 0.9600 . ?
C202 H20D 0.9600 . ?
C202 H20E 0.9600 . ?
C203 C204 1.530(16) . ?
C203 H20F 0.9700 . ?
C203 H20G 0.9700 . ?
C204 H20H 0.9600 . ?
C204 H20I 0.9600 . ?
C204 H20J 0.9600 . ?
C205 C206 1.503(16) . ?
C205 H20K 0.9700 . ?
C205 H20L 0.9700 . ?
C206 H20M 0.9600 . ?
C206 H20N 0.9600 . ?
C206 H20O 0.9600 . ?
C207 C208 1.524(15) . ?
C207 H20P 0.9700 . ?
C207 H20Q 0.9700 . ?
C208 H20R 0.9600 . ?
C208 H20S 0.9600 . ?
C208 H20T 0.9600 . ?
N3 C303 1.476(14) . ?
N3 C307 1.480(14) . ?
N3 C305 1.501(14) . ?
N3 C301 1.508(14) . ?
C301 C302 1.510(15) . ?
C301 H30A 0.9700 . ?
C301 H30B 0.9700 . ?
C302 H30C 0.9600 . ?
C302 H30D 0.9600 . ?
C302 H30E 0.9600 . ?
C303 C304 1.527(16) . ?
C303 H30F 0.9700 . ?
C303 H30G 0.9700 . ?
C304 H30H 0.9600 . ?
C304 H30I 0.9600 . ?
C304 H30J 0.9600 . ?
C305 C306 1.529(14) . ?
C305 H30K 0.9700 . ?
C305 H30L 0.9700 . ?
C306 H30M 0.9600 . ?
C306 H30N 0.9600 . ?
C306 H30O 0.9600 . ?
C307 C308 1.542(15) . ?
C307 H30P 0.9700 . ?
C307 H30Q 0.9700 . ?
C308 H30R 0.9600 . ?
C308 H30S 0.9600 . ?
C308 H30T 0.9600 . ?
N4 C405 1.473(11) . ?
N4 C401 1.482(12) . ?
N4 C407 1.482(11) . ?
N4 C403 1.491(11) . ?
C401 C402 1.525(13) . ?
C401 H40A 0.9700 . ?
C401 H40B 0.9700 . ?
C402 H40C 0.9600 . ?
C402 H40D 0.9600 . ?
C402 H40E 0.9600 . ?
C403 C404 1.525(12) . ?
C403 H40F 0.9700 . ?
C403 H40G 0.9700 . ?
C404 H40H 0.9600 . ?
C404 H40I 0.9600 . ?
C404 H40J 0.9600 . ?
C405 C406 1.507(12) . ?
C405 H40K 0.9700 . ?
C405 H40L 0.9700 . ?
C406 H40M 0.9600 . ?
C406 H40N 0.9600 . ?
C406 H40O 0.9600 . ?
C407 C408 1.514(12) . ?
C407 H40P 0.9700 . ?
C407 H40Q 0.9700 . ?
C408 H40R 0.9600 . ?
C408 H40S 0.9600 . ?
C408 H40T 0.9600 . ?
N5 C505 1.458(9) . ?
N5 C507 1.463(9) . ?
N5 C503 1.465(9) . ?
N5 C501 1.466(9) . ?
C501 C502 1.519(9) . ?
C501 H50A 0.9700 . ?
C501 H50B 0.9700 . ?
C502 H50C 0.9600 . ?
C502 H50D 0.9600 . ?
C502 H50E 0.9600 . ?
C503 C504 1.517(9) . ?
C503 H50F 0.9700 . ?
C503 H50G 0.9700 . ?
C504 H50H 0.9600 . ?
C504 H50I 0.9600 . ?
C504 H50J 0.9600 . ?
C505 C506 1.506(9) . ?
C505 H50K 0.9700 . ?
C505 H50L 0.9700 . ?
C506 H50M 0.9600 . ?
C506 H50N 0.9600 . ?
C506 H50O 0.9600 . ?
C507 C508 1.513(9) . ?
C507 H50P 0.9700 . ?
C507 H50Q 0.9700 . ?
C508 H50R 0.9600 . ?
C508 H50S 0.9600 . ?
C508 H50T 0.9600 . ?
N5' C515 1.461(13) . ?
N5' C517 1.466(13) . ?
N5' C513 1.469(13) . ?
N5' C511 1.489(14) . ?
C511 C512 1.531(14) . ?
C511 H51A 0.9700 . ?
C511 H51B 0.9700 . ?
C512 H51C 0.9600 . ?
C512 H51D 0.9600 . ?
C512 H51E 0.9600 . ?
C513 C514 1.509(14) . ?
C513 H51F 0.9700 . ?
C513 H51G 0.9700 . ?
C514 H51H 0.9600 . ?
C514 H51I 0.9600 . ?
C514 H51J 0.9600 . ?
C515 C516 1.487(14) . ?
C515 H51K 0.9700 . ?
C515 H51L 0.9700 . ?
C516 H51M 0.9600 . ?
C516 H51N 0.9600 . ?
C516 H51O 0.9600 . ?
C517 C518 1.513(14) . ?
C517 H51P 0.9700 . ?
C517 H51Q 0.9700 . ?
C518 H51R 0.9600 . ?
C518 H51S 0.9600 . ?
C518 H51T 0.9600 . ?
N6 C607 1.455(19) . ?
N6 C607 1.455(19) 2_766 ?
N6 C601 1.459(19) 2_766 ?
N6 C601 1.459(19) . ?
N6 C605 1.471(18) . ?
N6 C605 1.471(18) 2_766 ?
N6 C603 1.479(18) 2_766 ?
N6 C603 1.479(18) . ?
C601 C602 1.51(2) . ?
C601 H60A 0.9700 . ?
C601 H60B 0.9700 . ?
C602 H60C 0.9600 . ?
C602 H60D 0.9600 . ?
C602 H60E 0.9600 . ?
C603 C604 1.533(19) . ?
C603 H60F 0.9700 . ?
C603 H60G 0.9700 . ?
C604 H60H 0.9600 . ?
C604 H60I 0.9600 . ?
C604 H60J 0.9600 . ?
C605 C606 1.506(19) . ?
C605 H60K 0.9700 . ?
C605 H60L 0.9700 . ?
C606 H60M 0.9600 . ?
C606 H60N 0.9600 . ?
C606 H60O 0.9600 . ?
C607 C608 1.501(19) . ?
C607 H60P 0.9700 . ?
C607 H60Q 0.9700 . ?
C608 H60R 0.9600 . ?
C608 H60S 0.9600 . ?
C608 H60T 0.9600 . ?
N7 C701 1.468(18) . ?
N7 C701 1.468(19) 2_656 ?
N7 C703 1.479(18) 2_656 ?
N7 C703 1.479(18) . ?
N7 C705 1.485(19) 2_656 ?
N7 C705 1.485(19) . ?
N7 C707 1.493(18) 2_656 ?
N7 C707 1.493(18) . ?
C701 C702 1.521(19) . ?
C701 H70A 0.9700 . ?
C701 H70B 0.9700 . ?
C702 H70C 0.9600 . ?
C702 H70D 0.9600 . ?
C702 H70E 0.9600 . ?
C703 C704 1.53(2) . ?
C703 H70F 0.9700 . ?
C703 H70G 0.9700 . ?
C704 H70H 0.9600 . ?
C704 H70I 0.9600 . ?
C704 H70J 0.9600 . ?
C705 C706 1.50(2) . ?
C705 H70K 0.9700 . ?
C705 H70L 0.9700 . ?
C706 H70M 0.9600 . ?
C706 H70N 0.9600 . ?
C706 H70O 0.9600 . ?
C707 C708 1.52(2) . ?
C707 H70P 0.9700 . ?
C707 H70Q 0.9700 . ?
C708 H70R 0.9600 . ?
C708 H70S 0.9600 . ?
C708 H70T 0.9600 . ?
C800 O800 1.184(19) . ?
C800 C801 1.483(19) . ?
C800 C802 1.499(19) . ?
C801 H80A 0.9600 . ?
C801 H80B 0.9600 . ?
C801 H80C 0.9600 . ?
C802 H80D 0.9600 . ?
C802 H80E 0.9600 . ?
C802 H80F 0.9600 . ?
